data_4329990
loop_
_publ_author_name
'Stevce Stefanoski'
'Christos D. Malliakas'
'Mercouri G. Kanatzidis'
'George S. Nolas'

_publ_section_title
;
 Synthesis and Structural Characterization of NaxSi136 (0 < x <= 24)
 Single Crystals and Low-Temperature Transport of Polycrystalline
 Specimens
;
_journal_name_full 'Inorganic Chemistry'
_journal_page_first 8686
_journal_page_last 8692
_journal_paper_doi 10.1021/ic202199t
_journal_volume 51
_journal_year 2012
_chemical_formula_moiety 'Si136. Na14.7'
_chemical_formula_sum 'Na14.7 Si136'
_chemical_formula_weight 4158.19
_chemical_name_common 'Sodium Sillicide'
_chemical_name_systematic
; 
 ? 
;
_space_group_IT_number 227
_symmetry_cell_setting cubic
_symmetry_space_group_name_Hall '-F 4vw 2vw 3'
_symmetry_space_group_name_H-M 'F d -3 m :2'
_atom_sites_solution_hydrogens none
_atom_sites_solution_primary direct
_atom_sites_solution_secondary difmap
_audit_creation_method SHELXL-97
_cell_angle_alpha 90.00
_cell_angle_beta 90.00
_cell_angle_gamma 90.00
_cell_formula_units_Z 1
_cell_length_a 14.6500(7)
_cell_length_b 14.6500(7)
_cell_length_c 14.6500(7)
_cell_measurement_reflns_used 18265
_cell_measurement_temperature 200(2)
_cell_measurement_theta_max 38.27
_cell_measurement_theta_min 4.62
_cell_volume 3144.2(3)
_computing_cell_refinement 'STOE X-AREA'
_computing_data_collection 'STOE X-AREA'
_computing_data_reduction 'STOE X-RED'
_computing_structure_refinement 'SHELXL-97 (Sheldrick, 1997)'
_computing_structure_solution 'SHELXS-97 (Sheldrick, 1990)'
_diffrn_ambient_temperature 200(2)
_diffrn_detector_area_resol_mean 6.67
_diffrn_measured_fraction_theta_full 0.987
_diffrn_measured_fraction_theta_max 0.987
_diffrn_measurement_device_type 'STOE IPDS 2'
_diffrn_measurement_method 'rotation method'
_diffrn_radiation_monochromator graphite
_diffrn_radiation_source 'fine-focus sealed tube'
_diffrn_radiation_type MoK\a
_diffrn_radiation_wavelength 0.71073
_diffrn_reflns_av_R_equivalents 0.0269
_diffrn_reflns_av_sigmaI/netI 0.0068
_diffrn_reflns_limit_h_max 23
_diffrn_reflns_limit_h_min -23
_diffrn_reflns_limit_k_max 23
_diffrn_reflns_limit_k_min -22
_diffrn_reflns_limit_l_max 23
_diffrn_reflns_limit_l_min -23
_diffrn_reflns_number 11230
_diffrn_reflns_theta_full 35.17
_diffrn_reflns_theta_max 35.17
_diffrn_reflns_theta_min 3.93
_diffrn_standards_decay_% 0
_diffrn_standards_interval_count 0
_diffrn_standards_interval_time 0
_diffrn_standards_number 0
_exptl_absorpt_coefficient_mu 1.395
_exptl_absorpt_correction_T_max 0.8859
_exptl_absorpt_correction_T_min 0.6959
_exptl_absorpt_correction_type integration
_exptl_absorpt_process_details X-Shape2
_exptl_crystal_colour 'dark gray'
_exptl_crystal_density_diffrn 2.196
_exptl_crystal_description cuboctahedral
_exptl_crystal_F_000 2066
_exptl_crystal_size_max 0.35
_exptl_crystal_size_mid 0.25
_exptl_crystal_size_min 0.14
_refine_diff_density_max 0.497
_refine_diff_density_min -0.518
_refine_diff_density_rms 0.124
_refine_ls_extinction_method none
_refine_ls_goodness_of_fit_ref 1.399
_refine_ls_hydrogen_treatment none
_refine_ls_matrix_type full
_refine_ls_number_parameters 18
_refine_ls_number_reflns 376
_refine_ls_number_restraints 0
_refine_ls_restrained_S_all 1.399
_refine_ls_R_factor_all 0.0312
_refine_ls_R_factor_gt 0.0285
_refine_ls_shift/su_max 0.000
_refine_ls_shift/su_mean 0.000
_refine_ls_structure_factor_coef Fsqd
_refine_ls_weighting_details 'calc w=1/[\s^2^(Fo^2^)+(0.0000P)^2^+38.1121P] where P=(Fo^2^+2Fc^2^)/3'
_refine_ls_weighting_scheme calc
_refine_ls_wR_factor_gt 0.0567
_refine_ls_wR_factor_ref 0.0628
_reflns_number_gt 371
_reflns_number_total 376
_reflns_threshold_expression >2sigma(I)
_cod_data_source_file ic202199t_si_004.cif
_cod_data_source_block na14.7si136
_cod_original_sg_symbol_H-M 'F d -3 m'
_cod_original_formula_sum 'Na14.70 Si136'
_cod_database_code 4329990

loop_
_symmetry_equiv_pos_as_xyz
'x, y, z'
'-x+3/4, -y+1/4, z+1/2'
'-x+1/4, y+1/2, -z+3/4'
'x+1/2, -y+3/4, -z+1/4'
'z, x, y'
'z+1/2, -x+3/4, -y+1/4'
'-z+3/4, -x+1/4, y+1/2'
'-z+1/4, x+1/2, -y+3/4'
'y, z, x'
'-y+1/4, z+1/2, -x+3/4'
'y+1/2, -z+3/4, -x+1/4'
'-y+3/4, -z+1/4, x+1/2'
'y+3/4, x+1/4, -z+1/2'
'-y, -x, -z'
'y+1/4, -x+1/2, z+3/4'
'-y+1/2, x+3/4, z+1/4'
'x+3/4, z+1/4, -y+1/2'
'-x+1/2, z+3/4, y+1/4'
'-x, -z, -y'
'x+1/4, -z+1/2, y+3/4'
'z+3/4, y+1/4, -x+1/2'
'z+1/4, -y+1/2, x+3/4'
'-z+1/2, y+3/4, x+1/4'
'-z, -y, -x'
'x, y+1/2, z+1/2'
'-x+3/4, -y+3/4, z+1'
'-x+1/4, y+1, -z+5/4'
'x+1/2, -y+5/4, -z+3/4'
'z, x+1/2, y+1/2'
'z+1/2, -x+5/4, -y+3/4'
'-z+3/4, -x+3/4, y+1'
'-z+1/4, x+1, -y+5/4'
'y, z+1/2, x+1/2'
'-y+1/4, z+1, -x+5/4'
'y+1/2, -z+5/4, -x+3/4'
'-y+3/4, -z+3/4, x+1'
'y+3/4, x+3/4, -z+1'
'-y, -x+1/2, -z+1/2'
'y+1/4, -x+1, z+5/4'
'-y+1/2, x+5/4, z+3/4'
'x+3/4, z+3/4, -y+1'
'-x+1/2, z+5/4, y+3/4'
'-x, -z+1/2, -y+1/2'
'x+1/4, -z+1, y+5/4'
'z+3/4, y+3/4, -x+1'
'z+1/4, -y+1, x+5/4'
'-z+1/2, y+5/4, x+3/4'
'-z, -y+1/2, -x+1/2'
'x+1/2, y, z+1/2'
'-x+5/4, -y+1/4, z+1'
'-x+3/4, y+1/2, -z+5/4'
'x+1, -y+3/4, -z+3/4'
'z+1/2, x, y+1/2'
'z+1, -x+3/4, -y+3/4'
'-z+5/4, -x+1/4, y+1'
'-z+3/4, x+1/2, -y+5/4'
'y+1/2, z, x+1/2'
'-y+3/4, z+1/2, -x+5/4'
'y+1, -z+3/4, -x+3/4'
'-y+5/4, -z+1/4, x+1'
'y+5/4, x+1/4, -z+1'
'-y+1/2, -x, -z+1/2'
'y+3/4, -x+1/2, z+5/4'
'-y+1, x+3/4, z+3/4'
'x+5/4, z+1/4, -y+1'
'-x+1, z+3/4, y+3/4'
'-x+1/2, -z, -y+1/2'
'x+3/4, -z+1/2, y+5/4'
'z+5/4, y+1/4, -x+1'
'z+3/4, -y+1/2, x+5/4'
'-z+1, y+3/4, x+3/4'
'-z+1/2, -y, -x+1/2'
'x+1/2, y+1/2, z'
'-x+5/4, -y+3/4, z+1/2'
'-x+3/4, y+1, -z+3/4'
'x+1, -y+5/4, -z+1/4'
'z+1/2, x+1/2, y'
'z+1, -x+5/4, -y+1/4'
'-z+5/4, -x+3/4, y+1/2'
'-z+3/4, x+1, -y+3/4'
'y+1/2, z+1/2, x'
'-y+3/4, z+1, -x+3/4'
'y+1, -z+5/4, -x+1/4'
'-y+5/4, -z+3/4, x+1/2'
'y+5/4, x+3/4, -z+1/2'
'-y+1/2, -x+1/2, -z'
'y+3/4, -x+1, z+3/4'
'-y+1, x+5/4, z+1/4'
'x+5/4, z+3/4, -y+1/2'
'-x+1, z+5/4, y+1/4'
'-x+1/2, -z+1/2, -y'
'x+3/4, -z+1, y+3/4'
'z+5/4, y+3/4, -x+1/2'
'z+3/4, -y+1, x+3/4'
'-z+1, y+5/4, x+1/4'
'-z+1/2, -y+1/2, -x'
'-x, -y, -z'
'x-3/4, y-1/4, -z-1/2'
'x-1/4, -y-1/2, z-3/4'
'-x-1/2, y-3/4, z-1/4'
'-z, -x, -y'
'-z-1/2, x-3/4, y-1/4'
'z-3/4, x-1/4, -y-1/2'
'z-1/4, -x-1/2, y-3/4'
'-y, -z, -x'
'y-1/4, -z-1/2, x-3/4'
'-y-1/2, z-3/4, x-1/4'
'y-3/4, z-1/4, -x-1/2'
'-y-3/4, -x-1/4, z-1/2'
'y, x, z'
'-y-1/4, x-1/2, -z-3/4'
'y-1/2, -x-3/4, -z-1/4'
'-x-3/4, -z-1/4, y-1/2'
'x-1/2, -z-3/4, -y-1/4'
'x, z, y'
'-x-1/4, z-1/2, -y-3/4'
'-z-3/4, -y-1/4, x-1/2'
'-z-1/4, y-1/2, -x-3/4'
'z-1/2, -y-3/4, -x-1/4'
'z, y, x'
'-x, -y+1/2, -z+1/2'
'x-3/4, y+1/4, -z'
'x-1/4, -y, z-1/4'
'-x-1/2, y-1/4, z+1/4'
'-z, -x+1/2, -y+1/2'
'-z-1/2, x-1/4, y+1/4'
'z-3/4, x+1/4, -y'
'z-1/4, -x, y-1/4'
'-y, -z+1/2, -x+1/2'
'y-1/4, -z, x-1/4'
'-y-1/2, z-1/4, x+1/4'
'y-3/4, z+1/4, -x'
'-y-3/4, -x+1/4, z'
'y, x+1/2, z+1/2'
'-y-1/4, x, -z-1/4'
'y-1/2, -x-1/4, -z+1/4'
'-x-3/4, -z+1/4, y'
'x-1/2, -z-1/4, -y+1/4'
'x, z+1/2, y+1/2'
'-x-1/4, z, -y-1/4'
'-z-3/4, -y+1/4, x'
'-z-1/4, y, -x-1/4'
'z-1/2, -y-1/4, -x+1/4'
'z, y+1/2, x+1/2'
'-x+1/2, -y, -z+1/2'
'x-1/4, y-1/4, -z'
'x+1/4, -y-1/2, z-1/4'
'-x, y-3/4, z+1/4'
'-z+1/2, -x, -y+1/2'
'-z, x-3/4, y+1/4'
'z-1/4, x-1/4, -y'
'z+1/4, -x-1/2, y-1/4'
'-y+1/2, -z, -x+1/2'
'y+1/4, -z-1/2, x-1/4'
'-y, z-3/4, x+1/4'
'y-1/4, z-1/4, -x'
'-y-1/4, -x-1/4, z'
'y+1/2, x, z+1/2'
'-y+1/4, x-1/2, -z-1/4'
'y, -x-3/4, -z+1/4'
'-x-1/4, -z-1/4, y'
'x, -z-3/4, -y+1/4'
'x+1/2, z, y+1/2'
'-x+1/4, z-1/2, -y-1/4'
'-z-1/4, -y-1/4, x'
'-z+1/4, y-1/2, -x-1/4'
'z, -y-3/4, -x+1/4'
'z+1/2, y, x+1/2'
'-x+1/2, -y+1/2, -z'
'x-1/4, y+1/4, -z-1/2'
'x+1/4, -y, z-3/4'
'-x, y-1/4, z-1/4'
'-z+1/2, -x+1/2, -y'
'-z, x-1/4, y-1/4'
'z-1/4, x+1/4, -y-1/2'
'z+1/4, -x, y-3/4'
'-y+1/2, -z+1/2, -x'
'y+1/4, -z, x-3/4'
'-y, z-1/4, x-1/4'
'y-1/4, z+1/4, -x-1/2'
'-y-1/4, -x+1/4, z-1/2'
'y+1/2, x+1/2, z'
'-y+1/4, x, -z-3/4'
'y, -x-1/4, -z-1/4'
'-x-1/4, -z+1/4, y-1/2'
'x, -z-1/4, -y-1/4'
'x+1/2, z+1/2, y'
'-x+1/4, z, -y-3/4'
'-z-1/4, -y+1/4, x-1/2'
'-z+1/4, y, -x-3/4'
'z, -y-1/4, -x-1/4'
'z+1/2, y+1/2, x'

loop_
_atom_site_label
_atom_site_type_symbol
_atom_site_fract_x
_atom_site_fract_y
_atom_site_fract_z
_atom_site_U_iso_or_equiv
_atom_site_adp_type
_atom_site_occupancy
_atom_site_symmetry_multiplicity
_atom_site_calc_flag
_atom_site_refinement_flags
Si3 Si 0.06727(3) 0.37098(4) 0.06727(3) 0.00443(14) Uani 1 2 d S
Si1 Si 0.1250 0.1250 0.1250 0.0047(3) Uani 1 24 d S
Si2 Si 0.03240(4) 0.21760(4) 0.03240(4) 0.00445(18) Uani 1 6 d S
Na2 Na 0.1250 0.6250 0.1014(19) 0.050(8) Uani 0.17 4 d SP
Na1 Na 0.0000 0.0000 0.0000 0.0130(16) Uani 0.419(11) 12 d SP

loop_
_atom_site_aniso_label
_atom_site_aniso_U_11
_atom_site_aniso_U_22
_atom_site_aniso_U_33
_atom_site_aniso_U_23
_atom_site_aniso_U_13
_atom_site_aniso_U_12
Si3 0.00420(17) 0.0049(2) 0.00420(17) 0.00015(12) 0.00048(16) 0.00015(12)
Si1 0.0047(3) 0.0047(3) 0.0047(3) 0.000 0.000 0.000
Si2 0.00445(18) 0.00445(18) 0.00445(18) 0.00021(17) -0.00021(17) 0.00021(17)
Na2 0.056(10) 0.056(10) 0.037(10) 0.000 0.000 -0.001(6)
Na1 0.0130(16) 0.0130(16) 0.0130(16) -0.0017(12) -0.0017(12) -0.0017(12)

loop_
_atom_type_symbol
_atom_type_description
_atom_type_scat_dispersion_real
_atom_type_scat_dispersion_imag
_atom_type_scat_source
Na Na 0.0362 0.0249 'International Tables Vol C Tables 4.2.6.8 and 6.1.1.4'
Si Si 0.0817 0.0704 'International Tables Vol C Tables 4.2.6.8 and 6.1.1.4'

loop_
_geom_angle_atom_site_label_1
_geom_angle_atom_site_label_2
_geom_angle_atom_site_label_3
_geom_angle
_geom_angle_site_symmetry_1
_geom_angle_site_symmetry_3
Si3 Si3 Si3 119.846(4) 177 125
Si3 Si3 Si2 105.56(3) 177 .
Si3 Si3 Si2 105.56(3) 125 .
Si3 Si3 Si3 108.72(2) 177 27_544
Si3 Si3 Si3 108.72(2) 125 27_544
Si2 Si3 Si3 107.82(3) . 27_544
Si3 Si3 Na1 169.981(14) 177 76_445
Si3 Si3 Na1 69.522(8) 125 76_445
Si2 Si3 Na1 66.834(17) . 76_445
Si3 Si3 Na1 69.135(9) 27_544 76_445
Si3 Si3 Na1 69.522(8) 177 50_454
Si3 Si3 Na1 169.981(14) 125 50_454
Si2 Si3 Na1 66.834(17) . 50_454
Si3 Si3 Na1 69.135(9) 27_544 50_454
Na1 Si3 Na1 100.911(15) 76_445 50_454
Si3 Si3 Na2 75.18(7) 177 81_455
Si3 Si3 Na2 75.18(7) 125 81_455
Si2 Si3 Na2 178.31(15) . 81_455
Si3 Si3 Na2 70.49(15) 27_544 81_455
Na1 Si3 Na2 112.24(8) 76_445 81_455
Na1 Si3 Na2 112.24(8) 50_454 81_455
Si3 Si3 Na2 67.5(3) 177 125
Si3 Si3 Na2 74.4(3) 125 125
Si2 Si3 Na2 73.12(3) . 125
Si3 Si3 Na2 176.2(3) 27_544 125
Na1 Si3 Na2 114.5(3) 76_445 125
Na1 Si3 Na2 108.3(3) 50_454 125
Na2 Si3 Na2 108.57(14) 81_455 125
Si3 Si3 Na2 74.4(3) 177 97_565
Si3 Si3 Na2 67.5(3) 125 97_565
Si2 Si3 Na2 73.12(3) . 97_565
Si3 Si3 Na2 176.2(3) 27_544 97_565
Na1 Si3 Na2 108.3(3) 76_445 97_565
Na1 Si3 Na2 114.5(3) 50_454 97_565
Na2 Si3 Na2 108.57(14) 81_455 97_565
Na2 Si3 Na2 7.5(6) 125 97_565
Si3 Si3 Si2 37.315(19) 177 122_655
Si3 Si3 Si2 135.18(3) 125 122_655
Si2 Si3 Si2 117.19(2) . 122_655
Si3 Si3 Si2 71.404(9) 27_544 122_655
Na1 Si3 Si2 139.114(17) 76_445 122_655
Na1 Si3 Si2 54.209(13) 50_454 122_655
Na2 Si3 Si2 62.47(3) 81_455 122_655
Na2 Si3 Si2 104.8(3) 125 122_655
Na2 Si3 Si2 111.7(3) 97_565 122_655
Si3 Si3 Si2 135.18(3) 177 148_565
Si3 Si3 Si2 37.315(19) 125 148_565
Si2 Si3 Si2 117.19(2) . 148_565
Si3 Si3 Si2 71.404(9) 27_544 148_565
Na1 Si3 Si2 54.209(13) 76_445 148_565
Na1 Si3 Si2 139.114(17) 50_454 148_565
Na2 Si3 Si2 62.47(3) 81_455 148_565
Na2 Si3 Si2 111.7(3) 125 148_565
Na2 Si3 Si2 104.8(3) 97_565 148_565
Si2 Si3 Si2 120.78(3) 122_655 148_565
Si3 Si3 Si1 117.805(11) 177 .
Si3 Si3 Si1 117.805(11) 125 .
Si2 Si3 Si1 36.19(3) . .
Si3 Si3 Si1 71.637(8) 27_544 .
Na1 Si3 Si1 52.188(8) 76_445 .
Na1 Si3 Si1 52.188(8) 50_454 .
Na2 Si3 Si1 142.13(15) 81_455 .
Na2 Si3 Si1 109.222(15) 125 .
Na2 Si3 Si1 109.222(15) 97_565 .
Si2 Si3 Si1 104.935(14) 122_655 .
Si2 Si3 Si1 104.935(14) 148_565 .
Si3 Si3 Si2 119.042(11) 177 27_544
Si3 Si3 Si2 119.042(11) 125 27_544
Si2 Si3 Si2 72.02(4) . 27_544
Si3 Si3 Si2 35.805(17) 27_544 27_544
Na1 Si3 Si2 53.302(9) 76_445 27_544
Na1 Si3 Si2 53.302(9) 50_454 27_544
Na2 Si3 Si2 106.29(15) 81_455 27_544
Na2 Si3 Si2 144.92(3) 125 27_544
Na2 Si3 Si2 144.92(3) 97_565 27_544
Si2 Si3 Si2 87.832(10) 122_655 27_544
Si2 Si3 Si2 87.832(10) 148_565 27_544
Si1 Si3 Si2 35.831(15) . 27_544
Si3 Si3 Na2 69.6(4) 177 .
Si3 Si3 Na2 76.24(15) 125 .
Si2 Si3 Na2 175.0(4) . .
Si3 Si3 Na2 75.7(3) 27_544 .
Na1 Si3 Na2 118.1(4) 76_445 .
Na1 Si3 Na2 111.91(11) 50_454 .
Na2 Si3 Na2 6.3(5) 81_455 .
Na2 Si3 Na2 103.1(3) 125 .
Na2 Si3 Na2 103.6(3) 97_565 .
Si2 Si3 Na2 60.1(2) 122_655 .
Si2 Si3 Na2 67.1(4) 148_565 .
Si1 Si3 Na2 147.1(3) . .
Si2 Si3 Na2 111.4(3) 27_544 .
Si3 Si3 Na2 76.24(15) 177 29_554
Si3 Si3 Na2 69.6(4) 125 29_554
Si2 Si3 Na2 175.0(4) . 29_554
Si3 Si3 Na2 75.7(3) 27_544 29_554
Na1 Si3 Na2 111.91(11) 76_445 29_554
Na1 Si3 Na2 118.1(4) 50_454 29_554
Na2 Si3 Na2 6.3(5) 81_455 29_554
Na2 Si3 Na2 103.6(3) 125 29_554
Na2 Si3 Na2 103.1(3) 97_565 29_554
Si2 Si3 Na2 67.1(4) 122_655 29_554
Si2 Si3 Na2 60.1(2) 148_565 29_554
Si1 Si3 Na2 147.1(3) . 29_554
Si2 Si3 Na2 111.4(3) 27_544 29_554
Na2 Si3 Na2 7.3(6) . 29_554
Si3 Si3 Si3 36.01(2) 177 107_665
Si3 Si3 Si3 129.90(3) 125 107_665
Si2 Si3 Si3 69.557(14) . 107_665
Si3 Si3 Si3 120.398(10) 27_544 107_665
Na1 Si3 Si3 135.945(19) 76_445 107_665
Na1 Si3 Si3 54.988(4) 50_454 107_665
Na2 Si3 Si3 111.19(7) 81_455 107_665
Na2 Si3 Si3 56.2(3) 125 107_665
Na2 Si3 Si3 63.5(3) 97_565 107_665
Si2 Si3 Si3 60.650(14) 122_655 107_665
Si2 Si3 Si3 165.240(17) 148_565 107_665
Si1 Si3 Si3 88.029(8) . 107_665
Si2 Si3 Si3 106.913(9) 27_544 107_665
Na2 Si3 Si3 105.6(4) . 107_665
Na2 Si3 Si3 112.07(13) 29_554 107_665
Si3 Si3 Si3 129.90(3) 177 175_556
Si3 Si3 Si3 36.01(2) 125 175_556
Si2 Si3 Si3 69.557(14) . 175_556
Si3 Si3 Si3 120.398(10) 27_544 175_556
Na1 Si3 Si3 54.988(4) 76_445 175_556
Na1 Si3 Si3 135.945(19) 50_454 175_556
Na2 Si3 Si3 111.19(7) 81_455 175_556
Na2 Si3 Si3 63.5(3) 125 175_556
Na2 Si3 Si3 56.2(3) 97_565 175_556
Si2 Si3 Si3 165.240(17) 122_655 175_556
Si2 Si3 Si3 60.650(14) 148_565 175_556
Si1 Si3 Si3 88.029(8) . 175_556
Si2 Si3 Si3 106.913(9) 27_544 175_556
Na2 Si3 Si3 112.07(13) . 175_556
Na2 Si3 Si3 105.6(4) 29_554 175_556
Si3 Si3 Si3 113.86(2) 107_665 175_556
Si3 Si3 Si3 128.91(3) 177 106_566
Si3 Si3 Si3 73.44(3) 125 106_566
Si2 Si3 Si3 118.25(2) . 106_566
Si3 Si3 Si3 35.275(12) 27_544 106_566
Na1 Si3 Si3 54.987(4) 76_445 106_566
Na1 Si3 Si3 103.886(15) 50_454 106_566
Na2 Si3 Si3 60.40(12) 81_455 106_566
Na2 Si3 Si3 147.7(3) 125 106_566
Na2 Si3 Si3 140.9(3) 97_565 106_566
Si2 Si3 Si3 96.303(17) 122_655 106_566
Si2 Si3 Si3 36.131(11) 148_565 106_566
Si1 Si3 Si3 88.029(8) . 106_566
Si2 Si3 Si3 58.348(13) 27_544 106_566
Na2 Si3 Si3 66.7(4) . 106_566
Na2 Si3 Si3 62.46(7) 29_554 106_566
Si3 Si3 Si3 154.582(11) 107_665 106_566
Si3 Si3 Si3 91.082(17) 175_556 106_566
Si3 Si3 Si3 73.44(3) 177 152_565
Si3 Si3 Si3 128.91(3) 125 152_565
Si2 Si3 Si3 118.25(2) . 152_565
Si3 Si3 Si3 35.275(12) 27_544 152_565
Na1 Si3 Si3 103.886(15) 76_445 152_565
Na1 Si3 Si3 54.987(4) 50_454 152_565
Na2 Si3 Si3 60.40(12) 81_455 152_565
Na2 Si3 Si3 140.9(3) 125 152_565
Na2 Si3 Si3 147.7(3) 97_565 152_565
Si2 Si3 Si3 36.131(11) 122_655 152_565
Si2 Si3 Si3 96.303(17) 148_565 152_565
Si1 Si3 Si3 88.029(8) . 152_565
Si2 Si3 Si3 58.348(13) 27_544 152_565
Na2 Si3 Si3 62.46(7) . 152_565
Na2 Si3 Si3 66.7(4) 29_554 152_565
Si3 Si3 Si3 91.082(17) 107_665 152_565
Si3 Si3 Si3 154.582(11) 175_556 152_565
Si3 Si3 Si3 63.691(19) 106_566 152_565
Si3 Si3 Si3 122.99(3) 177 60_454
Si3 Si3 Si3 71.28(2) 125 60_454
Si2 Si3 Si3 34.288(12) . 60_454
Si3 Si3 Si3 120.0 27_544 60_454
Na1 Si3 Si3 54.503(10) 76_445 60_454
Na1 Si3 Si3 100.980(9) 50_454 60_454
Na2 Si3 Si3 146.46(6) 81_455 60_454
Na2 Si3 Si3 62.93(19) 125 60_454
Na2 Si3 Si3 58.64(17) 97_565 60_454
Si2 Si3 Si3 149.431(15) 122_655 60_454
Si2 Si3 Si3 89.520(15) 148_565 60_454
Si1 Si3 Si3 59.096(7) . 60_454
Si2 Si3 Si3 89.530(15) 27_544 60_454
Na2 Si3 Si3 147.04(8) . 60_454
Na2 Si3 Si3 140.9(4) 29_554 60_454
Si3 Si3 Si3 91.239(12) 107_665 60_454
Si3 Si3 Si3 35.275(12) 175_556 60_454
Si3 Si3 Si3 108.081(8) 106_566 60_454
Si3 Si3 Si3 146.929(12) 152_565 60_454
Si3 Si3 Si3 71.28(2) 177 78_445
Si3 Si3 Si3 122.99(3) 125 78_445
Si2 Si3 Si3 34.288(12) . 78_445
Si3 Si3 Si3 120.0 27_544 78_445
Na1 Si3 Si3 100.980(9) 76_445 78_445
Na1 Si3 Si3 54.503(10) 50_454 78_445
Na2 Si3 Si3 146.46(6) 81_455 78_445
Na2 Si3 Si3 58.64(17) 125 78_445
Na2 Si3 Si3 62.93(19) 97_565 78_445
Si2 Si3 Si3 89.520(15) 122_655 78_445
Si2 Si3 Si3 149.431(15) 148_565 78_445
Si1 Si3 Si3 59.096(7) . 78_445
Si2 Si3 Si3 89.530(15) 27_544 78_445
Na2 Si3 Si3 140.9(4) . 78_445
Na2 Si3 Si3 147.04(8) 29_554 78_445
Si3 Si3 Si3 35.275(12) 107_665 78_445
Si3 Si3 Si3 91.239(12) 175_556 78_445
Si3 Si3 Si3 146.929(12) 106_566 78_445
Si3 Si3 Si3 108.081(8) 152_565 78_445
Si3 Si3 Si3 60.0 60_454 78_445
Si3 Si3 Na2 73.00(17) 177 107_665
Si3 Si3 Na2 73.00(17) 125 107_665
Si2 Si3 Na2 68.1(4) . 107_665
Si3 Si3 Na2 175.9(4) 27_544 107_665
Na1 Si3 Na2 108.5(2) 76_445 107_665
Na1 Si3 Na2 108.5(2) 50_454 107_665
Na2 Si3 Na2 113.6(5) 81_455 107_665
Na2 Si3 Na2 6.3(5) 125 107_665
Na2 Si3 Na2 6.3(5) 97_565 107_665
Si2 Si3 Na2 110.19(15) 122_655 107_665
Si2 Si3 Na2 110.19(15) 148_565 107_665
Si1 Si3 Na2 104.2(4) . 107_665
Si2 Si3 Na2 140.1(4) 27_544 107_665
Na2 Si3 Na2 108.43(11) . 107_665
Na2 Si3 Na2 108.43(11) 29_554 107_665
Si3 Si3 Na2 58.71(8) 107_665 107_665
Si3 Si3 Na2 58.71(8) 175_556 107_665
Si3 Si3 Na2 146.22(13) 106_566 107_665
Si3 Si3 Na2 146.22(13) 152_565 107_665
Si3 Si3 Na2 56.7(3) 60_454 107_665
Si3 Si3 Na2 56.7(3) 78_445 107_665
Si3 Si3 Na2 72.80(12) 177 79_454
Si3 Si3 Na2 79.1(4) 125 79_454
Si2 Si3 Na2 175.2(4) . 79_454
Si3 Si3 Na2 68.9(3) 27_544 79_454
Na1 Si3 Na2 114.21(7) 76_445 79_454
Na1 Si3 Na2 108.4(4) 50_454 79_454
Na2 Si3 Na2 3.9(3) 81_455 79_454
Na2 Si3 Na2 109.9(2) 125 79_454
Na2 Si3 Na2 110.4(3) 97_565 79_454
Si2 Si3 Na2 58.7(3) 122_655 79_454
Si2 Si3 Na2 65.6(2) 148_565 79_454
Si1 Si3 Na2 140.3(3) . 79_454
Si2 Si3 Na2 104.6(3) 27_544 79_454
Na2 Si3 Na2 6.8(5) . 79_454
Na2 Si3 Na2 9.9(8) 29_554 79_454
Si3 Si3 Na2 108.73(14) 107_665 79_454
Si3 Si3 Na2 115.1(4) 175_556 79_454
Si3 Si3 Na2 61.29(3) 106_566 79_454
Si3 Si3 Na2 57.0(4) 152_565 79_454
Si3 Si3 Na2 150.3(4) 60_454 79_454
Si3 Si3 Na2 143.88(16) 78_445 79_454
Na2 Si3 Na2 115.2(6) 107_665 79_454
Si3 Si3 Na2 79.1(4) 177 27_544
Si3 Si3 Na2 72.80(12) 125 27_544
Si2 Si3 Na2 175.2(4) . 27_544
Si3 Si3 Na2 68.9(3) 27_544 27_544
Na1 Si3 Na2 108.4(4) 76_445 27_544
Na1 Si3 Na2 114.21(8) 50_454 27_544
Na2 Si3 Na2 3.9(3) 81_455 27_544
Na2 Si3 Na2 110.4(3) 125 27_544
Na2 Si3 Na2 109.9(2) 97_565 27_544
Si2 Si3 Na2 65.6(2) 122_655 27_544
Si2 Si3 Na2 58.7(3) 148_565 27_544
Si1 Si3 Na2 140.3(3) . 27_544
Si2 Si3 Na2 104.6(3) 27_544 27_544
Na2 Si3 Na2 9.9(8) . 27_544
Na2 Si3 Na2 6.8(5) 29_554 27_544
Si3 Si3 Na2 115.1(4) 107_665 27_544
Si3 Si3 Na2 108.73(14) 175_556 27_544
Si3 Si3 Na2 57.0(4) 106_566 27_544
Si3 Si3 Na2 61.29(3) 152_565 27_544
Si3 Si3 Na2 143.88(16) 60_454 27_544
Si3 Si3 Na2 150.3(4) 78_445 27_544
Na2 Si3 Na2 115.2(6) 107_665 27_544
Na2 Si3 Na2 7.0(5) 79_454 27_544
Si3 Si3 Na2 69.01(15) 177 177
Si3 Si3 Na2 69.01(15) 125 177
Si2 Si3 Na2 78.0(4) . 177
Si3 Si3 Na2 174.2(4) 27_544 177
Na1 Si3 Na2 114.1(2) 76_445 177
Na1 Si3 Na2 114.1(2) 50_454 177
Na2 Si3 Na2 103.7(2) 81_455 177
Na2 Si3 Na2 6.2(5) 125 177
Na2 Si3 Na2 6.2(5) 97_565 177
Si2 Si3 Na2 106.21(17) 122_655 177
Si2 Si3 Na2 106.21(17) 148_565 177
Si1 Si3 Na2 114.2(4) . 177
Si2 Si3 Na2 150.0(4) 27_544 177
Na2 Si3 Na2 98.5(7) . 177
Na2 Si3 Na2 98.5(7) 29_554 177
Si3 Si3 Na2 61.13(11) 107_665 177
Si3 Si3 Na2 61.13(11) 175_556 177
Si3 Si3 Na2 142.0(2) 106_566 177
Si3 Si3 Na2 142.0(2) 152_565 177
Si3 Si3 Na2 64.8(3) 60_454 177
Si3 Si3 Na2 64.8(3) 78_445 177
Na2 Si3 Na2 9.9(8) 107_665 177
Na2 Si3 Na2 105.33(14) 79_454 177
Na2 Si3 Na2 105.33(14) 27_544 177
Si3 Si3 Si3 30.079(2) 177 29_554
Si3 Si3 Si3 90.0 125 29_554
Si2 Si3 Si3 121.34(2) . 29_554
Si3 Si3 Si3 120.0 27_544 29_554
Na1 Si3 Si3 159.523(8) 76_445 29_554
Na1 Si3 Si3 99.537(8) 50_454 29_554
Na2 Si3 Si3 60.03(12) 81_455 29_554
Na2 Si3 Si3 57.14(18) 125 29_554
Na2 Si3 Si3 61.49(19) 97_565 29_554
Si2 Si3 Si3 57.172(10) 122_655 29_554
Si2 Si3 Si3 109.105(14) 148_565 29_554
Si1 Si3 Si3 145.956(4) . 29_554
Si2 Si3 Si3 145.004(8) 27_544 29_554
Na2 Si3 Si3 53.7(4) . 29_554
Na2 Si3 Si3 58.11(3) 29_554 29_554
Si3 Si3 Si3 58.155(10) 107_665 29_554
Si3 Si3 Si3 108.083(8) 175_556 29_554
Si3 Si3 Si3 120.400(10) 106_566 29_554
Si3 Si3 Si3 88.762(12) 152_565 29_554
Si3 Si3 Si3 120.0 60_454 29_554
Si3 Si3 Si3 90.0 78_445 29_554
Na2 Si3 Si3 63.4(3) 107_665 29_554
Na2 Si3 Si3 59.43(7) 79_454 29_554
Na2 Si3 Si3 63.4(4) 27_544 29_554
Na2 Si3 Si3 55.3(3) 177 29_554
Si3 Si3 Si3 90.0 177 81_455
Si3 Si3 Si3 30.079(2) 125 81_455
Si2 Si3 Si3 121.34(2) . 81_455
Si3 Si3 Si3 120.0 27_544 81_455
Na1 Si3 Si3 99.537(8) 76_445 81_455
Na1 Si3 Si3 159.523(8) 50_454 81_455
Na2 Si3 Si3 60.03(12) 81_455 81_455
Na2 Si3 Si3 61.49(19) 125 81_455
Na2 Si3 Si3 57.14(18) 97_565 81_455
Si2 Si3 Si3 109.105(14) 122_655 81_455
Si2 Si3 Si3 57.172(10) 148_565 81_455
Si1 Si3 Si3 145.956(4) . 81_455
Si2 Si3 Si3 145.004(8) 27_544 81_455
Na2 Si3 Si3 58.11(3) . 81_455
Na2 Si3 Si3 53.7(4) 29_554 81_455
Si3 Si3 Si3 108.083(8) 107_665 81_455
Si3 Si3 Si3 58.155(10) 175_556 81_455
Si3 Si3 Si3 88.762(12) 106_566 81_455
Si3 Si3 Si3 120.400(10) 152_565 81_455
Si3 Si3 Si3 90.0 60_454 81_455
Si3 Si3 Si3 120.0 78_445 81_455
Na2 Si3 Si3 63.4(3) 107_665 81_455
Na2 Si3 Si3 63.4(4) 79_454 81_455
Na2 Si3 Si3 59.43(7) 27_544 81_455
Na2 Si3 Si3 55.3(3) 177 81_455
Si3 Si3 Si3 60.0 29_554 81_455
Si3 Si3 Na2 74.0(2) 177 175_556
Si3 Si3 Na2 67.9(2) 125 175_556
Si2 Si3 Na2 73.00(3) . 175_556
Si3 Si3 Na2 176.6(2) 27_544 175_556
Na1 Si3 Na2 108.6(2) 76_445 175_556
Na1 Si3 Na2 114.0(2) 50_454 175_556
Na2 Si3 Na2 108.68(15) 81_455 175_556
Na2 Si3 Na2 7.1(6) 125 175_556
Na2 Si3 Na2 0.44(7) 97_565 175_556
Si2 Si3 Na2 111.3(2) 122_655 175_556
Si2 Si3 Na2 105.2(2) 148_565 175_556
Si1 Si3 Na2 109.127(16) . 175_556
Si2 Si3 Na2 144.86(3) 27_544 175_556
Na2 Si3 Na2 103.7(2) . 175_556
Na2 Si3 Na2 103.3(3) 29_554 175_556
Si3 Si3 Na2 63.0(2) 107_665 175_556
Si3 Si3 Na2 56.6(2) 175_556 175_556
Si3 Si3 Na2 141.4(2) 106_566 175_556
Si3 Si3 Na2 147.4(2) 152_565 175_556
Si3 Si3 Na2 58.79(14) 60_454 175_556
Si3 Si3 Na2 62.59(14) 78_445 175_556
Na2 Si3 Na2 5.9(5) 107_665 175_556
Na2 Si3 Na2 110.5(3) 79_454 175_556
Na2 Si3 Na2 110.1(2) 27_544 175_556
Na2 Si3 Na2 6.0(5) 177 175_556
Si3 Si3 Na2 61.31(15) 29_554 175_556
Si3 Si3 Na2 57.47(14) 81_455 175_556
Si3 Si3 Na2 67.9(2) 177 123_565
Si3 Si3 Na2 74.0(2) 125 123_565
Si2 Si3 Na2 73.00(3) . 123_565
Si3 Si3 Na2 176.6(2) 27_544 123_565
Na1 Si3 Na2 114.0(2) 76_445 123_565
Na1 Si3 Na2 108.6(2) 50_454 123_565
Na2 Si3 Na2 108.68(15) 81_455 123_565
Na2 Si3 Na2 0.44(7) 125 123_565
Na2 Si3 Na2 7.1(6) 97_565 123_565
Si2 Si3 Na2 105.2(2) 122_655 123_565
Si2 Si3 Na2 111.3(2) 148_565 123_565
Si1 Si3 Na2 109.127(16) . 123_565
Si2 Si3 Na2 144.86(3) 27_544 123_565
Na2 Si3 Na2 103.3(3) . 123_565
Na2 Si3 Na2 103.7(2) 29_554 123_565
Si3 Si3 Na2 56.6(2) 107_665 123_565
Si3 Si3 Na2 63.0(2) 175_556 123_565
Si3 Si3 Na2 147.4(2) 106_566 123_565
Si3 Si3 Na2 141.4(2) 152_565 123_565
Si3 Si3 Na2 62.59(14) 60_454 123_565
Si3 Si3 Na2 58.79(14) 78_445 123_565
Na2 Si3 Na2 5.9(5) 107_665 123_565
Na2 Si3 Na2 110.1(2) 79_454 123_565
Na2 Si3 Na2 110.5(3) 27_544 123_565
Na2 Si3 Na2 6.0(5) 177 123_565
Si3 Si3 Na2 57.47(13) 29_554 123_565
Si3 Si3 Na2 61.31(15) 81_455 123_565
Na2 Si3 Na2 6.6(5) 175_556 123_565
Si3 Si3 Na2 73.81(5) 177 11_455
Si3 Si3 Na2 73.81(5) 125 11_455
Si2 Si3 Na2 178.56(11) . 11_455
Si3 Si3 Na2 73.61(11) 27_544 11_455
Na1 Si3 Na2 113.94(6) 76_445 11_455
Na1 Si3 Na2 113.94(6) 50_454 11_455
Na2 Si3 Na2 3.1(3) 81_455 11_455
Na2 Si3 Na2 105.45(12) 125 11_455
Na2 Si3 Na2 105.45(12) 97_565 11_455
Si2 Si3 Na2 63.12(3) 122_655 11_455
Si2 Si3 Na2 63.12(3) 148_565 11_455
Si1 Si3 Na2 145.25(11) . 11_455
Si2 Si3 Na2 109.42(11) 27_544 11_455
Na2 Si3 Na2 4.2(3) . 11_455
Na2 Si3 Na2 4.2(3) 29_554 11_455
Si3 Si3 Na2 109.80(5) 107_665 11_455
Si3 Si3 Na2 109.80(5) 175_556 11_455
Si3 Si3 Na2 62.90(9) 106_566 11_455
Si3 Si3 Na2 62.90(9) 152_565 11_455
Si3 Si3 Na2 145.03(5) 60_454 11_455
Si3 Si3 Na2 145.03(5) 78_445 11_455
Na2 Si3 Na2 110.5(3) 107_665 11_455
Na2 Si3 Na2 5.9(5) 79_454 11_455
Na2 Si3 Na2 5.9(5) 27_544 11_455
Na2 Si3 Na2 100.6(5) 177 11_455
Si3 Si3 Na2 57.50(8) 29_554 11_455
Si3 Si3 Na2 57.50(8) 81_455 11_455
Na2 Si3 Na2 105.56(11) 175_556 11_455
Na2 Si3 Na2 105.56(11) 123_565 11_455
Si2 Si1 Si2 109.5 . 27_544
Si2 Si1 Si2 109.5 . 76_445
Si2 Si1 Si2 109.5 27_544 76_445
Si2 Si1 Si2 109.5 . 50_454
Si2 Si1 Si2 109.5 27_544 50_454
Si2 Si1 Si2 109.5 76_445 50_454
Si2 Si1 Na1 70.5 . .
Si2 Si1 Na1 180.000(12) 27_544 .
Si2 Si1 Na1 70.5 76_445 .
Si2 Si1 Na1 70.5 50_454 .
Si2 Si1 Na1 70.5 . 76_445
Si2 Si1 Na1 70.5 27_544 76_445
Si2 Si1 Na1 70.5 76_445 76_445
Si2 Si1 Na1 180.00(4) 50_454 76_445
Na1 Si1 Na1 109.5 . 76_445
Si2 Si1 Na1 180.00(4) . 27_544
Si2 Si1 Na1 70.5 27_544 27_544
Si2 Si1 Na1 70.5 76_445 27_544
Si2 Si1 Na1 70.5 50_454 27_544
Na1 Si1 Na1 109.5 . 27_544
Na1 Si1 Na1 109.5 76_445 27_544
Si2 Si1 Na1 70.5 . 50_454
Si2 Si1 Na1 70.5 27_544 50_454
Si2 Si1 Na1 180.000(12) 76_445 50_454
Si2 Si1 Na1 70.5 50_454 50_454
Na1 Si1 Na1 109.5 . 50_454
Na1 Si1 Na1 109.5 76_445 50_454
Na1 Si1 Na1 109.5 27_544 50_454
Si2 Si1 Si3 123.227(2) . 83_445
Si2 Si1 Si3 36.374(8) 27_544 83_445
Si2 Si1 Si3 123.227(2) 76_445 83_445
Si2 Si1 Si3 73.098(8) 50_454 83_445
Na1 Si1 Si3 143.626(8) . 83_445
Na1 Si1 Si3 106.902(8) 76_445 83_445
Na1 Si1 Si3 56.773(2) 27_544 83_445
Na1 Si1 Si3 56.773(2) 50_454 83_445
Si2 Si1 Si3 123.227(2) . 55_454
Si2 Si1 Si3 36.374(8) 27_544 55_454
Si2 Si1 Si3 73.098(8) 76_445 55_454
Si2 Si1 Si3 123.227(2) 50_454 55_454
Na1 Si1 Si3 143.626(8) . 55_454
Na1 Si1 Si3 56.773(2) 76_445 55_454
Na1 Si1 Si3 56.773(2) 27_544 55_454
Na1 Si1 Si3 106.902(8) 50_454 55_454
Si3 Si1 Si3 61.807(14) 83_445 55_454
Si2 Si1 Si3 73.098(8) . 27_544
Si2 Si1 Si3 36.374(8) 27_544 27_544
Si2 Si1 Si3 123.227(2) 76_445 27_544
Si2 Si1 Si3 123.227(2) 50_454 27_544
Na1 Si1 Si3 143.626(8) . 27_544
Na1 Si1 Si3 56.773(2) 76_445 27_544
Na1 Si1 Si3 106.902(8) 27_544 27_544
Na1 Si1 Si3 56.773(2) 50_454 27_544
Si3 Si1 Si3 61.807(14) 83_445 27_544
Si3 Si1 Si3 61.807(14) 55_454 27_544
Si2 Si1 Si3 123.227(2) . 50_454
Si2 Si1 Si3 123.227(2) 27_544 50_454
Si2 Si1 Si3 73.098(8) 76_445 50_454
Si2 Si1 Si3 36.374(8) 50_454 50_454
Na1 Si1 Si3 56.773(2) . 50_454
Na1 Si1 Si3 143.626(8) 76_445 50_454
Na1 Si1 Si3 56.773(2) 27_544 50_454
Na1 Si1 Si3 106.902(8) 50_454 50_454
Si3 Si1 Si3 92.844(3) 83_445 50_454
Si3 Si1 Si3 111.913(8) 55_454 50_454
Si3 Si1 Si3 154.258(12) 27_544 50_454
Si2 Si1 Si3 36.374(8) . 60_454
Si2 Si1 Si3 123.227(2) 27_544 60_454
Si2 Si1 Si3 73.098(8) 76_445 60_454
Si2 Si1 Si3 123.227(2) 50_454 60_454
Na1 Si1 Si3 56.773(2) . 60_454
Na1 Si1 Si3 56.773(2) 76_445 60_454
Na1 Si1 Si3 143.626(8) 27_544 60_454
Na1 Si1 Si3 106.902(8) 50_454 60_454
Si3 Si1 Si3 154.258(12) 83_445 60_454
Si3 Si1 Si3 111.913(8) 55_454 60_454
Si3 Si1 Si3 92.844(3) 27_544 60_454
Si3 Si1 Si3 111.913(8) 50_454 60_454
Si2 Si1 Si3 123.227(2) . 76_445
Si2 Si1 Si3 123.227(2) 27_544 76_445
Si2 Si1 Si3 36.374(8) 76_445 76_445
Si2 Si1 Si3 73.098(8) 50_454 76_445
Na1 Si1 Si3 56.773(2) . 76_445
Na1 Si1 Si3 106.902(8) 76_445 76_445
Na1 Si1 Si3 56.773(2) 27_544 76_445
Na1 Si1 Si3 143.626(8) 50_454 76_445
Si3 Si1 Si3 111.913(8) 83_445 76_445
Si3 Si1 Si3 92.844(3) 55_454 76_445
Si3 Si1 Si3 154.258(12) 27_544 76_445
Si3 Si1 Si3 36.724(17) 50_454 76_445
Si3 Si1 Si3 92.844(3) 60_454 76_445
Si2 Si1 Si3 73.098(8) . 34_544
Si2 Si1 Si3 123.227(2) 27_544 34_544
Si2 Si1 Si3 36.374(8) 76_445 34_544
Si2 Si1 Si3 123.227(2) 50_454 34_544
Na1 Si1 Si3 56.773(2) . 34_544
Na1 Si1 Si3 56.773(2) 76_445 34_544
Na1 Si1 Si3 106.902(8) 27_544 34_544
Na1 Si1 Si3 143.626(8) 50_454 34_544
Si3 Si1 Si3 154.258(12) 83_445 34_544
Si3 Si1 Si3 92.844(3) 55_454 34_544
Si3 Si1 Si3 111.913(8) 27_544 34_544
Si3 Si1 Si3 92.844(3) 50_454 34_544
Si3 Si1 Si3 36.724(17) 60_454 34_544
Si3 Si1 Si3 61.807(14) 76_445 34_544
Si2 Si1 Si3 73.098(8) . 32_544
Si2 Si1 Si3 123.227(2) 27_544 32_544
Si2 Si1 Si3 123.227(2) 76_445 32_544
Si2 Si1 Si3 36.374(8) 50_454 32_544
Na1 Si1 Si3 56.773(2) . 32_544
Na1 Si1 Si3 143.626(8) 76_445 32_544
Na1 Si1 Si3 106.902(8) 27_544 32_544
Na1 Si1 Si3 56.773(2) 50_454 32_544
Si3 Si1 Si3 92.844(3) 83_445 32_544
Si3 Si1 Si3 154.258(12) 55_454 32_544
Si3 Si1 Si3 111.913(8) 27_544 32_544
Si3 Si1 Si3 61.807(14) 50_454 32_544
Si3 Si1 Si3 92.844(3) 60_454 32_544
Si3 Si1 Si3 92.844(3) 76_445 32_544
Si3 Si1 Si3 111.913(8) 34_544 32_544
Si2 Si1 Si3 36.374(8) . 78_445
Si2 Si1 Si3 123.227(2) 27_544 78_445
Si2 Si1 Si3 123.227(2) 76_445 78_445
Si2 Si1 Si3 73.098(8) 50_454 78_445
Na1 Si1 Si3 56.773(2) . 78_445
Na1 Si1 Si3 106.902(8) 76_445 78_445
Na1 Si1 Si3 143.626(8) 27_544 78_445
Na1 Si1 Si3 56.773(2) 50_454 78_445
Si3 Si1 Si3 111.913(8) 83_445 78_445
Si3 Si1 Si3 154.258(12) 55_454 78_445
Si3 Si1 Si3 92.844(3) 27_544 78_445
Si3 Si1 Si3 92.844(3) 50_454 78_445
Si3 Si1 Si3 61.807(14) 60_454 78_445
Si3 Si1 Si3 111.913(8) 76_445 78_445
Si3 Si1 Si3 92.844(3) 34_544 78_445
Si3 Si1 Si3 36.724(17) 32_544 78_445
Si2 Si1 Si3 123.227(2) . 9
Si2 Si1 Si3 73.098(8) 27_544 9
Si2 Si1 Si3 123.227(2) 76_445 9
Si2 Si1 Si3 36.374(8) 50_454 9
Na1 Si1 Si3 106.902(8) . 9
Na1 Si1 Si3 143.626(8) 76_445 9
Na1 Si1 Si3 56.773(2) 27_544 9
Na1 Si1 Si3 56.773(2) 50_454 9
Si3 Si1 Si3 36.724(17) 83_445 9
Si3 Si1 Si3 92.844(3) 55_454 9
Si3 Si1 Si3 92.844(3) 27_544 9
Si3 Si1 Si3 61.807(14) 50_454 9
Si3 Si1 Si3 154.258(12) 60_454 9
Si3 Si1 Si3 92.844(3) 76_445 9
Si3 Si1 Si3 154.258(12) 34_544 9
Si3 Si1 Si3 61.807(14) 32_544 9
Si3 Si1 Si3 92.844(3) 78_445 9
Si2 Si1 Si3 123.227(2) . 5
Si2 Si1 Si3 73.098(8) 27_544 5
Si2 Si1 Si3 36.374(8) 76_445 5
Si2 Si1 Si3 123.227(2) 50_454 5
Na1 Si1 Si3 106.902(8) . 5
Na1 Si1 Si3 56.773(2) 76_445 5
Na1 Si1 Si3 56.773(2) 27_544 5
Na1 Si1 Si3 143.626(8) 50_454 5
Si3 Si1 Si3 92.844(3) 83_445 5
Si3 Si1 Si3 36.724(17) 55_454 5
Si3 Si1 Si3 92.844(3) 27_544 5
Si3 Si1 Si3 92.844(3) 50_454 5
Si3 Si1 Si3 92.844(3) 60_454 5
Si3 Si1 Si3 61.807(14) 76_445 5
Si3 Si1 Si3 61.807(14) 34_544 5
Si3 Si1 Si3 154.258(12) 32_544 5
Si3 Si1 Si3 154.258(12) 78_445 5
Si3 Si1 Si3 111.913(8) 9 5
Si2 Si1 Si3 36.373(8) . .
Si2 Si1 Si3 73.098(8) 27_544 .
Si2 Si1 Si3 123.227(2) 76_445 .
Si2 Si1 Si3 123.227(2) 50_454 .
Na1 Si1 Si3 106.902(8) . .
Na1 Si1 Si3 56.773(2) 76_445 .
Na1 Si1 Si3 143.627(8) 27_544 .
Na1 Si1 Si3 56.773(2) 50_454 .
Si3 Si1 Si3 92.844(3) 83_445 .
Si3 Si1 Si3 92.844(3) 55_454 .
Si3 Si1 Si3 36.724(17) 27_544 .
Si3 Si1 Si3 154.258(12) 50_454 .
Si3 Si1 Si3 61.807(14) 60_454 .
Si3 Si1 Si3 154.258(12) 76_445 .
Si3 Si1 Si3 92.844(3) 34_544 .
Si3 Si1 Si3 92.844(3) 32_544 .
Si3 Si1 Si3 61.807(14) 78_445 .
Si3 Si1 Si3 111.913(8) 9 .
Si3 Si1 Si3 111.913(8) 5 .
Si2 Si1 Si3 143.313(6) . 98_656
Si2 Si1 Si3 37.897(6) 27_544 98_656
Si2 Si1 Si3 79.041(6) 76_445 98_656
Si2 Si1 Si3 100.213(6) 50_454 98_656
Na1 Si1 Si3 142.103(6) . 98_656
Na1 Si1 Si3 79.787(6) 76_445 98_656
Na1 Si1 Si3 36.687(6) 27_544 98_656
Na1 Si1 Si3 100.959(6) 50_454 98_656
Si3 Si1 Si3 46.426(1) 83_445 98_656
Si3 Si1 Si3 23.015(7) 55_454 98_656
Si3 Si1 Si3 72.758(8) 27_544 98_656
Si3 Si1 Si3 93.461(6) 50_454 98_656
Si3 Si1 Si3 133.966(4) 60_454 98_656
Si3 Si1 Si3 85.331(8) 76_445 98_656
Si3 Si1 Si3 108.149(12) 34_544 98_656
Si3 Si1 Si3 133.185(5) 32_544 98_656
Si3 Si1 Si3 157.720(8) 78_445 98_656
Si3 Si1 Si3 71.553(12) 9 98_656
Si3 Si1 Si3 46.426(1) 5 98_656
Si3 Si1 Si3 108.508(12) . 98_656
Si2 Si1 Si3 100.213(6) . 102_665
Si2 Si1 Si3 37.897(6) 27_544 102_665
Si2 Si1 Si3 143.313(6) 76_445 102_665
Si2 Si1 Si3 79.041(6) 50_454 102_665
Na1 Si1 Si3 142.103(6) . 102_665
Na1 Si1 Si3 100.959(6) 76_445 102_665
Na1 Si1 Si3 79.787(6) 27_544 102_665
Na1 Si1 Si3 36.687(6) 50_454 102_665
Si3 Si1 Si3 23.015(7) 83_445 102_665
Si3 Si1 Si3 72.758(8) 55_454 102_665
Si3 Si1 Si3 46.426(1) 27_544 102_665
Si3 Si1 Si3 108.149(13) 50_454 102_665
Si3 Si1 Si3 133.185(5) 60_454 102_665
Si3 Si1 Si3 133.966(4) 76_445 102_665
Si3 Si1 Si3 157.720(8) 34_544 102_665
Si3 Si1 Si3 85.331(8) 32_544 102_665
Si3 Si1 Si3 93.461(6) 78_445 102_665
Si3 Si1 Si3 46.426(1) 9 102_665
Si3 Si1 Si3 108.508(12) 5 102_665
Si3 Si1 Si3 71.553(12) . 102_665
Si3 Si1 Si3 64.275(10) 98_656 102_665
Si2 Si1 Si3 143.313(6) . 124_655
Si2 Si1 Si3 37.897(6) 27_544 124_655
Si2 Si1 Si3 100.213(6) 76_445 124_655
Si2 Si1 Si3 79.041(6) 50_454 124_655
Na1 Si1 Si3 142.103(6) . 124_655
Na1 Si1 Si3 100.959(6) 76_445 124_655
Na1 Si1 Si3 36.687(6) 27_544 124_655
Na1 Si1 Si3 79.787(6) 50_454 124_655
Si3 Si1 Si3 23.015(7) 83_445 124_655
Si3 Si1 Si3 46.426(1) 55_454 124_655
Si3 Si1 Si3 72.758(8) 27_544 124_655
Si3 Si1 Si3 85.331(8) 50_454 124_655
Si3 Si1 Si3 157.720(8) 60_454 124_655
Si3 Si1 Si3 93.461(6) 76_445 124_655
Si3 Si1 Si3 133.185(5) 34_544 124_655
Si3 Si1 Si3 108.149(13) 32_544 124_655
Si3 Si1 Si3 133.966(4) 78_445 124_655
Si3 Si1 Si3 46.426(1) 9 124_655
Si3 Si1 Si3 71.553(12) 5 124_655
Si3 Si1 Si3 108.508(12) . 124_655
Si3 Si1 Si3 26.005(12) 98_656 124_655
Si3 Si1 Si3 44.976(12) 102_665 124_655
Si2 Si1 Si3 37.897(6) . 146
Si2 Si1 Si3 143.313(6) 27_544 146
Si2 Si1 Si3 79.041(6) 76_445 146
Si2 Si1 Si3 100.213(6) 50_454 146
Na1 Si1 Si3 36.687(6) . 146
Na1 Si1 Si3 79.787(6) 76_445 146
Na1 Si1 Si3 142.103(6) 27_544 146
Na1 Si1 Si3 100.959(6) 50_454 146
Si3 Si1 Si3 157.720(8) 83_445 146
Si3 Si1 Si3 133.966(4) 55_454 146
Si3 Si1 Si3 108.508(12) 27_544 146
Si3 Si1 Si3 93.460(6) 50_454 146
Si3 Si1 Si3 23.015(7) 60_454 146
Si3 Si1 Si3 85.331(8) 76_445 146
Si3 Si1 Si3 46.426(1) 34_544 146
Si3 Si1 Si3 71.553(12) 32_544 146
Si3 Si1 Si3 46.426(1) 78_445 146
Si3 Si1 Si3 133.185(5) 9 146
Si3 Si1 Si3 108.149(13) 5 146
Si3 Si1 Si3 72.758(8) . 146
Si3 Si1 Si3 153.963(12) 98_656 146
Si3 Si1 Si3 135.984(8) 102_665 146
Si3 Si1 Si3 178.730(13) 124_655 146
Si2 Si1 Si3 37.897(6) . 172
Si2 Si1 Si3 143.313(6) 27_544 172
Si2 Si1 Si3 100.213(6) 76_445 172
Si2 Si1 Si3 79.041(6) 50_454 172
Na1 Si1 Si3 36.687(6) . 172
Na1 Si1 Si3 100.959(6) 76_445 172
Na1 Si1 Si3 142.103(6) 27_544 172
Na1 Si1 Si3 79.787(6) 50_454 172
Si3 Si1 Si3 133.966(4) 83_445 172
Si3 Si1 Si3 157.720(8) 55_454 172
Si3 Si1 Si3 108.508(12) 27_544 172
Si3 Si1 Si3 85.331(8) 50_454 172
Si3 Si1 Si3 46.426(1) 60_454 172
Si3 Si1 Si3 93.460(6) 76_445 172
Si3 Si1 Si3 71.553(12) 34_544 172
Si3 Si1 Si3 46.426(1) 32_544 172
Si3 Si1 Si3 23.015(7) 78_445 172
Si3 Si1 Si3 108.149(12) 9 172
Si3 Si1 Si3 133.185(5) 5 172
Si3 Si1 Si3 72.758(8) . 172
Si3 Si1 Si3 178.730(13) 98_656 172
Si3 Si1 Si3 116.474(4) 102_665 172
Si3 Si1 Si3 153.963(12) 124_655 172
Si3 Si1 Si3 26.005(12) 146 172
Si2 Si1 Si3 79.041(6) . 128
Si2 Si1 Si3 143.313(6) 27_544 128
Si2 Si1 Si3 37.897(6) 76_445 128
Si2 Si1 Si3 100.213(6) 50_454 128
Na1 Si1 Si3 36.687(6) . 128
Na1 Si1 Si3 79.787(6) 76_445 128
Na1 Si1 Si3 100.959(6) 27_544 128
Na1 Si1 Si3 142.103(6) 50_454 128
Si3 Si1 Si3 157.720(8) 83_445 128
Si3 Si1 Si3 108.508(12) 55_454 128
Si3 Si1 Si3 133.966(4) 27_544 128
Si3 Si1 Si3 71.553(12) 50_454 128
Si3 Si1 Si3 46.426(1) 60_454 128
Si3 Si1 Si3 46.426(1) 76_445 128
Si3 Si1 Si3 23.015(7) 34_544 128
Si3 Si1 Si3 93.460(6) 32_544 128
Si3 Si1 Si3 85.331(8) 78_445 128
Si3 Si1 Si3 133.185(5) 9 128
Si3 Si1 Si3 72.758(8) 5 128
Si3 Si1 Si3 108.149(12) . 128
Si3 Si1 Si3 116.926(4) 98_656 128
Si3 Si1 Si3 178.730(13) 102_665 128
Si3 Si1 Si3 135.984(8) 124_655 128
Si3 Si1 Si3 43.039(12) 146 128
Si3 Si1 Si3 62.317(10) 172 128
Si2 Si1 Si3 100.213(6) . 174
Si2 Si1 Si3 143.313(6) 27_544 174
Si2 Si1 Si3 37.897(6) 76_445 174
Si2 Si1 Si3 79.041(6) 50_454 174
Na1 Si1 Si3 36.687(6) . 174
Na1 Si1 Si3 100.959(6) 76_445 174
Na1 Si1 Si3 79.787(6) 27_544 174
Na1 Si1 Si3 142.103(6) 50_454 174
Si3 Si1 Si3 133.966(4) 83_445 174
Si3 Si1 Si3 108.508(12) 55_454 174
Si3 Si1 Si3 157.720(8) 27_544 174
Si3 Si1 Si3 46.426(1) 50_454 174
Si3 Si1 Si3 71.553(12) 60_454 174
Si3 Si1 Si3 23.015(7) 76_445 174
Si3 Si1 Si3 46.426(1) 34_544 174
Si3 Si1 Si3 85.331(8) 32_544 174
Si3 Si1 Si3 93.460(6) 78_445 174
Si3 Si1 Si3 108.149(12) 9 174
Si3 Si1 Si3 72.758(8) 5 174
Si3 Si1 Si3 133.185(5) . 174
Si3 Si1 Si3 106.304(5) 98_656 174
Si3 Si1 Si3 153.963(12) 102_665 174
Si3 Si1 Si3 116.474(4) 124_655 174
Si3 Si1 Si3 62.317(10) 146 174
Si3 Si1 Si3 72.571(13) 172 174
Si3 Si1 Si3 26.005(12) 128 174
Si2 Si1 Si3 79.041(6) . 152_565
Si2 Si1 Si3 37.897(6) 27_544 152_565
Si2 Si1 Si3 143.313(6) 76_445 152_565
Si2 Si1 Si3 100.213(6) 50_454 152_565
Na1 Si1 Si3 142.103(6) . 152_565
Na1 Si1 Si3 79.787(6) 76_445 152_565
Na1 Si1 Si3 100.959(6) 27_544 152_565
Na1 Si1 Si3 36.687(6) 50_454 152_565
Si3 Si1 Si3 46.426(1) 83_445 152_565
Si3 Si1 Si3 72.758(8) 55_454 152_565
Si3 Si1 Si3 23.015(7) 27_544 152_565
Si3 Si1 Si3 133.185(5) 50_454 152_565
Si3 Si1 Si3 108.149(13) 60_454 152_565
Si3 Si1 Si3 157.720(8) 76_445 152_565
Si3 Si1 Si3 133.966(4) 34_544 152_565
Si3 Si1 Si3 93.461(6) 32_544 152_565
Si3 Si1 Si3 85.331(8) 78_445 152_565
Si3 Si1 Si3 71.553(12) 9 152_565
Si3 Si1 Si3 108.508(12) 5 152_565
Si3 Si1 Si3 46.426(1) . 152_565
Si3 Si1 Si3 74.815(13) 98_656 152_565
Si3 Si1 Si3 26.005(12) 102_665 152_565
Si3 Si1 Si3 64.275(10) 124_655 152_565
Si3 Si1 Si3 116.926(4) 146 152_565
Si3 Si1 Si3 106.304(5) 172 152_565
Si3 Si1 Si3 153.963(12) 128 152_565
Si3 Si1 Si3 178.730(13) 174 152_565
Si2 Si1 Si3 100.213(6) . 180_556
Si2 Si1 Si3 37.897(6) 27_544 180_556
Si2 Si1 Si3 79.041(6) 76_445 180_556
Si2 Si1 Si3 143.313(6) 50_454 180_556
Na1 Si1 Si3 142.103(6) . 180_556
Na1 Si1 Si3 36.687(6) 76_445 180_556
Na1 Si1 Si3 79.787(6) 27_544 180_556
Na1 Si1 Si3 100.959(6) 50_454 180_556
Si3 Si1 Si3 72.758(8) 83_445 180_556
Si3 Si1 Si3 23.015(7) 55_454 180_556
Si3 Si1 Si3 46.426(1) 27_544 180_556
Si3 Si1 Si3 133.966(4) 50_454 180_556
Si3 Si1 Si3 93.461(6) 60_454 180_556
Si3 Si1 Si3 108.149(12) 76_445 180_556
Si3 Si1 Si3 85.331(8) 34_544 180_556
Si3 Si1 Si3 157.720(8) 32_544 180_556
Si3 Si1 Si3 133.185(5) 78_445 180_556
Si3 Si1 Si3 108.508(12) 9 180_556
Si3 Si1 Si3 46.426(1) 5 180_556
Si3 Si1 Si3 71.553(12) . 180_556
Si3 Si1 Si3 44.976(12) 98_656 180_556
Si3 Si1 Si3 74.815(13) 102_665 180_556
Si3 Si1 Si3 64.275(10) 124_655 180_556
Si3 Si1 Si3 116.474(4) 146 180_556
Si3 Si1 Si3 135.984(8) 172 180_556
Si3 Si1 Si3 106.304(5) 128 180_556
Si3 Si1 Si3 116.926(4) 174 180_556
Si3 Si1 Si3 64.275(10) 152_565 180_556
Si2 Si1 Si3 100.213(6) . 156
Si2 Si1 Si3 143.313(6) 27_544 156
Si2 Si1 Si3 79.041(6) 76_445 156
Si2 Si1 Si3 37.897(6) 50_454 156
Na1 Si1 Si3 36.687(6) . 156
Na1 Si1 Si3 142.103(6) 76_445 156
Na1 Si1 Si3 79.787(6) 27_544 156
Na1 Si1 Si3 100.959(6) 50_454 156
Si3 Si1 Si3 108.508(12) 83_445 156
Si3 Si1 Si3 133.966(4) 55_454 156
Si3 Si1 Si3 157.720(8) 27_544 156
Si3 Si1 Si3 23.015(7) 50_454 156
Si3 Si1 Si3 93.460(6) 60_454 156
Si3 Si1 Si3 46.426(1) 76_445 156
Si3 Si1 Si3 85.331(8) 34_544 156
Si3 Si1 Si3 46.426(1) 32_544 156
Si3 Si1 Si3 71.553(12) 78_445 156
Si3 Si1 Si3 72.758(8) 9 156
Si3 Si1 Si3 108.149(13) 5 156
Si3 Si1 Si3 133.185(5) . 156
Si3 Si1 Si3 116.474(4) 98_656 156
Si3 Si1 Si3 116.926(4) 102_665 156
Si3 Si1 Si3 106.304(5) 124_655 156
Si3 Si1 Si3 72.571(13) 146 156
Si3 Si1 Si3 62.317(10) 172 156
Si3 Si1 Si3 62.317(10) 128 156
Si3 Si1 Si3 43.039(12) 174 156
Si3 Si1 Si3 135.984(8) 152_565 156
Si3 Si1 Si3 153.963(12) 180_556 156
Si1 Si2 Si3 107.44(3) . 60_454
Si1 Si2 Si3 107.44(3) . 78_445
Si3 Si2 Si3 111.42(2) 60_454 78_445
Si1 Si2 Si3 107.44(3) . .
Si3 Si2 Si3 111.42(2) 60_454 .
Si3 Si2 Si3 111.42(2) 78_445 .
Si1 Si2 Na1 66.625(17) . .
Si3 Si2 Na1 71.400(9) 60_454 .
Si3 Si2 Na1 71.400(9) 78_445 .
Si3 Si2 Na1 174.07(4) . .
Si1 Si2 Na1 66.625(17) . 76_445
Si3 Si2 Na1 71.400(9) 60_454 76_445
Si3 Si2 Na1 174.06(4) 78_445 76_445
Si3 Si2 Na1 71.400(9) . 76_445
Na1 Si2 Na1 105.301(19) . 76_445
Si1 Si2 Na1 66.625(17) . 50_454
Si3 Si2 Na1 174.06(4) 60_454 50_454
Si3 Si2 Na1 71.400(9) 78_445 50_454
Si3 Si2 Na1 71.400(9) . 50_454
Na1 Si2 Na1 105.301(19) . 50_454
Na1 Si2 Na1 105.301(19) 76_445 50_454
Si1 Si2 Si3 119.470(16) . 172
Si3 Si2 Si3 74.312(14) 60_454 172
Si3 Si2 Si3 37.122(16) 78_445 172
Si3 Si2 Si3 128.71(4) . 172
Na1 Si2 Si3 56.741(9) . 172
Na1 Si2 Si3 145.135(10) 76_445 172
Na1 Si2 Si3 108.270(8) 50_454 172
Si1 Si2 Si3 119.470(16) . 146
Si3 Si2 Si3 37.122(16) 60_454 146
Si3 Si2 Si3 74.312(14) 78_445 146
Si3 Si2 Si3 128.71(4) . 146
Na1 Si2 Si3 56.741(9) . 146
Na1 Si2 Si3 108.270(8) 76_445 146
Na1 Si2 Si3 145.135(10) 50_454 146
Si3 Si2 Si3 37.192(17) 172 146
Si1 Si2 Si3 119.470(16) . 125
Si3 Si2 Si3 74.312(14) 60_454 125
Si3 Si2 Si3 128.71(4) 78_445 125
Si3 Si2 Si3 37.121(16) . 125
Na1 Si2 Si3 145.135(10) . 125
Na1 Si2 Si3 56.741(9) 76_445 125
Na1 Si2 Si3 108.270(8) 50_454 125
Si3 Si2 Si3 118.86(3) 172 125
Si3 Si2 Si3 97.87(2) 146 125
Si1 Si2 Si3 119.470(16) . 177
Si3 Si2 Si3 128.71(4) 60_454 177
Si3 Si2 Si3 74.312(14) 78_445 177
Si3 Si2 Si3 37.121(16) . 177
Na1 Si2 Si3 145.135(10) . 177
Na1 Si2 Si3 108.270(8) 76_445 177
Na1 Si2 Si3 56.741(9) 50_454 177
Si3 Si2 Si3 97.87(2) 172 177
Si3 Si2 Si3 118.86(3) 146 177
Si3 Si2 Si3 65.66(2) 125 177
Si1 Si2 Si3 119.470(16) . 107_665
Si3 Si2 Si3 128.71(4) 60_454 107_665
Si3 Si2 Si3 37.122(16) 78_445 107_665
Si3 Si2 Si3 74.311(14) . 107_665
Na1 Si2 Si3 108.270(8) . 107_665
Na1 Si2 Si3 145.135(10) 76_445 107_665
Na1 Si2 Si3 56.741(9) 50_454 107_665
Si3 Si2 Si3 65.66(2) 172 107_665
Si3 Si2 Si3 97.87(2) 146 107_665
Si3 Si2 Si3 97.87(2) 125 107_665
Si3 Si2 Si3 37.192(17) 177 107_665
Si1 Si2 Si3 119.470(16) . 175_556
Si3 Si2 Si3 37.122(16) 60_454 175_556
Si3 Si2 Si3 128.71(4) 78_445 175_556
Si3 Si2 Si3 74.311(14) . 175_556
Na1 Si2 Si3 108.270(8) . 175_556
Na1 Si2 Si3 56.741(9) 76_445 175_556
Na1 Si2 Si3 145.135(10) 50_454 175_556
Si3 Si2 Si3 97.87(2) 172 175_556
Si3 Si2 Si3 65.66(2) 146 175_556
Si3 Si2 Si3 37.192(17) 125 175_556
Si3 Si2 Si3 97.87(2) 177 175_556
Si3 Si2 Si3 118.86(3) 107_665 175_556
Si1 Si2 Na2 175.7(4) . 107_665
Si3 Si2 Na2 70.47(17) 60_454 107_665
Si3 Si2 Na2 70.47(17) 78_445 107_665
Si3 Si2 Na2 76.8(4) . 107_665
Na1 Si2 Na2 109.1(4) . 107_665
Na1 Si2 Na2 115.45(17) 76_445 107_665
Na1 Si2 Na2 115.45(17) 50_454 107_665
Si3 Si2 Na2 56.6(3) 172 107_665
Si3 Si2 Na2 56.6(3) 146 107_665
Si3 Si2 Na2 63.9(3) 125 107_665
Si3 Si2 Na2 63.9(3) 177 107_665
Si3 Si2 Na2 61.25(7) 107_665 107_665
Si3 Si2 Na2 61.25(7) 175_556 107_665
Si1 Si2 Na2 175.7(4) . 125
Si3 Si2 Na2 76.8(4) 60_454 125
Si3 Si2 Na2 70.47(17) 78_445 125
Si3 Si2 Na2 70.47(17) . 125
Na1 Si2 Na2 115.45(17) . 125
Na1 Si2 Na2 115.45(17) 76_445 125
Na1 Si2 Na2 109.1(4) 50_454 125
Si3 Si2 Na2 61.25(7) 172 125
Si3 Si2 Na2 63.9(3) 146 125
Si3 Si2 Na2 61.25(7) 125 125
Si3 Si2 Na2 56.6(3) 177 125
Si3 Si2 Na2 56.6(3) 107_665 125
Si3 Si2 Na2 63.9(3) 175_556 125
Na2 Si2 Na2 7.4(6) 107_665 125
Si1 Si2 Na2 175.7(4) . 97_565
Si3 Si2 Na2 70.47(17) 60_454 97_565
Si3 Si2 Na2 76.8(4) 78_445 97_565
Si3 Si2 Na2 70.47(17) . 97_565
Na1 Si2 Na2 115.45(17) . 97_565
Na1 Si2 Na2 109.1(4) 76_445 97_565
Na1 Si2 Na2 115.45(17) 50_454 97_565
Si3 Si2 Na2 63.9(3) 172 97_565
Si3 Si2 Na2 61.25(7) 146 97_565
Si3 Si2 Na2 56.6(3) 125 97_565
Si3 Si2 Na2 61.25(7) 177 97_565
Si3 Si2 Na2 63.9(3) 107_665 97_565
Si3 Si2 Na2 56.6(3) 175_556 97_565
Na2 Si2 Na2 7.4(6) 107_665 97_565
Na2 Si2 Na2 7.4(6) 125 97_565
Si1 Si2 Si2 35.3 . 27_544
Si3 Si2 Si2 121.34(2) 60_454 27_544
Si3 Si2 Si2 121.34(2) 78_445 27_544
Si3 Si2 Si2 72.18(3) . 27_544
Na1 Si2 Si2 101.890(17) . 27_544
Na1 Si2 Si2 53.919(13) 76_445 27_544
Na1 Si2 Si2 53.919(13) 50_454 27_544
Si3 Si2 Si2 150.390(15) 172 27_544
Si3 Si2 Si2 150.390(15) 146 27_544
Si3 Si2 Si2 90.481(15) 125 27_544
Si3 Si2 Si2 90.481(15) 177 27_544
Si3 Si2 Si2 109.104(14) 107_665 27_544
Si3 Si2 Si2 109.104(14) 175_556 27_544
Na2 Si2 Si2 149.0(4) 107_665 27_544
Na2 Si2 Si2 142.4(2) 125 27_544
Na2 Si2 Si2 142.4(2) 97_565 27_544
Si1 Si2 Si2 35.3 . 76_445
Si3 Si2 Si2 72.17(3) 60_454 76_445
Si3 Si2 Si2 121.34(2) 78_445 76_445
Si3 Si2 Si2 121.34(2) . 76_445
Na1 Si2 Si2 53.919(13) . 76_445
Na1 Si2 Si2 53.919(13) 76_445 76_445
Na1 Si2 Si2 101.890(17) 50_454 76_445
Si3 Si2 Si2 109.104(14) 172 76_445
Si3 Si2 Si2 90.481(15) 146 76_445
Si3 Si2 Si2 109.104(14) 125 76_445
Si3 Si2 Si2 150.390(15) 177 76_445
Si3 Si2 Si2 150.390(15) 107_665 76_445
Si3 Si2 Si2 90.481(15) 175_556 76_445
Na2 Si2 Si2 142.4(2) 107_665 76_445
Na2 Si2 Si2 149.0(4) 125 76_445
Na2 Si2 Si2 142.4(2) 97_565 76_445
Si2 Si2 Si2 60.0 27_544 76_445
Si1 Si2 Si2 35.3 . 50_454
Si3 Si2 Si2 121.34(2) 60_454 50_454
Si3 Si2 Si2 72.17(3) 78_445 50_454
Si3 Si2 Si2 121.34(2) . 50_454
Na1 Si2 Si2 53.919(13) . 50_454
Na1 Si2 Si2 101.890(17) 76_445 50_454
Na1 Si2 Si2 53.919(13) 50_454 50_454
Si3 Si2 Si2 90.481(15) 172 50_454
Si3 Si2 Si2 109.104(14) 146 50_454
Si3 Si2 Si2 150.390(15) 125 50_454
Si3 Si2 Si2 109.104(14) 177 50_454
Si3 Si2 Si2 90.481(15) 107_665 50_454
Si3 Si2 Si2 150.390(15) 175_556 50_454
Na2 Si2 Si2 142.4(2) 107_665 50_454
Na2 Si2 Si2 142.4(2) 125 50_454
Na2 Si2 Si2 149.0(4) 97_565 50_454
Si2 Si2 Si2 60.0 27_544 50_454
Si2 Si2 Si2 60.0 76_445 50_454
Si1 Si2 Si3 71.071(17) . 27_544
Si3 Si2 Si3 123.260(4) 60_454 27_544
Si3 Si2 Si3 123.260(4) 78_445 27_544
Si3 Si2 Si3 36.37(2) . 27_544
Na1 Si2 Si3 137.70(3) . 27_544
Na1 Si2 Si3 55.747(7) 76_445 27_544
Na1 Si2 Si3 55.747(7) 50_454 27_544
Si3 Si2 Si3 157.803(17) 172 27_544
Si3 Si2 Si3 157.803(17) 146 27_544
Si3 Si2 Si3 61.001(3) 125 27_544
Si3 Si2 Si3 61.001(3) 177 27_544
Si3 Si2 Si3 92.160(10) 107_665 27_544
Si3 Si2 Si3 92.160(10) 175_556 27_544
Na2 Si2 Si3 113.2(4) 107_665 27_544
Na2 Si2 Si3 106.76(18) 125 27_544
Na2 Si2 Si3 106.76(18) 97_565 27_544
Si2 Si2 Si3 35.806(17) 27_544 27_544
Si2 Si2 Si3 90.470(15) 76_445 27_544
Si2 Si2 Si3 90.470(15) 50_454 27_544
Si1 Si2 Si3 71.071(17) . 34_544
Si3 Si2 Si3 36.37(2) 60_454 34_544
Si3 Si2 Si3 123.260(4) 78_445 34_544
Si3 Si2 Si3 123.260(4) . 34_544
Na1 Si2 Si3 55.747(7) . 34_544
Na1 Si2 Si3 55.747(7) 76_445 34_544
Na1 Si2 Si3 137.70(3) 50_454 34_544
Si3 Si2 Si3 92.160(10) 172 34_544
Si3 Si2 Si3 61.001(3) 146 34_544
Si3 Si2 Si3 92.160(10) 125 34_544
Si3 Si2 Si3 157.803(17) 177 34_544
Si3 Si2 Si3 157.803(17) 107_665 34_544
Si3 Si2 Si3 61.001(3) 175_556 34_544
Na2 Si2 Si3 106.76(18) 107_665 34_544
Na2 Si2 Si3 113.2(4) 125 34_544
Na2 Si2 Si3 106.76(18) 97_565 34_544
Si2 Si2 Si3 90.470(15) 27_544 34_544
Si2 Si2 Si3 35.806(17) 76_445 34_544
Si2 Si2 Si3 90.470(15) 50_454 34_544
Si3 Si2 Si3 110.008(17) 27_544 34_544
Si1 Si2 Si3 71.071(17) . 32_544
Si3 Si2 Si3 123.260(4) 60_454 32_544
Si3 Si2 Si3 36.37(2) 78_445 32_544
Si3 Si2 Si3 123.260(4) . 32_544
Na1 Si2 Si3 55.747(7) . 32_544
Na1 Si2 Si3 137.70(3) 76_445 32_544
Na1 Si2 Si3 55.747(7) 50_454 32_544
Si3 Si2 Si3 61.001(3) 172 32_544
Si3 Si2 Si3 92.160(10) 146 32_544
Si3 Si2 Si3 157.803(17) 125 32_544
Si3 Si2 Si3 92.160(10) 177 32_544
Si3 Si2 Si3 61.001(3) 107_665 32_544
Si3 Si2 Si3 157.803(17) 175_556 32_544
Na2 Si2 Si3 106.76(18) 107_665 32_544
Na2 Si2 Si3 106.76(18) 125 32_544
Na2 Si2 Si3 113.2(4) 97_565 32_544
Si2 Si2 Si3 90.470(15) 27_544 32_544
Si2 Si2 Si3 90.470(15) 76_445 32_544
Si2 Si2 Si3 35.806(17) 50_454 32_544
Si3 Si2 Si3 110.008(17) 27_544 32_544
Si3 Si2 Si3 110.008(17) 34_544 32_544
Si1 Si2 Na2 176.1(3) . 175_556
Si3 Si2 Na2 68.7(3) 60_454 175_556
Si3 Si2 Na2 74.52(15) 78_445 175_556
Si3 Si2 Na2 74.51(15) . 175_556
Na1 Si2 Na2 111.41(15) . 175_556
Na1 Si2 Na2 111.41(15) 76_445 175_556
Na1 Si2 Na2 117.2(3) 50_454 175_556
Si3 Si2 Na2 60.03(4) 172 175_556
Si3 Si2 Na2 57.5(2) 146 175_556
Si3 Si2 Na2 60.03(4) 125 175_556
Si3 Si2 Na2 64.1(3) 177 175_556
Si3 Si2 Na2 64.1(3) 107_665 175_556
Si3 Si2 Na2 57.5(2) 175_556 175_556
Na2 Si2 Na2 4.1(3) 107_665 175_556
Na2 Si2 Na2 8.1(6) 125 175_556
Na2 Si2 Na2 4.1(3) 97_565 175_556
Si2 Si2 Na2 146.52(12) 27_544 175_556
Si2 Si2 Na2 140.9(3) 76_445 175_556
Si2 Si2 Na2 146.52(12) 50_454 175_556
Si3 Si2 Na2 110.82(14) 27_544 175_556
Si3 Si2 Na2 105.1(3) 34_544 175_556
Si3 Si2 Na2 110.82(14) 32_544 175_556
Si1 Si2 Na2 176.1(3) . 123_565
Si3 Si2 Na2 74.52(15) 60_454 123_565
Si3 Si2 Na2 68.7(3) 78_445 123_565
Si3 Si2 Na2 74.51(15) . 123_565
Na1 Si2 Na2 111.41(15) . 123_565
Na1 Si2 Na2 117.2(3) 76_445 123_565
Na1 Si2 Na2 111.41(15) 50_454 123_565
Si3 Si2 Na2 57.5(2) 172 123_565
Si3 Si2 Na2 60.03(4) 146 123_565
Si3 Si2 Na2 64.1(3) 125 123_565
Si3 Si2 Na2 60.03(4) 177 123_565
Si3 Si2 Na2 57.5(2) 107_665 123_565
Si3 Si2 Na2 64.1(3) 175_556 123_565
Na2 Si2 Na2 4.1(3) 107_665 123_565
Na2 Si2 Na2 4.1(3) 125 123_565
Na2 Si2 Na2 8.1(6) 97_565 123_565
Si2 Si2 Na2 146.52(12) 27_544 123_565
Si2 Si2 Na2 146.52(12) 76_445 123_565
Si2 Si2 Na2 140.9(3) 50_454 123_565
Si3 Si2 Na2 110.82(14) 27_544 123_565
Si3 Si2 Na2 110.82(14) 34_544 123_565
Si3 Si2 Na2 105.1(3) 32_544 123_565
Na2 Si2 Na2 6.7(5) 175_556 123_565
Si1 Si2 Na2 176.1(3) . 177
Si3 Si2 Na2 74.52(15) 60_454 177
Si3 Si2 Na2 74.52(15) 78_445 177
Si3 Si2 Na2 68.7(3) . 177
Na1 Si2 Na2 117.2(3) . 177
Na1 Si2 Na2 111.41(15) 76_445 177
Na1 Si2 Na2 111.41(15) 50_454 177
Si3 Si2 Na2 64.1(3) 172 177
Si3 Si2 Na2 64.1(3) 146 177
Si3 Si2 Na2 57.5(2) 125 177
Si3 Si2 Na2 57.5(2) 177 177
Si3 Si2 Na2 60.03(4) 107_665 177
Si3 Si2 Na2 60.03(4) 175_556 177
Na2 Si2 Na2 8.1(6) 107_665 177
Na2 Si2 Na2 4.1(3) 125 177
Na2 Si2 Na2 4.1(3) 97_565 177
Si2 Si2 Na2 140.9(3) 27_544 177
Si2 Si2 Na2 146.52(12) 76_445 177
Si2 Si2 Na2 146.52(12) 50_454 177
Si3 Si2 Na2 105.1(3) 27_544 177
Si3 Si2 Na2 110.82(14) 34_544 177
Si3 Si2 Na2 110.82(14) 32_544 177
Na2 Si2 Na2 6.7(5) 175_556 177
Na2 Si2 Na2 6.7(5) 123_565 177
Si1 Si2 Si2 95.974(7) . 172
Si3 Si2 Si2 80.119(13) 60_454 172
Si3 Si2 Si2 39.315(13) 78_445 172
Si3 Si2 Si2 148.396(18) . 172
Na1 Si2 Si2 36.081(13) . 172
Na1 Si2 Si2 139.1 76_445 172
Na1 Si2 Si2 100.159(12) 50_454 172
Si3 Si2 Si2 23.497(10) 172 172
Si3 Si2 Si2 46.788(12) 146 172
Si3 Si2 Si2 140.96(2) 125 172
Si3 Si2 Si2 112.439(8) 177 172
Si3 Si2 Si2 75.780(10) 107_665 172
Si3 Si2 Si2 112.444(19) 175_556 172
Na2 Si2 Si2 80.1(3) 107_665 172
Na2 Si2 Si2 84.67(6) 125 172
Na2 Si2 Si2 87.4(3) 97_565 172
Si2 Si2 Si2 128.263(10) 27_544 172
Si2 Si2 Si2 90.0 76_445 172
Si2 Si2 Si2 68.632(11) 50_454 172
Si3 Si2 Si2 155.39(2) 27_544 172
Si3 Si2 Si2 83.947(10) 34_544 172
Si3 Si2 Si2 45.380(7) 32_544 172
Na2 Si2 Si2 83.47(4) 175_556 172
Na2 Si2 Si2 81.0(2) 123_565 172
Na2 Si2 Si2 87.6(3) 177 172
Si1 Si2 Si2 95.974(7) . 146
Si3 Si2 Si2 39.315(13) 60_454 146
Si3 Si2 Si2 80.119(13) 78_445 146
Si3 Si2 Si2 148.396(18) . 146
Na1 Si2 Si2 36.081(13) . 146
Na1 Si2 Si2 100.159(12) 76_445 146
Na1 Si2 Si2 139.1 50_454 146
Si3 Si2 Si2 46.788(12) 172 146
Si3 Si2 Si2 23.497(10) 146 146
Si3 Si2 Si2 112.439(8) 125 146
Si3 Si2 Si2 140.96(2) 177 146
Si3 Si2 Si2 112.444(19) 107_665 146
Si3 Si2 Si2 75.780(10) 175_556 146
Na2 Si2 Si2 80.1(3) 107_665 146
Na2 Si2 Si2 87.4(3) 125 146
Na2 Si2 Si2 84.67(6) 97_565 146
Si2 Si2 Si2 128.263(10) 27_544 146
Si2 Si2 Si2 68.632(11) 76_445 146
Si2 Si2 Si2 90.0 50_454 146
Si3 Si2 Si2 155.39(2) 27_544 146
Si3 Si2 Si2 45.380(7) 34_544 146
Si3 Si2 Si2 83.947(10) 32_544 146
Na2 Si2 Si2 81.0(2) 175_556 146
Na2 Si2 Si2 83.47(4) 123_565 146
Na2 Si2 Si2 87.6(3) 177 146
Si2 Si2 Si2 42.74(2) 172 146
Si1 Si2 Si2 95.974(7) . 122_655
Si3 Si2 Si2 148.397(18) 60_454 122_655
Si3 Si2 Si2 80.119(13) 78_445 122_655
Si3 Si2 Si2 39.315(13) . 122_655
Na1 Si2 Si2 139.1 . 122_655
Na1 Si2 Si2 100.159(12) 76_445 122_655
Na1 Si2 Si2 36.081(13) 50_454 122_655
Si3 Si2 Si2 112.444(19) 172 122_655
Si3 Si2 Si2 140.96(2) 146 122_655
Si3 Si2 Si2 75.780(10) 125 122_655
Si3 Si2 Si2 23.497(10) 177 122_655
Si3 Si2 Si2 46.788(12) 107_665 122_655
Si3 Si2 Si2 112.439(8) 175_556 122_655
Na2 Si2 Si2 87.4(3) 107_665 122_655
Na2 Si2 Si2 80.1(3) 125 122_655
Na2 Si2 Si2 84.67(6) 97_565 122_655
Si2 Si2 Si2 68.632(11) 27_544 122_655
Si2 Si2 Si2 128.263(10) 76_445 122_655
Si2 Si2 Si2 90.0 50_454 122_655
Si3 Si2 Si2 45.380(7) 27_544 122_655
Si3 Si2 Si2 155.39(2) 34_544 122_655
Si3 Si2 Si2 83.947(10) 32_544 122_655
Na2 Si2 Si2 87.6(3) 175_556 122_655
Na2 Si2 Si2 83.47(4) 123_565 122_655
Na2 Si2 Si2 81.0(2) 177 122_655
Si2 Si2 Si2 118.931(3) 172 122_655
Si2 Si2 Si2 159.23(3) 146 122_655
Si1 Si2 Si2 95.974(7) . 148_565
Si3 Si2 Si2 80.119(13) 60_454 148_565
Si3 Si2 Si2 148.397(18) 78_445 148_565
Si3 Si2 Si2 39.315(13) . 148_565
Na1 Si2 Si2 139.1 . 148_565
Na1 Si2 Si2 36.081(13) 76_445 148_565
Na1 Si2 Si2 100.159(12) 50_454 148_565
Si3 Si2 Si2 140.96(2) 172 148_565
Si3 Si2 Si2 112.444(19) 146 148_565
Si3 Si2 Si2 23.497(10) 125 148_565
Si3 Si2 Si2 75.780(10) 177 148_565
Si3 Si2 Si2 112.439(8) 107_665 148_565
Si3 Si2 Si2 46.788(12) 175_556 148_565
Na2 Si2 Si2 87.4(3) 107_665 148_565
Na2 Si2 Si2 84.67(6) 125 148_565
Na2 Si2 Si2 80.1(3) 97_565 148_565
Si2 Si2 Si2 68.632(11) 27_544 148_565
Si2 Si2 Si2 90.0 76_445 148_565
Si2 Si2 Si2 128.263(10) 50_454 148_565
Si3 Si2 Si2 45.380(7) 27_544 148_565
Si3 Si2 Si2 83.947(10) 34_544 148_565
Si3 Si2 Si2 155.39(2) 32_544 148_565
Na2 Si2 Si2 83.47(4) 175_556 148_565
Na2 Si2 Si2 87.6(3) 123_565 148_565
Na2 Si2 Si2 81.0(2) 177 148_565
Si2 Si2 Si2 159.23(3) 172 148_565
Si2 Si2 Si2 118.931(3) 146 148_565
Si2 Si2 Si2 76.52(2) 122_655 148_565
Si1 Si2 Si2 95.974(7) . 147_565
Si3 Si2 Si2 148.397(18) 60_454 147_565
Si3 Si2 Si2 39.315(13) 78_445 147_565
Si3 Si2 Si2 80.119(13) . 147_565
Na1 Si2 Si2 100.159(12) . 147_565
Na1 Si2 Si2 139.1 76_445 147_565
Na1 Si2 Si2 36.081(13) 50_454 147_565
Si3 Si2 Si2 75.780(10) 172 147_565
Si3 Si2 Si2 112.439(8) 146 147_565
Si3 Si2 Si2 112.444(19) 125 147_565
Si3 Si2 Si2 46.788(12) 177 147_565
Si3 Si2 Si2 23.497(10) 107_665 147_565
Si3 Si2 Si2 140.96(2) 175_556 147_565
Na2 Si2 Si2 84.67(6) 107_665 147_565
Na2 Si2 Si2 80.1(3) 125 147_565
Na2 Si2 Si2 87.4(3) 97_565 147_565
Si2 Si2 Si2 90.0 27_544 147_565
Si2 Si2 Si2 128.263(10) 76_445 147_565
Si2 Si2 Si2 68.632(11) 50_454 147_565
Si3 Si2 Si2 83.947(10) 27_544 147_565
Si3 Si2 Si2 155.39(2) 34_544 147_565
Si3 Si2 Si2 45.380(7) 32_544 147_565
Na2 Si2 Si2 87.6(3) 175_556 147_565
Na2 Si2 Si2 81.0(2) 123_565 147_565
Na2 Si2 Si2 83.47(4) 177 147_565
Si2 Si2 Si2 76.52(2) 172 147_565
Si2 Si2 Si2 118.931(3) 146 147_565
Si2 Si2 Si2 42.74(2) 122_655 147_565
Si2 Si2 Si2 118.931(3) 148_565 147_565
Na2 Na2 Na2 59.999(10) 11_455 79_454
Na2 Na2 Na2 89.999(2) 11_455 81_455
Na2 Na2 Na2 59.999(1) 79_454 81_455
Na2 Na2 Na2 59.999(5) 11_455 29_554
Na2 Na2 Na2 89.999(6) 79_454 29_554
Na2 Na2 Na2 59.999(7) 81_455 29_554
Na2 Na2 Na2 44.999(1) 11_455 27_544
Na2 Na2 Na2 44.999(6) 79_454 27_544
Na2 Na2 Na2 44.999(1) 81_455 27_544
Na2 Na2 Na2 44.999(6) 29_554 27_544
Na2 Na2 Si3 146.46(6) 11_455 29_554
Na2 Na2 Si3 146.46(7) 79_454 29_554
Na2 Na2 Si3 119.97(12) 81_455 29_554
Na2 Na2 Si3 119.97(13) 29_554 29_554
Na2 Na2 Si3 160.49(14) 27_544 29_554
Na2 Na2 Si3 119.97(12) 11_455 79_454
Na2 Na2 Si3 119.97(11) 79_454 79_454
Na2 Na2 Si3 146.46(7) 81_455 79_454
Na2 Na2 Si3 146.46(6) 29_554 79_454
Na2 Na2 Si3 160.49(15) 27_544 79_454
Si3 Na2 Si3 39.0(3) 29_554 79_454
Na2 Na2 Si3 117.07(19) 11_455 97_565
Na2 Na2 Si3 176.2(3) 79_454 97_565
Na2 Na2 Si3 118.51(19) 81_455 97_565
Na2 Na2 Si3 86.3(3) 29_554 97_565
Na2 Na2 Si3 131.3(3) 27_544 97_565
Si3 Na2 Si3 37.3(2) 29_554 97_565
Si3 Na2 Si3 63.4(4) 79_454 97_565
Na2 Na2 Si3 176.2(3) 11_455 177
Na2 Na2 Si3 117.07(18) 79_454 177
Na2 Na2 Si3 86.3(3) 81_455 177
Na2 Na2 Si3 118.51(19) 29_554 177
Na2 Na2 Si3 131.3(3) 27_544 177
Si3 Na2 Si3 37.3(2) 29_554 177
Si3 Na2 Si3 63.4(4) 79_454 177
Si3 Na2 Si3 65.7(4) 97_565 177
Na2 Na2 Si3 86.3(3) 11_455 156_565
Na2 Na2 Si3 118.51(18) 79_454 156_565
Na2 Na2 Si3 176.2(3) 81_455 156_565
Na2 Na2 Si3 117.07(19) 29_554 156_565
Na2 Na2 Si3 131.3(3) 27_544 156_565
Si3 Na2 Si3 63.4(4) 29_554 156_565
Si3 Na2 Si3 37.3(2) 79_454 156_565
Si3 Na2 Si3 62.7(3) 97_565 156_565
Si3 Na2 Si3 97.5(6) 177 156_565
Na2 Na2 Si3 118.51(18) 11_455 122_655
Na2 Na2 Si3 86.3(3) 79_454 122_655
Na2 Na2 Si3 117.07(18) 81_455 122_655
Na2 Na2 Si3 176.2(3) 29_554 122_655
Na2 Na2 Si3 131.3(3) 27_544 122_655
Si3 Na2 Si3 63.4(4) 29_554 122_655
Si3 Na2 Si3 37.3(2) 79_454 122_655
Si3 Na2 Si3 97.5(6) 97_565 122_655
Si3 Na2 Si3 62.7(3) 177 122_655
Si3 Na2 Si3 65.7(4) 156_565 122_655
Na2 Na2 Si2 142.45(19) 11_455 122_655
Na2 Na2 Si2 86.3(3) 79_454 122_655
Na2 Na2 Si2 86.3(3) 81_455 122_655
Na2 Na2 Si2 142.4(2) 29_554 122_655
Na2 Na2 Si2 121.0(4) 27_544 122_655
Si3 Na2 Si2 60.9(4) 29_554 122_655
Si3 Na2 Si2 60.9(4) 79_454 122_655
Si3 Na2 Si2 97.2(6) 97_565 122_655
Si3 Na2 Si2 36.41(16) 177 122_655
Si3 Na2 Si2 97.2(6) 156_565 122_655
Si3 Na2 Si2 36.41(16) 122_655 122_655
Na2 Na2 Si2 86.3(3) 11_455 97_565
Na2 Na2 Si2 142.4(2) 79_454 97_565
Na2 Na2 Si2 142.4(2) 81_455 97_565
Na2 Na2 Si2 86.3(3) 29_554 97_565
Na2 Na2 Si2 121.0(4) 27_544 97_565
Si3 Na2 Si2 60.9(4) 29_554 97_565
Si3 Na2 Si2 60.9(4) 79_454 97_565
Si3 Na2 Si2 36.41(16) 97_565 97_565
Si3 Na2 Si2 97.2(6) 177 97_565
Si3 Na2 Si2 36.41(16) 156_565 97_565
Si3 Na2 Si2 97.2(6) 122_655 97_565
Si2 Na2 Si2 118.0(7) 122_655 97_565
Na2 Na2 Si3 140.9(4) 11_455 .
Na2 Na2 Si3 104.3(3) 79_454 .
Na2 Na2 Si3 53.7(4) 81_455 .
Na2 Na2 Si3 86.4(3) 29_554 .
Na2 Na2 Si3 97.5(4) 27_544 .
Si3 Na2 Si3 66.3(3) 29_554 .
Si3 Na2 Si3 99.1(5) 79_454 .
Si3 Na2 Si3 76.4(3) 97_565 .
Si3 Na2 Si3 36.01(10) 177 .
Si3 Na2 Si3 129.6(7) 156_565 .
Si3 Na2 Si3 93.7(3) 122_655 .
Si2 Na2 Si3 58.69(15) 122_655 .
Si2 Na2 Si3 112.7(4) 97_565 .
Na2 Na2 Si3 104.3(3) 11_455 81_455
Na2 Na2 Si3 140.9(4) 79_454 81_455
Na2 Na2 Si3 86.4(3) 81_455 81_455
Na2 Na2 Si3 53.7(4) 29_554 81_455
Na2 Na2 Si3 97.5(4) 27_544 81_455
Si3 Na2 Si3 66.3(3) 29_554 81_455
Si3 Na2 Si3 99.1(5) 79_454 81_455
Si3 Na2 Si3 36.01(10) 97_565 81_455
Si3 Na2 Si3 76.4(3) 177 81_455
Si3 Na2 Si3 93.7(3) 156_565 81_455
Si3 Na2 Si3 129.6(7) 122_655 81_455
Si2 Na2 Si3 112.7(4) 122_655 81_455
Si2 Na2 Si3 58.69(15) 97_565 81_455
Si3 Na2 Si3 63.78(7) . 81_455
Na2 Na2 Si3 86.4(3) 11_455 36_554
Na2 Na2 Si3 53.7(4) 79_454 36_554
Na2 Na2 Si3 104.3(3) 81_455 36_554
Na2 Na2 Si3 140.9(4) 29_554 36_554
Na2 Na2 Si3 97.5(4) 27_544 36_554
Si3 Na2 Si3 99.1(5) 29_554 36_554
Si3 Na2 Si3 66.3(3) 79_454 36_554
Si3 Na2 Si3 129.6(7) 97_565 36_554
Si3 Na2 Si3 93.7(3) 177 36_554
Si3 Na2 Si3 76.4(3) 156_565 36_554
Si3 Na2 Si3 36.01(10) 122_655 36_554
Si2 Na2 Si3 58.69(15) 122_655 36_554
Si2 Na2 Si3 112.7(4) 97_565 36_554
Si3 Na2 Si3 114.08(16) . 36_554
Si3 Na2 Si3 165.1(8) 81_455 36_554
Na2 Na2 Si3 53.7(4) 11_455 50_464
Na2 Na2 Si3 86.4(3) 79_454 50_464
Na2 Na2 Si3 140.9(4) 81_455 50_464
Na2 Na2 Si3 104.3(3) 29_554 50_464
Na2 Na2 Si3 97.5(4) 27_544 50_464
Si3 Na2 Si3 99.1(5) 29_554 50_464
Si3 Na2 Si3 66.3(3) 79_454 50_464
Si3 Na2 Si3 93.7(3) 97_565 50_464
Si3 Na2 Si3 129.6(7) 177 50_464
Si3 Na2 Si3 36.01(10) 156_565 50_464
Si3 Na2 Si3 76.4(3) 122_655 50_464
Si2 Na2 Si3 112.7(4) 122_655 50_464
Si2 Na2 Si3 58.69(15) 97_565 50_464
Si3 Na2 Si3 165.1(8) . 50_464
Si3 Na2 Si3 114.08(16) 81_455 50_464
Si3 Na2 Si3 63.78(7) 36_554 50_464
Na2 Na2 Si3 116.6(3) 11_455 152_565
Na2 Na2 Si3 56.7(3) 79_454 152_565
Na2 Na2 Si3 56.7(3) 81_455 152_565
Na2 Na2 Si3 116.6(3) 29_554 152_565
Na2 Na2 Si3 85.9(4) 27_544 152_565
Si3 Na2 Si3 93.9(4) 29_554 152_565
Si3 Na2 Si3 93.9(4) 79_454 152_565
Si3 Na2 Si3 126.1(5) 97_565 152_565
Si3 Na2 Si3 60.41(12) 177 152_565
Si3 Na2 Si3 126.1(5) 156_565 152_565
Si3 Na2 Si3 60.41(12) 122_655 152_565
Si2 Na2 Si3 35.13(4) 122_655 152_565
Si2 Na2 Si3 153.1(7) 97_565 152_565
Si3 Na2 Si3 58.829(13) . 152_565
Si3 Na2 Si3 122.43(4) 81_455 152_565
Si3 Na2 Si3 58.828(13) 36_554 152_565
Si3 Na2 Si3 122.43(4) 50_464 152_565
Na2 Na2 Si3 56.7(3) 11_455 174_565
Na2 Na2 Si3 116.6(3) 79_454 174_565
Na2 Na2 Si3 116.6(3) 81_455 174_565
Na2 Na2 Si3 56.7(3) 29_554 174_565
Na2 Na2 Si3 85.9(4) 27_544 174_565
Si3 Na2 Si3 93.9(4) 29_554 174_565
Si3 Na2 Si3 93.9(4) 79_454 174_565
Si3 Na2 Si3 60.41(12) 97_565 174_565
Si3 Na2 Si3 126.1(5) 177 174_565
Si3 Na2 Si3 60.41(12) 156_565 174_565
Si3 Na2 Si3 126.1(5) 122_655 174_565
Si2 Na2 Si3 153.1(7) 122_655 174_565
Si2 Na2 Si3 35.13(4) 97_565 174_565
Si3 Na2 Si3 122.43(4) . 174_565
Si3 Na2 Si3 58.828(13) 81_455 174_565
Si3 Na2 Si3 122.43(4) 36_554 174_565
Si3 Na2 Si3 58.828(13) 50_464 174_565
Si3 Na2 Si3 171.8(8) 152_565 174_565
Na2 Na2 Si3 86.5(3) 11_455 58_554
Na2 Na2 Si3 29.7(4) 79_454 58_554
Na2 Na2 Si3 68.9(2) 81_455 58_554
Na2 Na2 Si3 116.6(4) 29_554 58_554
Na2 Na2 Si3 72.7(4) 27_544 58_554
Si3 Na2 Si3 116.8(4) 29_554 58_554
Si3 Na2 Si3 96.4(3) 79_454 58_554
Si3 Na2 Si3 154.1(6) 97_565 58_554
Si3 Na2 Si3 91.31(14) 177 58_554
Si3 Na2 Si3 111.7(2) 156_565 58_554
Si3 Na2 Si3 59.57(6) 122_655 58_554
Si2 Na2 Si3 57.40(3) 122_655 58_554
Si2 Na2 Si3 147.8(3) 97_565 58_554
Si3 Na2 Si3 92.22(7) . 58_554
Si3 Na2 Si3 153.2(3) 81_455 58_554
Si3 Na2 Si3 35.43(4) 36_554 58_554
Si3 Na2 Si3 92.22(7) 50_464 58_554
Si3 Na2 Si3 34.20(5) 152_565 58_554
Si3 Na2 Si3 141.7(4) 174_565 58_554
Na2 Na2 Si3 29.7(4) 11_455 76_455
Na2 Na2 Si3 86.5(3) 79_454 76_455
Na2 Na2 Si3 116.6(4) 81_455 76_455
Na2 Na2 Si3 68.9(3) 29_554 76_455
Na2 Na2 Si3 72.7(4) 27_544 76_455
Si3 Na2 Si3 116.8(4) 29_554 76_455
Si3 Na2 Si3 96.4(3) 79_454 76_455
Si3 Na2 Si3 91.31(14) 97_565 76_455
Si3 Na2 Si3 154.1(6) 177 76_455
Si3 Na2 Si3 59.57(6) 156_565 76_455
Si3 Na2 Si3 111.7(2) 122_655 76_455
Si2 Na2 Si3 147.8(3) 122_655 76_455
Si2 Na2 Si3 57.40(3) 97_565 76_455
Si3 Na2 Si3 153.2(3) . 76_455
Si3 Na2 Si3 92.22(7) 81_455 76_455
Si3 Na2 Si3 92.22(7) 36_554 76_455
Si3 Na2 Si3 35.43(4) 50_464 76_455
Si3 Na2 Si3 141.7(4) 152_565 76_455
Si3 Na2 Si3 34.20(5) 174_565 76_455
Si3 Na2 Si3 107.8(3) 58_554 76_455
Na2 Na2 Si3 68.9(2) 11_455 11_455
Na2 Na2 Si3 116.6(4) 79_454 11_455
Na2 Na2 Si3 86.5(3) 81_455 11_455
Na2 Na2 Si3 29.7(4) 29_554 11_455
Na2 Na2 Si3 72.7(4) 27_544 11_455
Si3 Na2 Si3 96.4(3) 29_554 11_455
Si3 Na2 Si3 116.8(4) 79_454 11_455
Si3 Na2 Si3 59.57(6) 97_565 11_455
Si3 Na2 Si3 111.7(2) 177 11_455
Si3 Na2 Si3 91.31(14) 156_565 11_455
Si3 Na2 Si3 154.1(6) 122_655 11_455
Si2 Na2 Si3 147.8(3) 122_655 11_455
Si2 Na2 Si3 57.40(3) 97_565 11_455
Si3 Na2 Si3 92.22(7) . 11_455
Si3 Na2 Si3 35.43(4) 81_455 11_455
Si3 Na2 Si3 153.2(3) 36_554 11_455
Si3 Na2 Si3 92.22(7) 50_464 11_455
Si3 Na2 Si3 141.7(4) 152_565 11_455
Si3 Na2 Si3 34.20(5) 174_565 11_455
Si3 Na2 Si3 145.3(8) 58_554 11_455
Si3 Na2 Si3 61.14(14) 76_455 11_455
Na2 Na2 Si3 116.6(4) 11_455 27_544
Na2 Na2 Si3 68.9(3) 79_454 27_544
Na2 Na2 Si3 29.7(4) 81_455 27_544
Na2 Na2 Si3 86.5(3) 29_554 27_544
Na2 Na2 Si3 72.7(4) 27_544 27_544
Si3 Na2 Si3 96.4(3) 29_554 27_544
Si3 Na2 Si3 116.8(4) 79_454 27_544
Si3 Na2 Si3 111.7(2) 97_565 27_544
Si3 Na2 Si3 59.57(6) 177 27_544
Si3 Na2 Si3 154.1(6) 156_565 27_544
Si3 Na2 Si3 91.31(14) 122_655 27_544
Si2 Na2 Si3 57.40(3) 122_655 27_544
Si2 Na2 Si3 147.8(3) 97_565 27_544
Si3 Na2 Si3 35.44(4) . 27_544
Si3 Na2 Si3 92.22(7) 81_455 27_544
Si3 Na2 Si3 92.22(7) 36_554 27_544
Si3 Na2 Si3 153.2(3) 50_464 27_544
Si3 Na2 Si3 34.20(5) 152_565 27_544
Si3 Na2 Si3 141.7(4) 174_565 27_544
Si3 Na2 Si3 61.14(14) 58_554 27_544
Si3 Na2 Si3 145.3(8) 76_455 27_544
Si3 Na2 Si3 107.8(3) 11_455 27_544
Na2 Na2 Si3 55.3(3) 11_455 103_666
Na2 Na2 Si3 55.3(3) 79_454 103_666
Na2 Na2 Si3 115.2(3) 81_455 103_666
Na2 Na2 Si3 115.2(3) 29_554 103_666
Na2 Na2 Si3 84.2(4) 27_544 103_666
Si3 Na2 Si3 115.3(5) 29_554 103_666
Si3 Na2 Si3 76.3(2) 79_454 103_666
Si3 Na2 Si3 125.8(4) 97_565 103_666
Si3 Na2 Si3 125.8(4) 177 103_666
Si3 Na2 Si3 63.19(12) 156_565 103_666
Si3 Na2 Si3 63.19(12) 122_655 103_666
Si2 Na2 Si3 92.99(17) 122_655 103_666
Si2 Na2 Si3 92.99(17) 97_565 103_666
Si3 Na2 Si3 147.98(4) . 103_666
Si3 Na2 Si3 147.98(4) 81_455 103_666
Si3 Na2 Si3 34.751(6) 36_554 103_666
Si3 Na2 Si3 34.751(6) 50_464 103_666
Si3 Na2 Si3 89.58(7) 152_565 103_666
Si3 Na2 Si3 89.58(7) 174_565 103_666
Si3 Na2 Si3 57.58(9) 58_554 103_666
Si3 Na2 Si3 57.58(9) 76_455 103_666
Si3 Na2 Si3 118.4(3) 11_455 103_666
Si3 Na2 Si3 118.4(3) 27_544 103_666
Na2 Na2 Si3 115.2(3) 11_455 125
Na2 Na2 Si3 115.2(3) 79_454 125
Na2 Na2 Si3 55.3(3) 81_455 125
Na2 Na2 Si3 55.3(3) 29_554 125
Na2 Na2 Si3 84.2(4) 27_544 125
Si3 Na2 Si3 76.3(2) 29_554 125
Si3 Na2 Si3 115.3(5) 79_454 125
Si3 Na2 Si3 63.19(12) 97_565 125
Si3 Na2 Si3 63.19(12) 177 125
Si3 Na2 Si3 125.8(4) 156_565 125
Si3 Na2 Si3 125.8(4) 122_655 125
Si2 Na2 Si3 92.99(17) 122_655 125
Si2 Na2 Si3 92.99(17) 97_565 125
Si3 Na2 Si3 34.751(6) . 125
Si3 Na2 Si3 34.751(6) 81_455 125
Si3 Na2 Si3 147.98(4) 36_554 125
Si3 Na2 Si3 147.98(4) 50_464 125
Si3 Na2 Si3 89.58(7) 152_565 125
Si3 Na2 Si3 89.58(7) 174_565 125
Si3 Na2 Si3 118.4(3) 58_554 125
Si3 Na2 Si3 118.4(3) 76_455 125
Si3 Na2 Si3 57.58(9) 11_455 125
Si3 Na2 Si3 57.58(9) 27_544 125
Si3 Na2 Si3 168.4(8) 103_666 125
Na2 Na2 Si2 33.48(13) 11_455 171_566
Na2 Na2 Si2 33.48(12) 79_454 171_566
Na2 Na2 Si2 86.7(2) 81_455 171_566
Na2 Na2 Si2 86.7(2) 29_554 171_566
Na2 Na2 Si2 50.9(3) 27_544 171_566
Si3 Na2 Si2 148.6(4) 29_554 171_566
Si3 Na2 Si2 109.61(14) 79_454 171_566
Si3 Na2 Si2 145.06(3) 97_565 171_566
Si3 Na2 Si2 145.06(3) 177 171_566
Si3 Na2 Si2 90.702(19) 156_565 171_566
Si3 Na2 Si2 90.702(19) 122_655 171_566
Si2 Na2 Si2 108.97(8) 122_655 171_566
Si2 Na2 Si2 108.97(8) 97_565 171_566
Si3 Na2 Si2 137.1(5) . 171_566
Si3 Na2 Si2 137.1(5) 81_455 171_566
Si3 Na2 Si2 55.32(13) 36_554 171_566
Si3 Na2 Si2 55.32(13) 50_464 171_566
Si3 Na2 Si2 87.4(3) 152_565 171_566
Si3 Na2 Si2 87.4(3) 174_565 171_566
Si3 Na2 Si2 54.36(19) 58_554 171_566
Si3 Na2 Si2 54.36(19) 76_455 171_566
Si3 Na2 Si2 101.9(4) 11_455 171_566
Si3 Na2 Si2 101.9(4) 27_544 171_566
Si3 Na2 Si2 33.31(10) 103_666 171_566
Si3 Na2 Si2 135.1(7) 125 171_566
Na2 Na2 Si2 86.7(3) 11_455 148_565
Na2 Na2 Si2 86.7(3) 79_454 148_565
Na2 Na2 Si2 33.48(12) 81_455 148_565
Na2 Na2 Si2 33.48(12) 29_554 148_565
Na2 Na2 Si2 50.9(3) 27_544 148_565
Si3 Na2 Si2 109.61(14) 29_554 148_565
Si3 Na2 Si2 148.6(4) 79_454 148_565
Si3 Na2 Si2 90.702(19) 97_565 148_565
Si3 Na2 Si2 90.702(19) 177 148_565
Si3 Na2 Si2 145.06(3) 156_565 148_565
Si3 Na2 Si2 145.06(3) 122_655 148_565
Si2 Na2 Si2 108.97(8) 122_655 148_565
Si2 Na2 Si2 108.97(8) 97_565 148_565
Si3 Na2 Si2 55.32(13) . 148_565
Si3 Na2 Si2 55.32(13) 81_455 148_565
Si3 Na2 Si2 137.1(5) 36_554 148_565
Si3 Na2 Si2 137.1(5) 50_464 148_565
Si3 Na2 Si2 87.4(3) 152_565 148_565
Si3 Na2 Si2 87.4(3) 174_565 148_565
Si3 Na2 Si2 101.9(4) 58_554 148_565
Si3 Na2 Si2 101.9(4) 76_455 148_565
Si3 Na2 Si2 54.36(19) 11_455 148_565
Si3 Na2 Si2 54.36(19) 27_544 148_565
Si3 Na2 Si2 135.1(7) 103_666 148_565
Si3 Na2 Si2 33.31(10) 125 148_565
Si2 Na2 Si2 101.8(6) 171_566 148_565
Na2 Na2 Si3 3.4(2) 11_455 131_665
Na2 Na2 Si3 57.46(14) 79_454 131_665
Na2 Na2 Si3 86.7(2) 81_455 131_665
Na2 Na2 Si3 58.79(14) 29_554 131_665
Na2 Na2 Si3 41.7(2) 27_544 131_665
Si3 Na2 Si3 149.8(3) 29_554 131_665
Si3 Na2 Si3 122.92(12) 79_454 131_665
Si3 Na2 Si3 119.49(8) 97_565 131_665
Si3 Na2 Si3 172.7(5) 177 131_665
Si3 Na2 Si3 89.58(7) 156_565 131_665
Si3 Na2 Si3 119.49(8) 122_655 131_665
Si2 Na2 Si3 141.2(3) 122_655 131_665
Si2 Na2 Si3 89.43(12) 97_565 131_665
Si3 Na2 Si3 138.0(6) . 131_665
Si3 Na2 Si3 104.9(3) 81_455 131_665
Si3 Na2 Si3 86.4(2) 36_554 131_665
Si3 Na2 Si3 56.70(16) 50_464 131_665
Si3 Na2 Si3 113.9(5) 152_565 131_665
Si3 Na2 Si3 59.14(19) 174_565 131_665
Si3 Na2 Si3 84.6(4) 58_554 131_665
Si3 Na2 Si3 33.00(14) 76_455 131_665
Si3 Na2 Si3 69.5(3) 11_455 131_665
Si3 Na2 Si3 113.2(6) 27_544 131_665
Si3 Na2 Si3 56.42(19) 103_666 131_665
Si3 Na2 Si3 113.7(5) 125 131_665
Si2 Na2 Si3 32.48(15) 171_566 131_665
Si2 Na2 Si3 84.3(5) 148_565 131_665
Na2 Na2 Si3 57.46(13) 11_455 171_566
Na2 Na2 Si3 3.4(2) 79_454 171_566
Na2 Na2 Si3 58.79(14) 81_455 171_566
Na2 Na2 Si3 86.7(2) 29_554 171_566
Na2 Na2 Si3 41.7(2) 27_544 171_566
Si3 Na2 Si3 149.8(3) 29_554 171_566
Si3 Na2 Si3 122.92(12) 79_454 171_566
Si3 Na2 Si3 172.7(5) 97_565 171_566
Si3 Na2 Si3 119.49(8) 177 171_566
Si3 Na2 Si3 119.49(8) 156_565 171_566
Si3 Na2 Si3 89.58(7) 122_655 171_566
Si2 Na2 Si3 89.43(12) 122_655 171_566
Si2 Na2 Si3 141.2(3) 97_565 171_566
Si3 Na2 Si3 104.9(3) . 171_566
Si3 Na2 Si3 138.0(6) 81_455 171_566
Si3 Na2 Si3 56.70(16) 36_554 171_566
Si3 Na2 Si3 86.4(2) 50_464 171_566
Si3 Na2 Si3 59.14(19) 152_565 171_566
Si3 Na2 Si3 113.9(5) 174_565 171_566
Si3 Na2 Si3 33.00(14) 58_554 171_566
Si3 Na2 Si3 84.6(4) 76_455 171_566
Si3 Na2 Si3 113.2(6) 11_455 171_566
Si3 Na2 Si3 69.5(3) 27_544 171_566
Si3 Na2 Si3 56.42(19) 103_666 171_566
Si3 Na2 Si3 113.7(5) 125 171_566
Si2 Na2 Si3 32.48(15) 171_566 171_566
Si2 Na2 Si3 84.3(5) 148_565 171_566
Si3 Na2 Si3 54.8(3) 131_665 171_566
Na2 Na2 Si3 86.7(2) 11_455 106_566
Na2 Na2 Si3 58.79(15) 79_454 106_566
Na2 Na2 Si3 3.4(2) 81_455 106_566
Na2 Na2 Si3 57.46(14) 29_554 106_566
Na2 Na2 Si3 41.7(2) 27_544 106_566
Si3 Na2 Si3 122.92(12) 29_554 106_566
Si3 Na2 Si3 149.8(3) 79_454 106_566
Si3 Na2 Si3 119.49(8) 97_565 106_566
Si3 Na2 Si3 89.58(7) 177 106_566
Si3 Na2 Si3 172.7(5) 156_565 106_566
Si3 Na2 Si3 119.49(8) 122_655 106_566
Si2 Na2 Si3 89.43(12) 122_655 106_566
Si2 Na2 Si3 141.2(3) 97_565 106_566
Si3 Na2 Si3 56.70(16) . 106_566
Si3 Na2 Si3 86.4(2) 81_455 106_566
Si3 Na2 Si3 104.9(3) 36_554 106_566
Si3 Na2 Si3 138.0(6) 50_464 106_566
Si3 Na2 Si3 59.14(19) 152_565 106_566
Si3 Na2 Si3 113.9(5) 174_565 106_566
Si3 Na2 Si3 69.5(3) 58_554 106_566
Si3 Na2 Si3 113.2(6) 76_455 106_566
Si3 Na2 Si3 84.6(4) 11_455 106_566
Si3 Na2 Si3 33.00(14) 27_544 106_566
Si3 Na2 Si3 113.7(5) 103_666 106_566
Si3 Na2 Si3 56.42(19) 125 106_566
Si2 Na2 Si3 84.3(5) 171_566 106_566
Si2 Na2 Si3 32.48(15) 148_565 106_566
Si3 Na2 Si3 83.4(5) 131_665 106_566
Si3 Na2 Si3 57.4(3) 171_566 106_566
Na2 Na2 Si3 58.79(15) 11_455 148_565
Na2 Na2 Si3 86.7(3) 79_454 148_565
Na2 Na2 Si3 57.46(14) 81_455 148_565
Na2 Na2 Si3 3.4(2) 29_554 148_565
Na2 Na2 Si3 41.7(3) 27_544 148_565
Si3 Na2 Si3 122.92(12) 29_554 148_565
Si3 Na2 Si3 149.8(3) 79_454 148_565
Si3 Na2 Si3 89.58(7) 97_565 148_565
Si3 Na2 Si3 119.49(8) 177 148_565
Si3 Na2 Si3 119.49(8) 156_565 148_565
Si3 Na2 Si3 172.7(5) 122_655 148_565
Si2 Na2 Si3 141.2(3) 122_655 148_565
Si2 Na2 Si3 89.43(12) 97_565 148_565
Si3 Na2 Si3 86.4(2) . 148_565
Si3 Na2 Si3 56.70(16) 81_455 148_565
Si3 Na2 Si3 138.0(6) 36_554 148_565
Si3 Na2 Si3 104.9(3) 50_464 148_565
Si3 Na2 Si3 113.9(5) 152_565 148_565
Si3 Na2 Si3 59.14(19) 174_565 148_565
Si3 Na2 Si3 113.2(6) 58_554 148_565
Si3 Na2 Si3 69.5(3) 76_455 148_565
Si3 Na2 Si3 33.00(14) 11_455 148_565
Si3 Na2 Si3 84.6(4) 27_544 148_565
Si3 Na2 Si3 113.7(5) 103_666 148_565
Si3 Na2 Si3 56.42(19) 125 148_565
Si2 Na2 Si3 84.3(5) 171_566 148_565
Si2 Na2 Si3 32.48(15) 148_565 148_565
Si3 Na2 Si3 57.4(3) 131_665 148_565
Si3 Na2 Si3 83.4(5) 171_566 148_565
Si3 Na2 Si3 54.8(3) 106_566 148_565
Na2 Na2 Si3 57.50(8) 11_455 8
Na2 Na2 Si3 34.97(4) 79_454 8
Na2 Na2 Si3 34.97(5) 81_455 8
Na2 Na2 Si3 57.50(8) 29_554 8
Na2 Na2 Si3 16.39(11) 27_544 8
Si3 Na2 Si3 154.73(5) 29_554 8
Si3 Na2 Si3 154.73(5) 79_454 8
Si3 Na2 Si3 141.8(4) 97_565 8
Si3 Na2 Si3 118.7(2) 177 8
Si3 Na2 Si3 141.8(4) 156_565 8
Si3 Na2 Si3 118.7(2) 122_655 8
Si2 Na2 Si3 104.6(2) 122_655 8
Si2 Na2 Si3 137.4(5) 97_565 8
Si3 Na2 Si3 88.6(3) . 8
Si3 Na2 Si3 105.9(4) 81_455 8
Si3 Na2 Si3 88.6(3) 36_554 8
Si3 Na2 Si3 105.9(4) 50_464 8
Si3 Na2 Si3 69.5(3) 152_565 8
Si3 Na2 Si3 102.3(5) 174_565 8
Si3 Na2 Si3 59.1(3) 58_554 8
Si3 Na2 Si3 86.7(5) 76_455 8
Si3 Na2 Si3 86.7(5) 11_455 8
Si3 Na2 Si3 59.1(3) 27_544 8
Si3 Na2 Si3 84.4(4) 103_666 8
Si3 Na2 Si3 84.4(4) 125 8
Si2 Na2 Si3 52.8(3) 171_566 8
Si2 Na2 Si3 52.8(3) 148_565 8
Si3 Na2 Si3 54.1(3) 131_665 8
Si3 Na2 Si3 32.19(18) 171_566 8
Si3 Na2 Si3 32.19(18) 106_566 8
Si3 Na2 Si3 54.1(3) 148_565 8
Na2 Na2 Si3 34.97(5) 11_455 54_455
Na2 Na2 Si3 57.50(9) 79_454 54_455
Na2 Na2 Si3 57.50(9) 81_455 54_455
Na2 Na2 Si3 34.97(6) 29_554 54_455
Na2 Na2 Si3 16.39(10) 27_544 54_455
Si3 Na2 Si3 154.73(5) 29_554 54_455
Si3 Na2 Si3 154.73(5) 79_454 54_455
Si3 Na2 Si3 118.7(2) 97_565 54_455
Si3 Na2 Si3 141.8(4) 177 54_455
Si3 Na2 Si3 118.7(2) 156_565 54_455
Si3 Na2 Si3 141.8(4) 122_655 54_455
Si2 Na2 Si3 137.4(5) 122_655 54_455
Si2 Na2 Si3 104.6(2) 97_565 54_455
Si3 Na2 Si3 105.9(4) . 54_455
Si3 Na2 Si3 88.6(3) 81_455 54_455
Si3 Na2 Si3 105.9(4) 36_554 54_455
Si3 Na2 Si3 88.6(3) 50_464 54_455
Si3 Na2 Si3 102.3(5) 152_565 54_455
Si3 Na2 Si3 69.5(3) 174_565 54_455
Si3 Na2 Si3 86.7(5) 58_554 54_455
Si3 Na2 Si3 59.1(3) 76_455 54_455
Si3 Na2 Si3 59.1(3) 11_455 54_455
Si3 Na2 Si3 86.7(5) 27_544 54_455
Si3 Na2 Si3 84.4(4) 103_666 54_455
Si3 Na2 Si3 84.4(4) 125 54_455
Si2 Na2 Si3 52.8(3) 171_566 54_455
Si2 Na2 Si3 52.8(3) 148_565 54_455
Si3 Na2 Si3 32.19(18) 131_665 54_455
Si3 Na2 Si3 54.1(3) 171_566 54_455
Si3 Na2 Si3 54.1(3) 106_566 54_455
Si3 Na2 Si3 32.19(18) 148_565 54_455
Si3 Na2 Si3 32.8(2) 8 54_455
Na2 Na2 Na1 114.02(10) 11_455 52_454
Na2 Na2 Na1 148.91(4) 79_454 52_454
Na2 Na2 Na1 148.91(3) 81_455 52_454
Na2 Na2 Na1 114.02(11) 29_554 52_454
Na2 Na2 Na1 153.29(12) 27_544 52_454
Si3 Na2 Na1 32.65(18) 29_554 52_454
Si3 Na2 Na1 32.65(18) 79_454 52_454
Si3 Na2 Na1 33.6(2) 97_565 52_454
Si3 Na2 Na1 69.8(4) 177 52_454
Si3 Na2 Na1 33.6(2) 156_565 52_454
Si3 Na2 Na1 69.8(4) 122_655 52_454
Si2 Na2 Na1 85.7(5) 122_655 52_454
Si2 Na2 Na1 32.3(2) 97_565 52_454
Si3 Na2 Na1 97.0(4) . 52_454
Si3 Na2 Na1 69.3(3) 81_455 52_454
Si3 Na2 Na1 97.0(4) 36_554 52_454
Si3 Na2 Na1 69.3(3) 50_464 52_454
Si3 Na2 Na1 120.8(5) 152_565 52_454
Si3 Na2 Na1 67.4(3) 174_565 52_454
Si3 Na2 Na1 129.0(4) 58_554 52_454
Si3 Na2 Na1 84.4(3) 76_455 52_454
Si3 Na2 Na1 84.4(3) 11_455 52_454
Si3 Na2 Na1 129.0(4) 27_544 52_454
Si3 Na2 Na1 95.2(3) 103_666 52_454
Si3 Na2 Na1 95.2(3) 125 52_454
Si2 Na2 Na1 124.3(2) 171_566 52_454
Si2 Na2 Na1 124.3(2) 148_565 52_454
Si3 Na2 Na1 117.39(13) 131_665 52_454
Si3 Na2 Na1 150.9(2) 171_566 52_454
Si3 Na2 Na1 150.9(2) 106_566 52_454
Si3 Na2 Na1 117.39(13) 148_565 52_454
Si3 Na2 Na1 169.7(2) 8 52_454
Si3 Na2 Na1 136.91(2) 54_455 52_454
Na2 Na2 Na1 148.91(4) 11_455 3_554
Na2 Na2 Na1 114.02(10) 79_454 3_554
Na2 Na2 Na1 114.02(10) 81_455 3_554
Na2 Na2 Na1 148.91(3) 29_554 3_554
Na2 Na2 Na1 153.29(13) 27_544 3_554
Si3 Na2 Na1 32.65(18) 29_554 3_554
Si3 Na2 Na1 32.65(18) 79_454 3_554
Si3 Na2 Na1 69.8(4) 97_565 3_554
Si3 Na2 Na1 33.6(2) 177 3_554
Si3 Na2 Na1 69.8(4) 156_565 3_554
Si3 Na2 Na1 33.6(2) 122_655 3_554
Si2 Na2 Na1 32.3(2) 122_655 3_554
Si2 Na2 Na1 85.7(5) 97_565 3_554
Si3 Na2 Na1 69.3(3) . 3_554
Si3 Na2 Na1 97.0(4) 81_455 3_554
Si3 Na2 Na1 69.3(3) 36_554 3_554
Si3 Na2 Na1 97.0(4) 50_464 3_554
Si3 Na2 Na1 67.4(3) 152_565 3_554
Si3 Na2 Na1 120.8(5) 174_565 3_554
Si3 Na2 Na1 84.4(3) 58_554 3_554
Si3 Na2 Na1 129.0(4) 76_455 3_554
Si3 Na2 Na1 129.0(4) 11_455 3_554
Si3 Na2 Na1 84.4(3) 27_544 3_554
Si3 Na2 Na1 95.2(3) 103_666 3_554
Si3 Na2 Na1 95.2(3) 125 3_554
Si2 Na2 Na1 124.3(2) 171_566 3_554
Si2 Na2 Na1 124.3(2) 148_565 3_554
Si3 Na2 Na1 150.9(2) 131_665 3_554
Si3 Na2 Na1 117.39(13) 171_566 3_554
Si3 Na2 Na1 117.39(13) 106_566 3_554
Si3 Na2 Na1 150.9(2) 148_565 3_554
Si3 Na2 Na1 136.91(2) 8 3_554
Si3 Na2 Na1 169.7(2) 54_455 3_554
Na1 Na2 Na1 53.4(2) 52_454 3_554
Na2 Na2 Si2 146.17(4) 11_455 52_454
Na2 Na2 Si2 146.17(5) 79_454 52_454
Na2 Na2 Si2 120.51(7) 81_455 52_454
Na2 Na2 Si2 120.51(8) 29_554 52_454
Na2 Na2 Si2 161.16(9) 27_544 52_454
Si3 Na2 Si2 0.67(6) 29_554 52_454
Si3 Na2 Si2 38.4(2) 79_454 52_454
Si3 Na2 Si2 37.6(3) 97_565 52_454
Si3 Na2 Si2 37.6(3) 177 52_454
Si3 Na2 Si2 62.9(4) 156_565 52_454
Si3 Na2 Si2 62.9(4) 122_655 52_454
Si2 Na2 Si2 60.8(3) 122_655 52_454
Si2 Na2 Si2 60.8(3) 97_565 52_454
Si3 Na2 Si2 66.8(3) . 52_454
Si3 Na2 Si2 66.8(3) 81_455 52_454
Si3 Na2 Si2 98.5(5) 36_554 52_454
Si3 Na2 Si2 98.5(5) 50_464 52_454
Si3 Na2 Si2 93.9(4) 152_565 52_454
Si3 Na2 Si2 93.9(4) 174_565 52_454
Si3 Na2 Si2 116.5(4) 58_554 52_454
Si3 Na2 Si2 116.5(4) 76_455 52_454
Si3 Na2 Si2 96.8(3) 11_455 52_454
Si3 Na2 Si2 96.8(3) 27_544 52_454
Si3 Na2 Si2 114.6(5) 103_666 52_454
Si3 Na2 Si2 77.0(3) 125 52_454
Si2 Na2 Si2 148.0(4) 171_566 52_454
Si2 Na2 Si2 110.3(2) 148_565 52_454
Si3 Na2 Si2 149.5(3) 131_665 52_454
Si3 Na2 Si2 149.5(3) 171_566 52_454
Si3 Na2 Si2 123.48(17) 106_566 52_454
Si3 Na2 Si2 123.48(17) 148_565 52_454
Si3 Na2 Si2 155.226(9) 8 52_454
Si3 Na2 Si2 155.226(9) 54_455 52_454
Na1 Na2 Si2 32.28(14) 52_454 52_454
Na1 Na2 Si2 32.28(14) 3_554 52_454
Na2 Na2 Si2 120.51(7) 11_455 3_554
Na2 Na2 Si2 120.51(6) 79_454 3_554
Na2 Na2 Si2 146.17(4) 81_455 3_554
Na2 Na2 Si2 146.17(4) 29_554 3_554
Na2 Na2 Si2 161.16(9) 27_544 3_554
Si3 Na2 Si2 38.4(2) 29_554 3_554
Si3 Na2 Si2 0.67(6) 79_454 3_554
Si3 Na2 Si2 62.9(4) 97_565 3_554
Si3 Na2 Si2 62.9(4) 177 3_554
Si3 Na2 Si2 37.6(3) 156_565 3_554
Si3 Na2 Si2 37.6(3) 122_655 3_554
Si2 Na2 Si2 60.8(3) 122_655 3_554
Si2 Na2 Si2 60.8(3) 97_565 3_554
Si3 Na2 Si2 98.5(5) . 3_554
Si3 Na2 Si2 98.5(5) 81_455 3_554
Si3 Na2 Si2 66.8(3) 36_554 3_554
Si3 Na2 Si2 66.8(3) 50_464 3_554
Si3 Na2 Si2 93.9(4) 152_565 3_554
Si3 Na2 Si2 93.9(4) 174_565 3_554
Si3 Na2 Si2 96.8(3) 58_554 3_554
Si3 Na2 Si2 96.8(3) 76_455 3_554
Si3 Na2 Si2 116.5(4) 11_455 3_554
Si3 Na2 Si2 116.5(4) 27_544 3_554
Si3 Na2 Si2 77.0(3) 103_666 3_554
Si3 Na2 Si2 114.6(5) 125 3_554
Si2 Na2 Si2 110.3(2) 171_566 3_554
Si2 Na2 Si2 148.0(4) 148_565 3_554
Si3 Na2 Si2 123.48(17) 131_665 3_554
Si3 Na2 Si2 123.48(17) 171_566 3_554
Si3 Na2 Si2 149.5(3) 106_566 3_554
Si3 Na2 Si2 149.5(3) 148_565 3_554
Si3 Na2 Si2 155.226(9) 8 3_554
Si3 Na2 Si2 155.226(9) 54_455 3_554
Na1 Na2 Si2 32.28(14) 52_454 3_554
Na1 Na2 Si2 32.28(14) 3_554 3_554
Si2 Na2 Si2 37.68(17) 52_454 3_554
Na2 Na2 Na2 146.02(10) 11_455 125
Na2 Na2 Na2 142.0(2) 79_454 125
Na2 Na2 Na2 87.6(2) 81_455 125
Na2 Na2 Na2 90.000(1) 29_554 125
Na2 Na2 Na2 123.87(11) 27_544 125
Si3 Na2 Na2 36.65(2) 29_554 125
Si3 Na2 Na2 75.6(3) 79_454 125
Si3 Na2 Na2 39.0(3) 97_565 125
Si3 Na2 Na2 34.78(12) 177 125
Si3 Na2 Na2 95.0(5) 156_565 125
Si3 Na2 Na2 92.4(2) 122_655 125
Si2 Na2 Na2 71.20(4) 122_655 125
Si2 Na2 Na2 75.4(4) 97_565 125
Si3 Na2 Na2 37.82(7) . 125
Si3 Na2 Na2 41.7(4) 81_455 125
Si3 Na2 Na2 127.0(3) 36_554 125
Si3 Na2 Na2 130.2(6) 50_464 125
Si3 Na2 Na2 89.946(15) 152_565 125
Si3 Na2 Na2 94.6(4) 174_565 125
Si3 Na2 Na2 123.689(9) 58_554 125
Si3 Na2 Na2 128.4(4) 76_455 125
Si3 Na2 Na2 77.1(4) 11_455 125
Si3 Na2 Na2 73.21(4) 27_544 125
Si3 Na2 Na2 151.8(5) 103_666 125
Si3 Na2 Na2 39.8(3) 125 125
Si2 Na2 Na2 174.3(5) 171_566 125
Si2 Na2 Na2 73.04(18) 148_565 125
Si3 Na2 Na2 146.43(4) 131_665 125
Si3 Na2 Na2 142.7(3) 171_566 125
Si3 Na2 Na2 89.949(15) 106_566 125
Si3 Na2 Na2 92.12(19) 148_565 125
Si3 Na2 Na2 121.54(15) 8 125
Si3 Na2 Na2 123.11(3) 54_455 125
Na1 Na2 Na2 61.4(2) 52_454 125
Na1 Na2 Na2 58.91(3) 3_554 125
Si2 Na2 Na2 37.32(4) 52_454 125
Si2 Na2 Na2 75.0(2) 3_554 125
Na2 Na2 Na2 142.0(2) 11_455 177
Na2 Na2 Na2 146.02(10) 79_454 177
Na2 Na2 Na2 90.0 81_455 177
Na2 Na2 Na2 87.6(2) 29_554 177
Na2 Na2 Na2 123.87(11) 27_544 177
Si3 Na2 Na2 36.65(2) 29_554 177
Si3 Na2 Na2 75.6(3) 79_454 177
Si3 Na2 Na2 34.78(11) 97_565 177
Si3 Na2 Na2 39.0(3) 177 177
Si3 Na2 Na2 92.4(2) 156_565 177
Si3 Na2 Na2 95.0(5) 122_655 177
Si2 Na2 Na2 75.4(4) 122_655 177
Si2 Na2 Na2 71.20(4) 97_565 177
Si3 Na2 Na2 41.7(4) . 177
Si3 Na2 Na2 37.82(7) 81_455 177
Si3 Na2 Na2 130.2(6) 36_554 177
Si3 Na2 Na2 127.0(3) 50_464 177
Si3 Na2 Na2 94.6(4) 152_565 177
Si3 Na2 Na2 89.946(14) 174_565 177
Si3 Na2 Na2 128.4(4) 58_554 177
Si3 Na2 Na2 123.689(10) 76_455 177
Si3 Na2 Na2 73.21(4) 11_455 177
Si3 Na2 Na2 77.1(4) 27_544 177
Si3 Na2 Na2 151.8(5) 103_666 177
Si3 Na2 Na2 39.8(3) 125 177
Si2 Na2 Na2 174.3(5) 171_566 177
Si2 Na2 Na2 73.04(18) 148_565 177
Si3 Na2 Na2 142.7(3) 131_665 177
Si3 Na2 Na2 146.43(4) 171_566 177
Si3 Na2 Na2 92.12(19) 106_566 177
Si3 Na2 Na2 89.949(15) 148_565 177
Si3 Na2 Na2 123.11(3) 8 177
Si3 Na2 Na2 121.54(15) 54_455 177
Na1 Na2 Na2 58.91(3) 52_454 177
Na1 Na2 Na2 61.4(2) 3_554 177
Si2 Na2 Na2 37.32(4) 52_454 177
Si2 Na2 Na2 75.0(2) 3_554 177
Na2 Na2 Na2 4.7(4) 125 177
Na2 Na2 Na2 87.6(2) 11_455 103_666
Na2 Na2 Na2 90.000(11) 79_454 103_666
Na2 Na2 Na2 146.02(12) 81_455 103_666
Na2 Na2 Na2 142.0(2) 29_554 103_666
Na2 Na2 Na2 123.87(12) 27_544 103_666
Si3 Na2 Na2 75.6(3) 29_554 103_666
Si3 Na2 Na2 36.65(2) 79_454 103_666
Si3 Na2 Na2 92.4(2) 97_565 103_666
Si3 Na2 Na2 95.0(5) 177 103_666
Si3 Na2 Na2 34.78(12) 156_565 103_666
Si3 Na2 Na2 39.0(3) 122_655 103_666
Si2 Na2 Na2 75.4(4) 122_655 103_666
Si2 Na2 Na2 71.20(4) 97_565 103_666
Si3 Na2 Na2 130.2(6) . 103_666
Si3 Na2 Na2 127.0(3) 81_455 103_666
Si3 Na2 Na2 41.7(4) 36_554 103_666
Si3 Na2 Na2 37.82(7) 50_464 103_666
Si3 Na2 Na2 94.6(4) 152_565 103_666
Si3 Na2 Na2 89.946(14) 174_565 103_666
Si3 Na2 Na2 77.1(4) 58_554 103_666
Si3 Na2 Na2 73.21(4) 76_455 103_666
Si3 Na2 Na2 123.689(9) 11_455 103_666
Si3 Na2 Na2 128.4(4) 27_544 103_666
Si3 Na2 Na2 39.8(3) 103_666 103_666
Si3 Na2 Na2 151.8(5) 125 103_666
Si2 Na2 Na2 73.04(18) 171_566 103_666
Si2 Na2 Na2 174.3(5) 148_565 103_666
Si3 Na2 Na2 89.949(15) 131_665 103_666
Si3 Na2 Na2 92.12(19) 171_566 103_666
Si3 Na2 Na2 146.43(4) 106_566 103_666
Si3 Na2 Na2 142.7(3) 148_565 103_666
Si3 Na2 Na2 123.11(3) 8 103_666
Si3 Na2 Na2 121.54(15) 54_455 103_666
Na1 Na2 Na2 58.91(3) 52_454 103_666
Na1 Na2 Na2 61.4(2) 3_554 103_666
Si2 Na2 Na2 75.0(2) 52_454 103_666
Si2 Na2 Na2 37.32(4) 3_554 103_666
Na2 Na2 Na2 112.3(2) 125 103_666
Na2 Na2 Na2 112.0(2) 177 103_666
Na2 Na2 Na2 90.000(11) 11_455 179_665
Na2 Na2 Na2 87.6(2) 79_454 179_665
Na2 Na2 Na2 142.0(2) 81_455 179_665
Na2 Na2 Na2 146.02(11) 29_554 179_665
Na2 Na2 Na2 123.87(12) 27_544 179_665
Si3 Na2 Na2 75.6(3) 29_554 179_665
Si3 Na2 Na2 36.65(2) 79_454 179_665
Si3 Na2 Na2 95.0(5) 97_565 179_665
Si3 Na2 Na2 92.4(2) 177 179_665
Si3 Na2 Na2 39.0(3) 156_565 179_665
Si3 Na2 Na2 34.78(12) 122_655 179_665
Si2 Na2 Na2 71.20(4) 122_655 179_665
Si2 Na2 Na2 75.4(4) 97_565 179_665
Si3 Na2 Na2 127.0(3) . 179_665
Si3 Na2 Na2 130.2(6) 81_455 179_665
Si3 Na2 Na2 37.82(7) 36_554 179_665
Si3 Na2 Na2 41.7(4) 50_464 179_665
Si3 Na2 Na2 89.946(14) 152_565 179_665
Si3 Na2 Na2 94.6(4) 174_565 179_665
Si3 Na2 Na2 73.21(4) 58_554 179_665
Si3 Na2 Na2 77.1(4) 76_455 179_665
Si3 Na2 Na2 128.4(4) 11_455 179_665
Si3 Na2 Na2 123.689(10) 27_544 179_665
Si3 Na2 Na2 39.8(3) 103_666 179_665
Si3 Na2 Na2 151.8(5) 125 179_665
Si2 Na2 Na2 73.04(18) 171_566 179_665
Si2 Na2 Na2 174.3(4) 148_565 179_665
Si3 Na2 Na2 92.12(19) 131_665 179_665
Si3 Na2 Na2 89.949(15) 171_566 179_665
Si3 Na2 Na2 142.7(3) 106_566 179_665
Si3 Na2 Na2 146.43(4) 148_565 179_665
Si3 Na2 Na2 121.54(15) 8 179_665
Si3 Na2 Na2 123.11(3) 54_455 179_665
Na1 Na2 Na2 61.4(2) 52_454 179_665
Na1 Na2 Na2 58.91(3) 3_554 179_665
Si2 Na2 Na2 75.0(2) 52_454 179_665
Si2 Na2 Na2 37.32(4) 3_554 179_665
Na2 Na2 Na2 112.0(2) 125 179_665
Na2 Na2 Na2 112.3(2) 177 179_665
Na2 Na2 Na2 4.7(4) 103_666 179_665
Na2 Na2 Na2 141.8(3) 11_455 97_565
Na2 Na2 Na2 141.8(3) 79_454 97_565
Na2 Na2 Na2 85.3(4) 81_455 97_565
Na2 Na2 Na2 85.3(4) 29_554 97_565
Na2 Na2 Na2 119.8(5) 27_544 97_565
Si3 Na2 Na2 40.7(3) 29_554 97_565
Si3 Na2 Na2 79.7(6) 79_454 97_565
Si3 Na2 Na2 38.8(2) 97_565 97_565
Si3 Na2 Na2 38.8(2) 177 97_565
Si3 Na2 Na2 97.1(6) 156_565 97_565
Si3 Na2 Na2 97.1(6) 122_655 97_565
Si2 Na2 Na2 75.1(4) 122_655 97_565
Si2 Na2 Na2 75.1(4) 97_565 97_565
Si3 Na2 Na2 37.58(4) . 97_565
Si3 Na2 Na2 37.58(4) 81_455 97_565
Si3 Na2 Na2 131.5(6) 36_554 97_565
Si3 Na2 Na2 131.5(6) 50_464 97_565
Si3 Na2 Na2 92.05(17) 152_565 97_565
Si3 Na2 Na2 92.05(17) 174_565 97_565
Si3 Na2 Na2 126.12(15) 58_554 97_565
Si3 Na2 Na2 126.12(15) 76_455 97_565
Si3 Na2 Na2 72.969(9) 11_455 97_565
Si3 Na2 Na2 72.969(9) 27_544 97_565
Si3 Na2 Na2 156.0(8) 103_666 97_565
Si3 Na2 Na2 35.64(7) 125 97_565
Si2 Na2 Na2 170.7(7) 171_566 97_565
Si2 Na2 Na2 68.95(17) 148_565 97_565
Si3 Na2 Na2 142.0(4) 131_665 97_565
Si3 Na2 Na2 142.0(4) 171_566 97_565
Si3 Na2 Na2 87.4(2) 106_566 97_565
Si3 Na2 Na2 87.4(2) 148_565 97_565
Si3 Na2 Na2 118.5(4) 8 97_565
Si3 Na2 Na2 118.5(4) 54_455 97_565
Na1 Na2 Na2 63.6(4) 52_454 97_565
Na1 Na2 Na2 63.6(4) 3_554 97_565
Si2 Na2 Na2 41.3(4) 52_454 97_565
Si2 Na2 Na2 79.0(5) 3_554 97_565
Na2 Na2 Na2 4.7(4) 125 97_565
Na2 Na2 Na2 4.7(4) 177 97_565
Na2 Na2 Na2 116.2(6) 103_666 97_565
Na2 Na2 Na2 116.2(6) 179_665 97_565
Na2 Na2 Na2 85.3(4) 11_455 169_565
Na2 Na2 Na2 85.3(4) 79_454 169_565
Na2 Na2 Na2 141.8(3) 81_455 169_565
Na2 Na2 Na2 141.8(3) 29_554 169_565
Na2 Na2 Na2 119.8(5) 27_544 169_565
Si3 Na2 Na2 79.7(6) 29_554 169_565
Si3 Na2 Na2 40.7(3) 79_454 169_565
Si3 Na2 Na2 97.1(6) 97_565 169_565
Si3 Na2 Na2 97.1(6) 177 169_565
Si3 Na2 Na2 38.8(2) 156_565 169_565
Si3 Na2 Na2 38.8(2) 122_655 169_565
Si2 Na2 Na2 75.1(4) 122_655 169_565
Si2 Na2 Na2 75.1(4) 97_565 169_565
Si3 Na2 Na2 131.5(6) . 169_565
Si3 Na2 Na2 131.5(6) 81_455 169_565
Si3 Na2 Na2 37.58(4) 36_554 169_565
Si3 Na2 Na2 37.58(4) 50_464 169_565
Si3 Na2 Na2 92.05(17) 152_565 169_565
Si3 Na2 Na2 92.05(17) 174_565 169_565
Si3 Na2 Na2 72.969(9) 58_554 169_565
Si3 Na2 Na2 72.969(9) 76_455 169_565
Si3 Na2 Na2 126.12(15) 11_455 169_565
Si3 Na2 Na2 126.12(15) 27_544 169_565
Si3 Na2 Na2 35.64(7) 103_666 169_565
Si3 Na2 Na2 156.0(8) 125 169_565
Si2 Na2 Na2 68.95(17) 171_566 169_565
Si2 Na2 Na2 170.7(7) 148_565 169_565
Si3 Na2 Na2 87.4(2) 131_665 169_565
Si3 Na2 Na2 87.4(2) 171_566 169_565
Si3 Na2 Na2 142.0(4) 106_566 169_565
Si3 Na2 Na2 142.0(4) 148_565 169_565
Si3 Na2 Na2 118.5(4) 8 169_565
Si3 Na2 Na2 118.5(4) 54_455 169_565
Na1 Na2 Na2 63.6(4) 52_454 169_565
Na1 Na2 Na2 63.6(4) 3_554 169_565
Si2 Na2 Na2 79.0(5) 52_454 169_565
Si2 Na2 Na2 41.3(4) 3_554 169_565
Na2 Na2 Na2 116.2(6) 125 169_565
Na2 Na2 Na2 116.2(6) 177 169_565
Na2 Na2 Na2 4.7(4) 103_666 169_565
Na2 Na2 Na2 4.7(4) 179_665 169_565
Na2 Na2 Na2 120.3(9) 97_565 169_565
Na2 Na2 Na1 87.7(2) 11_455 26_454
Na2 Na2 Na1 145.6(2) 79_454 26_454
Na2 Na2 Na1 113.10(17) 81_455 26_454
Na2 Na2 Na1 61.7(3) 29_554 26_454
Na2 Na2 Na1 104.4(2) 27_544 26_454
Si3 Na2 Na1 67.74(19) 29_554 26_454
Si3 Na2 Na1 84.9(3) 79_454 26_454
Si3 Na2 Na1 30.75(3) 97_565 26_454
Si3 Na2 Na1 94.6(3) 177 26_454
Si3 Na2 Na1 65.89(15) 156_565 26_454
Si3 Na2 Na1 122.1(5) 122_655 26_454
Si2 Na2 Na1 127.9(5) 122_655 26_454
Si2 Na2 Na1 29.475(8) 97_565 26_454
Si3 Na2 Na1 93.55(14) . 26_454
Si3 Na2 Na1 31.41(7) 81_455 26_454
Si3 Na2 Na1 142.1(4) 36_554 26_454
Si3 Na2 Na1 82.73(12) 50_464 26_454
Si3 Na2 Na1 151.9(2) 152_565 26_454
Si3 Na2 Na1 32.19(9) 174_565 26_454
Si3 Na2 Na1 173.8(3) 58_554 26_454
Si3 Na2 Na1 66.08(4) 76_455 26_454
Si3 Na2 Na1 32.21(12) 11_455 26_454
Si3 Na2 Na1 123.612(13) 27_544 26_454
Si3 Na2 Na1 117.13(9) 103_666 26_454
Si3 Na2 Na1 66.06(7) 125 26_454
Si2 Na2 Na1 119.53(18) 171_566 26_454
Si2 Na2 Na1 79.67(4) 148_565 26_454
Si3 Na2 Na1 89.69(10) 131_665 26_454
Si3 Na2 Na1 142.4(4) 171_566 26_454
Si3 Na2 Na1 112.1(2) 106_566 26_454
Si3 Na2 Na1 65.081(17) 148_565 26_454
Si3 Na2 Na1 118.9(3) 8 26_454
Si3 Na2 Na1 89.65(16) 54_455 26_454
Na1 Na2 Na1 52.32(14) 52_454 26_454
Na1 Na2 Na1 99.6(4) 3_554 26_454
Si2 Na2 Na1 68.0(2) 52_454 26_454
Si2 Na2 Na1 84.5(3) 3_554 26_454
Na2 Na2 Na1 62.5(3) 125 26_454
Na2 Na2 Na1 57.77(7) 177 26_454
Na2 Na2 Na1 100.67(4) 103_666 26_454
Na2 Na2 Na1 104.9(4) 179_665 26_454
Na2 Na2 Na1 60.04(11) 97_565 26_454
Na2 Na2 Na1 104.6(4) 169_565 26_454
Na2 Na2 Na1 145.6(2) 11_455 50_454
Na2 Na2 Na1 87.66(19) 79_454 50_454
Na2 Na2 Na1 61.7(2) 81_455 50_454
Na2 Na2 Na1 113.10(17) 29_554 50_454
Na2 Na2 Na1 104.4(3) 27_544 50_454
Si3 Na2 Na1 67.74(19) 29_554 50_454
Si3 Na2 Na1 84.9(3) 79_454 50_454
Si3 Na2 Na1 94.6(3) 97_565 50_454
Si3 Na2 Na1 30.75(3) 177 50_454
Si3 Na2 Na1 122.1(5) 156_565 50_454
Si3 Na2 Na1 65.89(15) 122_655 50_454
Si2 Na2 Na1 29.475(8) 122_655 50_454
Si2 Na2 Na1 127.9(5) 97_565 50_454
Si3 Na2 Na1 31.41(7) . 50_454
Si3 Na2 Na1 93.55(14) 81_455 50_454
Si3 Na2 Na1 82.73(12) 36_554 50_454
Si3 Na2 Na1 142.1(4) 50_464 50_454
Si3 Na2 Na1 32.19(9) 152_565 50_454
Si3 Na2 Na1 151.9(2) 174_565 50_454
Si3 Na2 Na1 66.08(4) 58_554 50_454
Si3 Na2 Na1 173.8(3) 76_455 50_454
Si3 Na2 Na1 123.612(13) 11_455 50_454
Si3 Na2 Na1 32.21(12) 27_544 50_454
Si3 Na2 Na1 117.13(9) 103_666 50_454
Si3 Na2 Na1 66.06(7) 125 50_454
Si2 Na2 Na1 119.53(18) 171_566 50_454
Si2 Na2 Na1 79.67(4) 148_565 50_454
Si3 Na2 Na1 142.4(4) 131_665 50_454
Si3 Na2 Na1 89.69(10) 171_566 50_454
Si3 Na2 Na1 65.081(17) 106_566 50_454
Si3 Na2 Na1 112.1(2) 148_565 50_454
Si3 Na2 Na1 89.65(16) 8 50_454
Si3 Na2 Na1 118.9(3) 54_455 50_454
Na1 Na2 Na1 99.6(4) 52_454 50_454
Na1 Na2 Na1 52.32(14) 3_554 50_454
Si2 Na2 Na1 68.0(2) 52_454 50_454
Si2 Na2 Na1 84.5(3) 3_554 50_454
Na2 Na2 Na1 57.77(7) 125 50_454
Na2 Na2 Na1 62.5(3) 177 50_454
Na2 Na2 Na1 104.9(4) 103_666 50_454
Na2 Na2 Na1 100.67(4) 179_665 50_454
Na2 Na2 Na1 60.04(11) 97_565 50_454
Na2 Na2 Na1 104.6(4) 169_565 50_454
Na1 Na2 Na1 120.1(2) 26_454 50_454
Na2 Na2 Na1 113.10(17) 11_455 73
Na2 Na2 Na1 61.7(2) 79_454 73
Na2 Na2 Na1 87.66(19) 81_455 73
Na2 Na2 Na1 145.6(2) 29_554 73
Na2 Na2 Na1 104.4(2) 27_544 73
Si3 Na2 Na1 84.9(3) 29_554 73
Si3 Na2 Na1 67.74(19) 79_454 73
Si3 Na2 Na1 122.1(5) 97_565 73
Si3 Na2 Na1 65.89(15) 177 73
Si3 Na2 Na1 94.6(3) 156_565 73
Si3 Na2 Na1 30.75(3) 122_655 73
Si2 Na2 Na1 29.475(8) 122_655 73
Si2 Na2 Na1 127.9(5) 97_565 73
Si3 Na2 Na1 82.73(12) . 73
Si3 Na2 Na1 142.1(4) 81_455 73
Si3 Na2 Na1 31.41(7) 36_554 73
Si3 Na2 Na1 93.55(14) 50_464 73
Si3 Na2 Na1 32.19(9) 152_565 73
Si3 Na2 Na1 151.9(2) 174_565 73
Si3 Na2 Na1 32.21(12) 58_554 73
Si3 Na2 Na1 123.612(13) 76_455 73
Si3 Na2 Na1 173.8(3) 11_455 73
Si3 Na2 Na1 66.08(4) 27_544 73
Si3 Na2 Na1 66.06(7) 103_666 73
Si3 Na2 Na1 117.13(9) 125 73
Si2 Na2 Na1 79.67(4) 171_566 73
Si2 Na2 Na1 119.53(18) 148_565 73
Si3 Na2 Na1 112.1(2) 131_665 73
Si3 Na2 Na1 65.081(17) 171_566 73
Si3 Na2 Na1 89.69(10) 106_566 73
Si3 Na2 Na1 142.4(4) 148_565 73
Si3 Na2 Na1 89.65(16) 8 73
Si3 Na2 Na1 118.9(3) 54_455 73
Na1 Na2 Na1 99.6(4) 52_454 73
Na1 Na2 Na1 52.32(14) 3_554 73
Si2 Na2 Na1 84.5(3) 52_454 73
Si2 Na2 Na1 68.0(2) 3_554 73
Na2 Na2 Na1 100.67(4) 125 73
Na2 Na2 Na1 104.9(4) 177 73
Na2 Na2 Na1 62.5(3) 103_666 73
Na2 Na2 Na1 57.77(7) 179_665 73
Na2 Na2 Na1 104.6(4) 97_565 73
Na2 Na2 Na1 60.04(11) 169_565 73
Na1 Na2 Na1 151.2(5) 26_454 73
Na1 Na2 Na1 51.34(6) 50_454 73
Na2 Na2 Na1 61.7(2) 11_455 1_565
Na2 Na2 Na1 113.10(17) 79_454 1_565
Na2 Na2 Na1 145.6(2) 81_455 1_565
Na2 Na2 Na1 87.66(19) 29_554 1_565
Na2 Na2 Na1 104.4(3) 27_544 1_565
Si3 Na2 Na1 84.9(3) 29_554 1_565
Si3 Na2 Na1 67.74(19) 79_454 1_565
Si3 Na2 Na1 65.89(15) 97_565 1_565
Si3 Na2 Na1 122.1(5) 177 1_565
Si3 Na2 Na1 30.75(3) 156_565 1_565
Si3 Na2 Na1 94.6(3) 122_655 1_565
Si2 Na2 Na1 127.9(5) 122_655 1_565
Si2 Na2 Na1 29.475(8) 97_565 1_565
Si3 Na2 Na1 142.1(4) . 1_565
Si3 Na2 Na1 82.73(12) 81_455 1_565
Si3 Na2 Na1 93.55(14) 36_554 1_565
Si3 Na2 Na1 31.41(7) 50_464 1_565
Si3 Na2 Na1 151.9(2) 152_565 1_565
Si3 Na2 Na1 32.19(9) 174_565 1_565
Si3 Na2 Na1 123.612(13) 58_554 1_565
Si3 Na2 Na1 32.21(12) 76_455 1_565
Si3 Na2 Na1 66.08(4) 11_455 1_565
Si3 Na2 Na1 173.8(3) 27_544 1_565
Si3 Na2 Na1 66.06(7) 103_666 1_565
Si3 Na2 Na1 117.13(9) 125 1_565
Si2 Na2 Na1 79.67(4) 171_566 1_565
Si2 Na2 Na1 119.53(18) 148_565 1_565
Si3 Na2 Na1 65.081(17) 131_665 1_565
Si3 Na2 Na1 112.1(2) 171_566 1_565
Si3 Na2 Na1 142.4(4) 106_566 1_565
Si3 Na2 Na1 89.69(10) 148_565 1_565
Si3 Na2 Na1 118.9(3) 8 1_565
Si3 Na2 Na1 89.65(16) 54_455 1_565
Na1 Na2 Na1 52.32(14) 52_454 1_565
Na1 Na2 Na1 99.6(4) 3_554 1_565
Si2 Na2 Na1 84.5(3) 52_454 1_565
Si2 Na2 Na1 68.0(2) 3_554 1_565
Na2 Na2 Na1 104.9(4) 125 1_565
Na2 Na2 Na1 100.67(4) 177 1_565
Na2 Na2 Na1 57.77(7) 103_666 1_565
Na2 Na2 Na1 62.5(3) 179_665 1_565
Na2 Na2 Na1 104.6(4) 97_565 1_565
Na2 Na2 Na1 60.04(11) 169_565 1_565
Na1 Na2 Na1 51.34(6) 26_454 1_565
Na1 Na2 Na1 151.2(5) 50_454 1_565
Na1 Na2 Na1 120.1(2) 73 1_565
Na2 Na2 Si3 118.22(11) 11_455 123_565
Na2 Na2 Si3 177.65(17) 79_454 123_565
Na2 Na2 Si3 119.11(11) 81_455 123_565
Na2 Na2 Si3 87.72(19) 29_554 123_565
Na2 Na2 Si3 132.71(18) 27_544 123_565
Si3 Na2 Si3 35.84(11) 29_554 123_565
Si3 Na2 Si3 62.1(3) 79_454 123_565
Si3 Na2 Si3 1.50(12) 97_565 123_565
Si3 Na2 Si3 64.6(3) 177 123_565
Si3 Na2 Si3 62.2(3) 156_565 123_565
Si3 Na2 Si3 96.0(5) 122_655 123_565
Si2 Na2 Si3 95.8(5) 122_655 123_565
Si2 Na2 Si3 36.82(17) 97_565 123_565
Si3 Na2 Si3 76.1(3) . 123_565
Si3 Na2 Si3 37.2(2) 81_455 123_565
Si3 Na2 Si3 128.3(6) 36_554 123_565
Si3 Na2 Si3 93.7(3) 50_464 123_565
Si3 Na2 Si3 125.0(4) 152_565 123_565
Si3 Na2 Si3 61.6(2) 174_565 123_565
Si3 Na2 Si3 152.6(5) 58_554 123_565
Si3 Na2 Si3 92.17(19) 76_455 123_565
Si3 Na2 Si3 61.07(19) 11_455 123_565
Si3 Na2 Si3 111.5(2) 27_544 123_565
Si3 Na2 Si3 125.4(4) 103_666 123_565
Si3 Na2 Si3 63.8(2) 125 123_565
Si2 Na2 Si3 145.67(7) 171_566 123_565
Si2 Na2 Si3 91.73(9) 148_565 123_565
Si3 Na2 Si3 120.686(10) 131_665 123_565
Si3 Na2 Si3 174.2(4) 171_566 123_565
Si3 Na2 Si3 120.177(11) 106_566 123_565
Si3 Na2 Si3 91.03(6) 148_565 123_565
Si3 Na2 Si3 143.1(2) 8 123_565
Si3 Na2 Si3 120.15(10) 54_455 123_565
Na1 Na2 Si3 32.60(12) 52_454 123_565
Na1 Na2 Si3 68.3(3) 3_554 123_565
Si2 Na2 Si3 36.14(13) 52_454 123_565
Si2 Na2 Si3 61.5(3) 3_554 123_565
Na2 Na2 Si3 38.6(2) 125 123_565
Na2 Na2 Si3 34.43(12) 177 123_565
Na2 Na2 Si3 91.46(14) 103_666 123_565
Na2 Na2 Si3 93.9(4) 179_665 123_565
Na2 Na2 Si3 38.5(2) 97_565 123_565
Na2 Na2 Si3 96.2(5) 169_565 123_565
Na1 Na2 Si3 32.15(7) 26_454 123_565
Na1 Na2 Si3 93.7(3) 50_454 123_565
Na1 Na2 Si3 120.6(4) 73 123_565
Na1 Na2 Si3 66.27(16) 1_565 123_565
Na2 Na2 Si3 177.65(16) 11_455 107_665
Na2 Na2 Si3 118.22(10) 79_454 107_665
Na2 Na2 Si3 87.72(19) 81_455 107_665
Na2 Na2 Si3 119.11(11) 29_554 107_665
Na2 Na2 Si3 132.71(19) 27_544 107_665
Si3 Na2 Si3 35.84(11) 29_554 107_665
Si3 Na2 Si3 62.1(3) 79_454 107_665
Si3 Na2 Si3 64.6(3) 97_565 107_665
Si3 Na2 Si3 1.50(12) 177 107_665
Si3 Na2 Si3 96.0(5) 156_565 107_665
Si3 Na2 Si3 62.2(3) 122_655 107_665
Si2 Na2 Si3 36.82(17) 122_655 107_665
Si2 Na2 Si3 95.8(5) 97_565 107_665
Si3 Na2 Si3 37.2(2) . 107_665
Si3 Na2 Si3 76.1(3) 81_455 107_665
Si3 Na2 Si3 93.7(3) 36_554 107_665
Si3 Na2 Si3 128.3(6) 50_464 107_665
Si3 Na2 Si3 61.6(2) 152_565 107_665
Si3 Na2 Si3 125.0(4) 174_565 107_665
Si3 Na2 Si3 92.17(19) 58_554 107_665
Si3 Na2 Si3 152.6(5) 76_455 107_665
Si3 Na2 Si3 111.5(2) 11_455 107_665
Si3 Na2 Si3 61.07(19) 27_544 107_665
Si3 Na2 Si3 125.4(4) 103_666 107_665
Si3 Na2 Si3 63.8(2) 125 107_665
Si2 Na2 Si3 145.67(7) 171_566 107_665
Si2 Na2 Si3 91.73(9) 148_565 107_665
Si3 Na2 Si3 174.2(4) 131_665 107_665
Si3 Na2 Si3 120.686(10) 171_566 107_665
Si3 Na2 Si3 91.03(6) 106_566 107_665
Si3 Na2 Si3 120.177(10) 148_565 107_665
Si3 Na2 Si3 120.15(10) 8 107_665
Si3 Na2 Si3 143.1(2) 54_455 107_665
Na1 Na2 Si3 68.3(3) 52_454 107_665
Na1 Na2 Si3 32.60(12) 3_554 107_665
Si2 Na2 Si3 36.14(13) 52_454 107_665
Si2 Na2 Si3 61.5(3) 3_554 107_665
Na2 Na2 Si3 34.43(12) 125 107_665
Na2 Na2 Si3 38.6(2) 177 107_665
Na2 Na2 Si3 93.9(4) 103_666 107_665
Na2 Na2 Si3 91.46(14) 179_665 107_665
Na2 Na2 Si3 38.5(2) 97_565 107_665
Na2 Na2 Si3 96.2(5) 169_565 107_665
Na1 Na2 Si3 93.7(3) 26_454 107_665
Na1 Na2 Si3 32.15(7) 50_454 107_665
Na1 Na2 Si3 66.27(16) 73 107_665
Na1 Na2 Si3 120.6(4) 1_565 107_665
Si3 Na2 Si3 63.5(2) 123_565 107_665
Na2 Na2 Si3 119.11(10) 11_455 100_665
Na2 Na2 Si3 87.72(18) 79_454 100_665
Na2 Na2 Si3 118.22(10) 81_455 100_665
Na2 Na2 Si3 177.65(16) 29_554 100_665
Na2 Na2 Si3 132.71(19) 27_544 100_665
Si3 Na2 Si3 62.1(3) 29_554 100_665
Si3 Na2 Si3 35.84(11) 79_454 100_665
Si3 Na2 Si3 96.0(5) 97_565 100_665
Si3 Na2 Si3 62.2(3) 177 100_665
Si3 Na2 Si3 64.6(3) 156_565 100_665
Si3 Na2 Si3 1.50(12) 122_655 100_665
Si2 Na2 Si3 36.82(17) 122_655 100_665
Si2 Na2 Si3 95.8(5) 97_565 100_665
Si3 Na2 Si3 93.7(3) . 100_665
Si3 Na2 Si3 128.3(6) 81_455 100_665
Si3 Na2 Si3 37.2(2) 36_554 100_665
Si3 Na2 Si3 76.1(3) 50_464 100_665
Si3 Na2 Si3 61.6(2) 152_565 100_665
Si3 Na2 Si3 125.0(4) 174_565 100_665
Si3 Na2 Si3 61.07(19) 58_554 100_665
Si3 Na2 Si3 111.5(2) 76_455 100_665
Si3 Na2 Si3 152.6(5) 11_455 100_665
Si3 Na2 Si3 92.17(19) 27_544 100_665
Si3 Na2 Si3 63.8(2) 103_666 100_665
Si3 Na2 Si3 125.4(4) 125 100_665
Si2 Na2 Si3 91.73(9) 171_566 100_665
Si2 Na2 Si3 145.67(7) 148_565 100_665
Si3 Na2 Si3 120.177(10) 131_665 100_665
Si3 Na2 Si3 91.03(6) 171_566 100_665
Si3 Na2 Si3 120.686(10) 106_566 100_665
Si3 Na2 Si3 174.2(4) 148_565 100_665
Si3 Na2 Si3 120.15(10) 8 100_665
Si3 Na2 Si3 143.1(2) 54_455 100_665
Na1 Na2 Si3 68.3(3) 52_454 100_665
Na1 Na2 Si3 32.60(12) 3_554 100_665
Si2 Na2 Si3 61.5(3) 52_454 100_665
Si2 Na2 Si3 36.14(13) 3_554 100_665
Na2 Na2 Si3 91.46(14) 125 100_665
Na2 Na2 Si3 93.9(4) 177 100_665
Na2 Na2 Si3 38.6(2) 103_666 100_665
Na2 Na2 Si3 34.43(12) 179_665 100_665
Na2 Na2 Si3 96.2(5) 97_565 100_665
Na2 Na2 Si3 38.5(2) 169_565 100_665
Na1 Na2 Si3 120.6(4) 26_454 100_665
Na1 Na2 Si3 66.27(16) 50_454 100_665
Na1 Na2 Si3 32.15(7) 73 100_665
Na1 Na2 Si3 93.7(3) 1_565 100_665
Si3 Na2 Si3 94.6(4) 123_565 100_665
Si3 Na2 Si3 61.7(2) 107_665 100_665
Si1 Na1 Si1 180.0 97 .
Si1 Na1 Si2 137.154(17) 97 .
Si1 Na1 Si2 42.846(17) . .
Si1 Na1 Si2 42.847(17) 97 172
Si1 Na1 Si2 137.153(17) . 172
Si2 Na1 Si2 107.84(3) . 172
Si1 Na1 Si2 137.153(17) 97 76_445
Si1 Na1 Si2 42.847(17) . 76_445
Si2 Na1 Si2 72.16(3) . 76_445
Si2 Na1 Si2 180.000(4) 172 76_445
Si1 Na1 Si2 42.847(17) 97 97
Si1 Na1 Si2 137.153(17) . 97
Si2 Na1 Si2 180.0 . 97
Si2 Na1 Si2 72.16(3) 172 97
Si2 Na1 Si2 107.84(3) 76_445 97
Si1 Na1 Si2 42.847(17) 97 146
Si1 Na1 Si2 137.153(17) . 146
Si2 Na1 Si2 107.84(3) . 146
Si2 Na1 Si2 72.16(3) 172 146
Si2 Na1 Si2 107.84(3) 76_445 146
Si2 Na1 Si2 72.16(3) 97 146
Si1 Na1 Si2 137.153(17) 97 50_454
Si1 Na1 Si2 42.847(17) . 50_454
Si2 Na1 Si2 72.16(3) . 50_454
Si2 Na1 Si2 107.84(3) 172 50_454
Si2 Na1 Si2 72.16(3) 76_445 50_454
Si2 Na1 Si2 107.84(3) 97 50_454
Si2 Na1 Si2 180.00(4) 146 50_454
Si1 Na1 Si3 71.038(8) 97 128
Si1 Na1 Si3 108.962(8) . 128
Si2 Na1 Si3 109.050(8) . 128
Si2 Na1 Si3 110.950(17) 172 128
Si2 Na1 Si3 69.050(17) 76_445 128
Si2 Na1 Si3 70.951(8) 97 128
Si2 Na1 Si3 41.765(13) 146 128
Si2 Na1 Si3 138.235(13) 50_454 128
Si1 Na1 Si3 108.962(8) 97 32_544
Si1 Na1 Si3 71.038(8) . 32_544
Si2 Na1 Si3 70.950(8) . 32_544
Si2 Na1 Si3 69.050(17) 172 32_544
Si2 Na1 Si3 110.950(17) 76_445 32_544
Si2 Na1 Si3 109.049(8) 97 32_544
Si2 Na1 Si3 138.235(13) 146 32_544
Si2 Na1 Si3 41.765(13) 50_454 32_544
Si3 Na1 Si3 180.000(18) 128 32_544
Si1 Na1 Si3 71.038(8) 97 156
Si1 Na1 Si3 108.962(8) . 156
Si2 Na1 Si3 138.235(13) . 156
Si2 Na1 Si3 70.951(8) 172 156
Si2 Na1 Si3 109.049(8) 76_445 156
Si2 Na1 Si3 41.765(13) 97 156
Si2 Na1 Si3 110.950(17) 146 156
Si2 Na1 Si3 69.050(17) 50_454 156
Si3 Na1 Si3 109.976(8) 128 156
Si3 Na1 Si3 70.024(8) 32_544 156
Si1 Na1 Si3 108.962(8) 97 60_454
Si1 Na1 Si3 71.038(8) . 60_454
Si2 Na1 Si3 41.765(13) . 60_454
Si2 Na1 Si3 109.049(8) 172 60_454
Si2 Na1 Si3 70.951(8) 76_445 60_454
Si2 Na1 Si3 138.235(13) 97 60_454
Si2 Na1 Si3 69.050(17) 146 60_454
Si2 Na1 Si3 110.950(17) 50_454 60_454
Si3 Na1 Si3 70.024(8) 128 60_454
Si3 Na1 Si3 109.976(8) 32_544 60_454
Si3 Na1 Si3 180.00(2) 156 60_454
Si1 Na1 Si3 71.038(8) 97 130
Si1 Na1 Si3 108.962(8) . 130
Si2 Na1 Si3 109.050(8) . 130
Si2 Na1 Si3 41.765(13) 172 130
Si2 Na1 Si3 138.235(13) 76_445 130
Si2 Na1 Si3 70.951(8) 97 130
Si2 Na1 Si3 110.950(17) 146 130
Si2 Na1 Si3 69.050(17) 50_454 130
Si3 Na1 Si3 139.045(15) 128 130
Si3 Na1 Si3 40.955(15) 32_544 130
Si3 Na1 Si3 41.728(18) 156 130
Si3 Na1 Si3 138.272(18) 60_454 130
Si1 Na1 Si3 108.962(8) 97 34_544
Si1 Na1 Si3 71.038(8) . 34_544
Si2 Na1 Si3 70.950(8) . 34_544
Si2 Na1 Si3 138.235(13) 172 34_544
Si2 Na1 Si3 41.765(13) 76_445 34_544
Si2 Na1 Si3 109.049(8) 97 34_544
Si2 Na1 Si3 69.050(17) 146 34_544
Si2 Na1 Si3 110.950(17) 50_454 34_544
Si3 Na1 Si3 40.955(15) 128 34_544
Si3 Na1 Si3 139.045(15) 32_544 34_544
Si3 Na1 Si3 138.272(18) 156 34_544
Si3 Na1 Si3 41.728(18) 60_454 34_544
Si3 Na1 Si3 180.000(19) 130 34_544
Si1 Na1 Si3 71.038(8) 97 174
Si1 Na1 Si3 108.962(8) . 174
Si2 Na1 Si3 138.235(13) . 174
Si2 Na1 Si3 110.950(17) 172 174
Si2 Na1 Si3 69.050(17) 76_445 174
Si2 Na1 Si3 41.765(13) 97 174
Si2 Na1 Si3 70.951(8) 146 174
Si2 Na1 Si3 109.049(8) 50_454 174
Si3 Na1 Si3 41.728(18) 128 174
Si3 Na1 Si3 138.272(18) 32_544 174
Si3 Na1 Si3 70.993(19) 156 174
Si3 Na1 Si3 109.007(19) 60_454 174
Si3 Na1 Si3 109.976(8) 130 174
Si3 Na1 Si3 70.024(8) 34_544 174
Si1 Na1 Si3 108.962(8) 97 78_445
Si1 Na1 Si3 71.038(8) . 78_445
Si2 Na1 Si3 41.765(13) . 78_445
Si2 Na1 Si3 69.050(17) 172 78_445
Si2 Na1 Si3 110.950(17) 76_445 78_445
Si2 Na1 Si3 138.235(13) 97 78_445
Si2 Na1 Si3 109.049(8) 146 78_445
Si2 Na1 Si3 70.951(8) 50_454 78_445
Si3 Na1 Si3 138.272(18) 128 78_445
Si3 Na1 Si3 41.728(18) 32_544 78_445
Si3 Na1 Si3 109.007(19) 156 78_445
Si3 Na1 Si3 70.993(19) 60_454 78_445
Si3 Na1 Si3 70.024(8) 130 78_445
Si3 Na1 Si3 109.976(8) 34_544 78_445
Si3 Na1 Si3 180.000(18) 174 78_445
Si1 Na1 Si3 71.038(8) 97 172
Si1 Na1 Si3 108.962(8) . 172
Si2 Na1 Si3 69.051(17) . 172
Si2 Na1 Si3 41.765(13) 172 172
Si2 Na1 Si3 138.235(13) 76_445 172
Si2 Na1 Si3 110.950(17) 97 172
Si2 Na1 Si3 70.951(8) 146 172
Si2 Na1 Si3 109.049(8) 50_454 172
Si3 Na1 Si3 109.976(8) 128 172
Si3 Na1 Si3 70.024(8) 32_544 172
Si3 Na1 Si3 109.976(8) 156 172
Si3 Na1 Si3 70.024(8) 60_454 172
Si3 Na1 Si3 70.993(19) 130 172
Si3 Na1 Si3 109.007(19) 34_544 172
Si3 Na1 Si3 139.045(15) 174 172
Si3 Na1 Si3 40.955(15) 78_445 172
Si1 Na1 Si3 108.962(8) 97 76_445
Si1 Na1 Si3 71.038(8) . 76_445
Si2 Na1 Si3 110.949(17) . 76_445
Si2 Na1 Si3 138.235(13) 172 76_445
Si2 Na1 Si3 41.765(13) 76_445 76_445
Si2 Na1 Si3 69.050(17) 97 76_445
Si2 Na1 Si3 109.049(8) 146 76_445
Si2 Na1 Si3 70.951(8) 50_454 76_445
Si3 Na1 Si3 70.024(8) 128 76_445
Si3 Na1 Si3 109.976(8) 32_544 76_445
Si3 Na1 Si3 70.024(8) 156 76_445
Si3 Na1 Si3 109.976(8) 60_454 76_445
Si3 Na1 Si3 109.007(19) 130 76_445
Si3 Na1 Si3 70.993(19) 34_544 76_445
Si3 Na1 Si3 40.955(15) 174 76_445
Si3 Na1 Si3 139.045(15) 78_445 76_445
Si3 Na1 Si3 180.000(18) 172 76_445
Si1 Na1 Si3 71.038(8) 97 146
Si1 Na1 Si3 108.962(8) . 146
Si2 Na1 Si3 69.051(17) . 146
Si2 Na1 Si3 70.951(8) 172 146
Si2 Na1 Si3 109.049(8) 76_445 146
Si2 Na1 Si3 110.950(17) 97 146
Si2 Na1 Si3 41.765(13) 146 146
Si2 Na1 Si3 138.235(13) 50_454 146
Si3 Na1 Si3 70.993(19) 128 146
Si3 Na1 Si3 109.007(19) 32_544 146
Si3 Na1 Si3 139.045(15) 156 146
Si3 Na1 Si3 40.955(15) 60_454 146
Si3 Na1 Si3 109.976(8) 130 146
Si3 Na1 Si3 70.024(8) 34_544 146
Si3 Na1 Si3 109.976(8) 174 146
Si3 Na1 Si3 70.024(8) 78_445 146
Si3 Na1 Si3 41.728(18) 172 146
Si3 Na1 Si3 138.272(18) 76_445 146
Si1 Na1 Si3 108.962(8) 97 50_454
Si1 Na1 Si3 71.038(8) . 50_454
Si2 Na1 Si3 110.949(17) . 50_454
Si2 Na1 Si3 109.049(8) 172 50_454
Si2 Na1 Si3 70.951(8) 76_445 50_454
Si2 Na1 Si3 69.050(17) 97 50_454
Si2 Na1 Si3 138.235(13) 146 50_454
Si2 Na1 Si3 41.765(13) 50_454 50_454
Si3 Na1 Si3 109.007(19) 128 50_454
Si3 Na1 Si3 70.993(19) 32_544 50_454
Si3 Na1 Si3 40.955(15) 156 50_454
Si3 Na1 Si3 139.045(15) 60_454 50_454
Si3 Na1 Si3 70.024(8) 130 50_454
Si3 Na1 Si3 109.976(8) 34_544 50_454
Si3 Na1 Si3 70.024(8) 174 50_454
Si3 Na1 Si3 109.976(8) 78_445 50_454
Si3 Na1 Si3 138.272(18) 172 50_454
Si3 Na1 Si3 41.728(18) 76_445 50_454
Si3 Na1 Si3 180.000(18) 146 50_454
Si1 Na1 Na1 144.7 97 76_445
Si1 Na1 Na1 35.3 . 76_445
Si2 Na1 Na1 37.350(9) . 76_445
Si2 Na1 Na1 142.650(9) 172 76_445
Si2 Na1 Na1 37.350(9) 76_445 76_445
Si2 Na1 Na1 142.650(9) 97 76_445
Si2 Na1 Na1 101.889(17) 146 76_445
Si2 Na1 Na1 78.111(17) 50_454 76_445
Si3 Na1 Na1 80.464(8) 128 76_445
Si3 Na1 Na1 99.536(8) 32_544 76_445
Si3 Na1 Na1 140.456(8) 156 76_445
Si3 Na1 Na1 39.544(8) 60_454 76_445
Si3 Na1 Na1 140.456(8) 130 76_445
Si3 Na1 Na1 39.544(8) 34_544 76_445
Si3 Na1 Na1 100.981(9) 174 76_445
Si3 Na1 Na1 79.019(9) 78_445 76_445
Si3 Na1 Na1 100.981(9) 172 76_445
Si3 Na1 Na1 79.019(9) 76_445 76_445
Si3 Na1 Na1 80.464(8) 146 76_445
Si3 Na1 Na1 99.536(8) 50_454 76_445
Si1 Na1 Na1 35.3 97 52_444
Si1 Na1 Na1 144.7 . 52_444
Si2 Na1 Na1 142.650(9) . 52_444
Si2 Na1 Na1 37.350(9) 172 52_444
Si2 Na1 Na1 142.650(9) 76_445 52_444
Si2 Na1 Na1 37.350(9) 97 52_444
Si2 Na1 Na1 78.111(17) 146 52_444
Si2 Na1 Na1 101.889(17) 50_454 52_444
Si3 Na1 Na1 99.536(8) 128 52_444
Si3 Na1 Na1 80.464(8) 32_544 52_444
Si3 Na1 Na1 39.544(8) 156 52_444
Si3 Na1 Na1 140.456(8) 60_454 52_444
Si3 Na1 Na1 39.544(8) 130 52_444
Si3 Na1 Na1 140.456(8) 34_544 52_444
Si3 Na1 Na1 79.019(9) 174 52_444
Si3 Na1 Na1 100.981(9) 78_445 52_444
Si3 Na1 Na1 79.019(9) 172 52_444
Si3 Na1 Na1 100.981(9) 76_445 52_444
Si3 Na1 Na1 99.536(8) 146 52_444
Si3 Na1 Na1 80.464(8) 50_454 52_444
Na1 Na1 Na1 180.0 76_445 52_444
Si1 Na1 Na1 35.3 97 75_444
Si1 Na1 Na1 144.7 . 75_444
Si2 Na1 Na1 101.889(17) . 75_444
Si2 Na1 Na1 37.350(9) 172 75_444
Si2 Na1 Na1 142.650(9) 76_445 75_444
Si2 Na1 Na1 78.111(17) 97 75_444
Si2 Na1 Na1 37.350(9) 146 75_444
Si2 Na1 Na1 142.650(9) 50_454 75_444
Si3 Na1 Na1 79.019(9) 128 75_444
Si3 Na1 Na1 100.981(9) 32_544 75_444
Si3 Na1 Na1 99.536(8) 156 75_444
Si3 Na1 Na1 80.464(8) 60_454 75_444
Si3 Na1 Na1 79.019(9) 130 75_444
Si3 Na1 Na1 100.981(9) 34_544 75_444
Si3 Na1 Na1 99.536(8) 174 75_444
Si3 Na1 Na1 80.464(8) 78_445 75_444
Si3 Na1 Na1 39.544(8) 172 75_444
Si3 Na1 Na1 140.456(8) 76_445 75_444
Si3 Na1 Na1 39.544(8) 146 75_444
Si3 Na1 Na1 140.456(8) 50_454 75_444
Na1 Na1 Na1 120.0 76_445 75_444
Na1 Na1 Na1 60.0 52_444 75_444
Si1 Na1 Na1 144.7 97 27_544
Si1 Na1 Na1 35.3 . 27_544
Si2 Na1 Na1 78.111(17) . 27_544
Si2 Na1 Na1 142.650(9) 172 27_544
Si2 Na1 Na1 37.350(9) 76_445 27_544
Si2 Na1 Na1 101.889(17) 97 27_544
Si2 Na1 Na1 142.650(9) 146 27_544
Si2 Na1 Na1 37.350(9) 50_454 27_544
Si3 Na1 Na1 100.981(9) 128 27_544
Si3 Na1 Na1 79.019(9) 32_544 27_544
Si3 Na1 Na1 80.464(8) 156 27_544
Si3 Na1 Na1 99.536(8) 60_454 27_544
Si3 Na1 Na1 100.981(9) 130 27_544
Si3 Na1 Na1 79.019(9) 34_544 27_544
Si3 Na1 Na1 80.464(8) 174 27_544
Si3 Na1 Na1 99.536(8) 78_445 27_544
Si3 Na1 Na1 140.456(8) 172 27_544
Si3 Na1 Na1 39.544(8) 76_445 27_544
Si3 Na1 Na1 140.456(8) 146 27_544
Si3 Na1 Na1 39.544(8) 50_454 27_544
Na1 Na1 Na1 60.0 76_445 27_544
Na1 Na1 Na1 120.0 52_444 27_544
Na1 Na1 Na1 180.0 75_444 27_544
Si1 Na1 Na1 144.7 97 50_454
Si1 Na1 Na1 35.3 . 50_454
Si2 Na1 Na1 37.350(9) . 50_454
Si2 Na1 Na1 101.889(17) 172 50_454
Si2 Na1 Na1 78.111(17) 76_445 50_454
Si2 Na1 Na1 142.650(9) 97 50_454
Si2 Na1 Na1 142.650(9) 146 50_454
Si2 Na1 Na1 37.350(9) 50_454 50_454
Si3 Na1 Na1 140.456(8) 128 50_454
Si3 Na1 Na1 39.544(8) 32_544 50_454
Si3 Na1 Na1 100.981(9) 156 50_454
Si3 Na1 Na1 79.019(9) 60_454 50_454
Si3 Na1 Na1 80.464(8) 130 50_454
Si3 Na1 Na1 99.536(8) 34_544 50_454
Si3 Na1 Na1 140.456(8) 174 50_454
Si3 Na1 Na1 39.544(8) 78_445 50_454
Si3 Na1 Na1 80.464(8) 172 50_454
Si3 Na1 Na1 99.536(8) 76_445 50_454
Si3 Na1 Na1 100.981(9) 146 50_454
Si3 Na1 Na1 79.019(9) 50_454 50_454
Na1 Na1 Na1 60.0 76_445 50_454
Na1 Na1 Na1 120.0 52_444 50_454
Na1 Na1 Na1 120.0 75_444 50_454
Na1 Na1 Na1 60.0 27_544 50_454
Si1 Na1 Na1 35.3 97 26_444
Si1 Na1 Na1 144.7 . 26_444
Si2 Na1 Na1 142.650(9) . 26_444
Si2 Na1 Na1 78.111(17) 172 26_444
Si2 Na1 Na1 101.889(17) 76_445 26_444
Si2 Na1 Na1 37.350(9) 97 26_444
Si2 Na1 Na1 37.350(9) 146 26_444
Si2 Na1 Na1 142.650(9) 50_454 26_444
Si3 Na1 Na1 39.544(8) 128 26_444
Si3 Na1 Na1 140.456(8) 32_544 26_444
Si3 Na1 Na1 79.019(9) 156 26_444
Si3 Na1 Na1 100.981(9) 60_454 26_444
Si3 Na1 Na1 99.536(8) 130 26_444
Si3 Na1 Na1 80.464(8) 34_544 26_444
Si3 Na1 Na1 39.544(8) 174 26_444
Si3 Na1 Na1 140.456(8) 78_445 26_444
Si3 Na1 Na1 99.536(8) 172 26_444
Si3 Na1 Na1 80.464(8) 76_445 26_444
Si3 Na1 Na1 79.019(9) 146 26_444
Si3 Na1 Na1 100.981(9) 50_454 26_444
Na1 Na1 Na1 120.0 76_445 26_444
Na1 Na1 Na1 60.0 52_444 26_444
Na1 Na1 Na1 60.0 75_444 26_444
Na1 Na1 Na1 120.0 27_544 26_444
Na1 Na1 Na1 180.0 50_454 26_444
Si1 Na1 Si2 0.000(15) 97 123
Si1 Na1 Si2 180.000(15) . 123
Si2 Na1 Si2 137.154(17) . 123
Si2 Na1 Si2 42.847(17) 172 123
Si2 Na1 Si2 137.153(17) 76_445 123
Si2 Na1 Si2 42.847(17) 97 123
Si2 Na1 Si2 42.847(17) 146 123
Si2 Na1 Si2 137.153(17) 50_454 123
Si3 Na1 Si2 71.038(8) 128 123
Si3 Na1 Si2 108.962(8) 32_544 123
Si3 Na1 Si2 71.038(8) 156 123
Si3 Na1 Si2 108.962(8) 60_454 123
Si3 Na1 Si2 71.038(8) 130 123
Si3 Na1 Si2 108.962(8) 34_544 123
Si3 Na1 Si2 71.038(8) 174 123
Si3 Na1 Si2 108.962(8) 78_445 123
Si3 Na1 Si2 71.038(8) 172 123
Si3 Na1 Si2 108.962(8) 76_445 123
Si3 Na1 Si2 71.038(8) 146 123
Si3 Na1 Si2 108.962(8) 50_454 123
Na1 Na1 Si2 144.7 76_445 123
Na1 Na1 Si2 35.3 52_444 123
Na1 Na1 Si2 35.3 75_444 123
Na1 Na1 Si2 144.7 27_544 123
Na1 Na1 Si2 144.7 50_454 123
Na1 Na1 Si2 35.3 26_444 123
Si1 Na1 Si2 180.000(15) 97 27_544
Si1 Na1 Si2 0.000(15) . 27_544
Si2 Na1 Si2 42.846(17) . 27_544
Si2 Na1 Si2 137.153(17) 172 27_544
Si2 Na1 Si2 42.847(17) 76_445 27_544
Si2 Na1 Si2 137.153(17) 97 27_544
Si2 Na1 Si2 137.153(17) 146 27_544
Si2 Na1 Si2 42.847(17) 50_454 27_544
Si3 Na1 Si2 108.962(8) 128 27_544
Si3 Na1 Si2 71.038(8) 32_544 27_544
Si3 Na1 Si2 108.962(8) 156 27_544
Si3 Na1 Si2 71.038(8) 60_454 27_544
Si3 Na1 Si2 108.962(8) 130 27_544
Si3 Na1 Si2 71.038(8) 34_544 27_544
Si3 Na1 Si2 108.962(8) 174 27_544
Si3 Na1 Si2 71.038(8) 78_445 27_544
Si3 Na1 Si2 108.962(8) 172 27_544
Si3 Na1 Si2 71.038(8) 76_445 27_544
Si3 Na1 Si2 108.962(8) 146 27_544
Si3 Na1 Si2 71.038(8) 50_454 27_544
Na1 Na1 Si2 35.3 76_445 27_544
Na1 Na1 Si2 144.7 52_444 27_544
Na1 Na1 Si2 144.7 75_444 27_544
Na1 Na1 Si2 35.3 27_544 27_544
Na1 Na1 Si2 35.3 50_454 27_544
Na1 Na1 Si2 144.7 26_444 27_544
Si2 Na1 Si2 180.000(10) 123 27_544
Si1 Na1 Si3 40.353(6) 97 97
Si1 Na1 Si3 139.647(6) . 97
Si2 Na1 Si3 177.507(17) . 97
Si2 Na1 Si3 70.210(14) 172 97
Si2 Na1 Si3 109.790(14) 76_445 97
Si2 Na1 Si3 2.494(17) 97 97
Si2 Na1 Si3 70.210(14) 146 97
Si2 Na1 Si3 109.790(14) 50_454 97
Si3 Na1 Si3 70.637(8) 128 97
Si3 Na1 Si3 109.363(8) 32_544 97
Si3 Na1 Si3 43.032(10) 156 97
Si3 Na1 Si3 136.968(10) 60_454 97
Si3 Na1 Si3 70.637(8) 130 97
Si3 Na1 Si3 109.363(8) 34_544 97
Si3 Na1 Si3 43.032(10) 174 97
Si3 Na1 Si3 136.968(10) 78_445 97
Si3 Na1 Si3 108.642(11) 172 97
Si3 Na1 Si3 71.358(11) 76_445 97
Si3 Na1 Si3 108.642(11) 146 97
Si3 Na1 Si3 71.358(11) 50_454 97
Na1 Na1 Si3 144.012(3) 76_445 97
Na1 Na1 Si3 35.988(3) 52_444 97
Na1 Na1 Si3 75.617(6) 75_444 97
Na1 Na1 Si3 104.383(6) 27_544 97
Na1 Na1 Si3 144.012(3) 50_454 97
Na1 Na1 Si3 35.988(3) 26_444 97
Si2 Na1 Si3 40.353(6) 123 97
Si2 Na1 Si3 139.647(6) 27_544 97
Si1 Na1 Si3 40.353(6) 97 105
Si1 Na1 Si3 139.647(6) . 105
Si2 Na1 Si3 109.790(14) . 105
Si2 Na1 Si3 70.210(14) 172 105
Si2 Na1 Si3 109.790(14) 76_445 105
Si2 Na1 Si3 70.210(14) 97 105
Si2 Na1 Si3 2.494(17) 146 105
Si2 Na1 Si3 177.506(17) 50_454 105
Si3 Na1 Si3 43.032(10) 128 105
Si3 Na1 Si3 136.968(10) 32_544 105
Si3 Na1 Si3 108.642(11) 156 105
Si3 Na1 Si3 71.358(11) 60_454 105
Si3 Na1 Si3 108.642(11) 130 105
Si3 Na1 Si3 71.358(11) 34_544 105
Si3 Na1 Si3 70.637(8) 174 105
Si3 Na1 Si3 109.363(8) 78_445 105
Si3 Na1 Si3 70.637(8) 172 105
Si3 Na1 Si3 109.363(8) 76_445 105
Si3 Na1 Si3 43.032(10) 146 105
Si3 Na1 Si3 136.968(10) 50_454 105
Na1 Na1 Si3 104.383(6) 76_445 105
Na1 Na1 Si3 75.617(6) 52_444 105
Na1 Na1 Si3 35.988(3) 75_444 105
Na1 Na1 Si3 144.012(3) 27_544 105
Na1 Na1 Si3 144.012(3) 50_454 105
Na1 Na1 Si3 35.988(3) 26_444 105
Si2 Na1 Si3 40.353(6) 123 105
Si2 Na1 Si3 139.647(6) 27_544 105
Si3 Na1 Si3 68.215(9) 97 105
Si1 Na1 Si3 139.647(6) 97 9
Si1 Na1 Si3 40.353(6) . 9
Si2 Na1 Si3 70.210(14) . 9
Si2 Na1 Si3 109.790(14) 172 9
Si2 Na1 Si3 70.210(14) 76_445 9
Si2 Na1 Si3 109.790(14) 97 9
Si2 Na1 Si3 177.506(17) 146 9
Si2 Na1 Si3 2.494(17) 50_454 9
Si3 Na1 Si3 136.968(10) 128 9
Si3 Na1 Si3 43.032(10) 32_544 9
Si3 Na1 Si3 71.358(11) 156 9
Si3 Na1 Si3 108.642(11) 60_454 9
Si3 Na1 Si3 71.358(11) 130 9
Si3 Na1 Si3 108.642(11) 34_544 9
Si3 Na1 Si3 109.363(8) 174 9
Si3 Na1 Si3 70.637(8) 78_445 9
Si3 Na1 Si3 109.363(8) 172 9
Si3 Na1 Si3 70.637(8) 76_445 9
Si3 Na1 Si3 136.968(10) 146 9
Si3 Na1 Si3 43.032(10) 50_454 9
Na1 Na1 Si3 75.617(6) 76_445 9
Na1 Na1 Si3 104.383(6) 52_444 9
Na1 Na1 Si3 144.012(3) 75_444 9
Na1 Na1 Si3 35.988(3) 27_544 9
Na1 Na1 Si3 35.988(3) 50_454 9
Na1 Na1 Si3 144.012(3) 26_444 9
Si2 Na1 Si3 139.647(6) 123 9
Si2 Na1 Si3 40.353(6) 27_544 9
Si3 Na1 Si3 111.785(9) 97 9
Si3 Na1 Si3 180.0 105 9
Si1 Na1 Si3 40.353(6) 97 101
Si1 Na1 Si3 139.647(6) . 101
Si2 Na1 Si3 109.790(14) . 101
Si2 Na1 Si3 2.494(17) 172 101
Si2 Na1 Si3 177.506(17) 76_445 101
Si2 Na1 Si3 70.210(14) 97 101
Si2 Na1 Si3 70.210(14) 146 101
Si2 Na1 Si3 109.790(14) 50_454 101
Si3 Na1 Si3 108.642(11) 128 101
Si3 Na1 Si3 71.358(11) 32_544 101
Si3 Na1 Si3 70.637(8) 156 101
Si3 Na1 Si3 109.363(8) 60_454 101
Si3 Na1 Si3 43.032(10) 130 101
Si3 Na1 Si3 136.968(10) 34_544 101
Si3 Na1 Si3 108.642(11) 174 101
Si3 Na1 Si3 71.358(11) 78_445 101
Si3 Na1 Si3 43.032(10) 172 101
Si3 Na1 Si3 136.968(10) 76_445 101
Si3 Na1 Si3 70.637(8) 146 101
Si3 Na1 Si3 109.363(8) 50_454 101
Na1 Na1 Si3 144.012(3) 76_445 101
Na1 Na1 Si3 35.988(3) 52_444 101
Na1 Na1 Si3 35.988(3) 75_444 101
Na1 Na1 Si3 144.012(3) 27_544 101
Na1 Na1 Si3 104.383(6) 50_454 101
Na1 Na1 Si3 75.617(6) 26_444 101
Si2 Na1 Si3 40.353(6) 123 101
Si2 Na1 Si3 139.647(6) 27_544 101
Si3 Na1 Si3 68.215(9) 97 101
Si3 Na1 Si3 68.215(9) 105 101
Si3 Na1 Si3 111.785(9) 9 101
Si1 Na1 Si3 139.647(6) 97 5
Si1 Na1 Si3 40.353(6) . 5
Si2 Na1 Si3 70.210(14) . 5
Si2 Na1 Si3 177.506(17) 172 5
Si2 Na1 Si3 2.494(17) 76_445 5
Si2 Na1 Si3 109.790(14) 97 5
Si2 Na1 Si3 109.790(14) 146 5
Si2 Na1 Si3 70.210(14) 50_454 5
Si3 Na1 Si3 71.358(11) 128 5
Si3 Na1 Si3 108.642(11) 32_544 5
Si3 Na1 Si3 109.363(8) 156 5
Si3 Na1 Si3 70.637(8) 60_454 5
Si3 Na1 Si3 136.968(10) 130 5
Si3 Na1 Si3 43.032(10) 34_544 5
Si3 Na1 Si3 71.358(11) 174 5
Si3 Na1 Si3 108.642(11) 78_445 5
Si3 Na1 Si3 136.968(10) 172 5
Si3 Na1 Si3 43.032(10) 76_445 5
Si3 Na1 Si3 109.363(8) 146 5
Si3 Na1 Si3 70.637(8) 50_454 5
Na1 Na1 Si3 35.988(3) 76_445 5
Na1 Na1 Si3 144.012(3) 52_444 5
Na1 Na1 Si3 144.012(3) 75_444 5
Na1 Na1 Si3 35.988(3) 27_544 5
Na1 Na1 Si3 75.617(6) 50_454 5
Na1 Na1 Si3 104.383(6) 26_444 5
Si2 Na1 Si3 139.647(6) 123 5
Si2 Na1 Si3 40.353(6) 27_544 5
Si3 Na1 Si3 111.785(9) 97 5
Si3 Na1 Si3 111.785(9) 105 5
Si3 Na1 Si3 68.215(9) 9 5
Si3 Na1 Si3 180.000(16) 101 5
Si1 Na1 Si3 139.647(6) 97 .
Si1 Na1 Si3 40.353(6) . .
Si2 Na1 Si3 2.493(17) . .
Si2 Na1 Si3 109.789(14) 172 .
Si2 Na1 Si3 70.211(14) 76_445 .
Si2 Na1 Si3 177.507(17) 97 .
Si2 Na1 Si3 109.789(14) 146 .
Si2 Na1 Si3 70.211(14) 50_454 .
Si3 Na1 Si3 109.363(8) 128 .
Si3 Na1 Si3 70.637(8) 32_544 .
Si3 Na1 Si3 136.969(10) 156 .
Si3 Na1 Si3 43.031(10) 60_454 .
Si3 Na1 Si3 109.363(8) 130 .
Si3 Na1 Si3 70.637(8) 34_544 .
Si3 Na1 Si3 136.969(10) 174 .
Si3 Na1 Si3 43.031(10) 78_445 .
Si3 Na1 Si3 71.358(11) 172 .
Si3 Na1 Si3 108.642(11) 76_445 .
Si3 Na1 Si3 71.358(11) 146 .
Si3 Na1 Si3 108.642(11) 50_454 .
Na1 Na1 Si3 35.988(3) 76_445 .
Na1 Na1 Si3 144.012(3) 52_444 .
Na1 Na1 Si3 104.382(6) 75_444 .
Na1 Na1 Si3 75.618(6) 27_544 .
Na1 Na1 Si3 35.988(3) 50_454 .
Na1 Na1 Si3 144.012(3) 26_444 .
Si2 Na1 Si3 139.647(6) 123 .
Si2 Na1 Si3 40.353(6) 27_544 .
Si3 Na1 Si3 180.0 97 .
Si3 Na1 Si3 111.785(9) 105 .
Si3 Na1 Si3 68.215(9) 9 .
Si3 Na1 Si3 111.785(9) 101 .
Si3 Na1 Si3 68.215(9) 5 .
Si1 Na1 Si3 66.922(5) 97 3_544
Si1 Na1 Si3 113.078(5) . 3_544
Si2 Na1 Si3 112.069(6) . 3_544
Si2 Na1 Si3 38.776(9) 172 3_544
Si2 Na1 Si3 141.224(9) 76_445 3_544
Si2 Na1 Si3 67.931(6) 97 3_544
Si2 Na1 Si3 107.047(16) 146 3_544
Si2 Na1 Si3 72.953(16) 50_454 3_544
Si3 Na1 Si3 135.154(13) 128 3_544
Si3 Na1 Si3 44.846(13) 32_544 3_544
Si3 Na1 Si3 41.135(7) 156 3_544
Si3 Na1 Si3 138.865(7) 60_454 3_544
Si3 Na1 Si3 4.122(5) 130 3_544
Si3 Na1 Si3 175.878(5) 34_544 3_544
Si3 Na1 Si3 107.729(15) 174 3_544
Si3 Na1 Si3 72.271(15) 78_445 3_544
Si3 Na1 Si3 70.248(4) 172 3_544
Si3 Na1 Si3 109.752(4) 76_445 3_544
Si3 Na1 Si3 108.107(13) 146 3_544
Si3 Na1 Si3 71.893(13) 50_454 3_544
Na1 Na1 Si3 144.383(5) 76_445 3_544
Na1 Na1 Si3 35.617(5) 52_444 3_544
Na1 Na1 Si3 75.815(5) 75_444 3_544
Na1 Na1 Si3 104.185(5) 27_544 3_544
Na1 Na1 Si3 84.385(5) 50_454 3_544
Na1 Na1 Si3 95.615(5) 26_444 3_544
Si2 Na1 Si3 66.922(5) 123 3_544
Si2 Na1 Si3 113.078(5) 27_544 3_544
Si3 Na1 Si3 67.492(6) 97 3_544
Si3 Na1 Si3 104.717(11) 105 3_544
Si3 Na1 Si3 75.283(11) 9 3_544
Si3 Na1 Si3 39.882(3) 101 3_544
Si3 Na1 Si3 140.118(3) 5 3_544
Si3 Na1 Si3 112.508(6) . 3_544
Si1 Na1 Si3 66.922(5) 97 51_444
Si1 Na1 Si3 113.078(5) . 51_444
Si2 Na1 Si3 112.069(6) . 51_444
Si2 Na1 Si3 107.047(16) 172 51_444
Si2 Na1 Si3 72.953(16) 76_445 51_444
Si2 Na1 Si3 67.931(6) 97 51_444
Si2 Na1 Si3 38.776(9) 146 51_444
Si2 Na1 Si3 141.224(9) 50_454 51_444
Si3 Na1 Si3 4.122(5) 128 51_444
Si3 Na1 Si3 175.878(5) 32_544 51_444
Si3 Na1 Si3 107.729(15) 156 51_444
Si3 Na1 Si3 72.271(15) 60_454 51_444
Si3 Na1 Si3 135.154(13) 130 51_444
Si3 Na1 Si3 44.846(13) 34_544 51_444
Si3 Na1 Si3 41.135(7) 174 51_444
Si3 Na1 Si3 138.865(7) 78_445 51_444
Si3 Na1 Si3 108.107(13) 172 51_444
Si3 Na1 Si3 71.893(13) 76_445 51_444
Si3 Na1 Si3 70.248(4) 146 51_444
Si3 Na1 Si3 109.752(4) 50_454 51_444
Na1 Na1 Si3 84.385(5) 76_445 51_444
Na1 Na1 Si3 95.615(5) 52_444 51_444
Na1 Na1 Si3 75.815(5) 75_444 51_444
Na1 Na1 Si3 104.185(5) 27_544 51_444
Na1 Na1 Si3 144.383(5) 50_454 51_444
Na1 Na1 Si3 35.617(5) 26_444 51_444
Si2 Na1 Si3 66.922(5) 123 51_444
Si2 Na1 Si3 113.078(5) 27_544 51_444
Si3 Na1 Si3 67.492(6) 97 51_444
Si3 Na1 Si3 39.882(3) 105 51_444
Si3 Na1 Si3 140.118(3) 9 51_444
Si3 Na1 Si3 104.717(11) 101 51_444
Si3 Na1 Si3 75.283(11) 5 51_444
Si3 Na1 Si3 112.508(6) . 51_444
Si3 Na1 Si3 131.221(11) 3_544 51_444
Si1 Na1 Si3 113.078(5) 97 147_565
Si1 Na1 Si3 66.922(5) . 147_565
Si2 Na1 Si3 67.931(6) . 147_565
Si2 Na1 Si3 72.953(16) 172 147_565
Si2 Na1 Si3 107.047(16) 76_445 147_565
Si2 Na1 Si3 112.069(6) 97 147_565
Si2 Na1 Si3 141.224(9) 146 147_565
Si2 Na1 Si3 38.776(9) 50_454 147_565
Si3 Na1 Si3 175.878(5) 128 147_565
Si3 Na1 Si3 4.122(5) 32_544 147_565
Si3 Na1 Si3 72.271(15) 156 147_565
Si3 Na1 Si3 107.729(15) 60_454 147_565
Si3 Na1 Si3 44.846(13) 130 147_565
Si3 Na1 Si3 135.154(13) 34_544 147_565
Si3 Na1 Si3 138.865(7) 174 147_565
Si3 Na1 Si3 41.135(7) 78_445 147_565
Si3 Na1 Si3 71.893(13) 172 147_565
Si3 Na1 Si3 108.107(13) 76_445 147_565
Si3 Na1 Si3 109.752(4) 146 147_565
Si3 Na1 Si3 70.248(4) 50_454 147_565
Na1 Na1 Si3 95.615(5) 76_445 147_565
Na1 Na1 Si3 84.385(5) 52_444 147_565
Na1 Na1 Si3 104.185(5) 75_444 147_565
Na1 Na1 Si3 75.815(5) 27_544 147_565
Na1 Na1 Si3 35.617(5) 50_454 147_565
Na1 Na1 Si3 144.383(5) 26_444 147_565
Si2 Na1 Si3 113.078(5) 123 147_565
Si2 Na1 Si3 66.922(5) 27_544 147_565
Si3 Na1 Si3 112.508(6) 97 147_565
Si3 Na1 Si3 140.118(3) 105 147_565
Si3 Na1 Si3 39.882(3) 9 147_565
Si3 Na1 Si3 75.283(11) 101 147_565
Si3 Na1 Si3 104.717(11) 5 147_565
Si3 Na1 Si3 67.492(6) . 147_565
Si3 Na1 Si3 48.779(11) 3_544 147_565
Si3 Na1 Si3 180.000(12) 51_444 147_565
Si1 Na1 Si3 113.078(5) 97 99_566
Si1 Na1 Si3 66.922(5) . 99_566
Si2 Na1 Si3 67.931(6) . 99_566
Si2 Na1 Si3 141.224(9) 172 99_566
Si2 Na1 Si3 38.776(9) 76_445 99_566
Si2 Na1 Si3 112.069(6) 97 99_566
Si2 Na1 Si3 72.953(16) 146 99_566
Si2 Na1 Si3 107.047(16) 50_454 99_566
Si3 Na1 Si3 44.846(13) 128 99_566
Si3 Na1 Si3 135.154(13) 32_544 99_566
Si3 Na1 Si3 138.865(7) 156 99_566
Si3 Na1 Si3 41.135(7) 60_454 99_566
Si3 Na1 Si3 175.878(5) 130 99_566
Si3 Na1 Si3 4.122(5) 34_544 99_566
Si3 Na1 Si3 72.271(15) 174 99_566
Si3 Na1 Si3 107.729(15) 78_445 99_566
Si3 Na1 Si3 109.752(4) 172 99_566
Si3 Na1 Si3 70.248(4) 76_445 99_566
Si3 Na1 Si3 71.893(13) 146 99_566
Si3 Na1 Si3 108.107(13) 50_454 99_566
Na1 Na1 Si3 35.617(5) 76_445 99_566
Na1 Na1 Si3 144.383(5) 52_444 99_566
Na1 Na1 Si3 104.185(5) 75_444 99_566
Na1 Na1 Si3 75.815(5) 27_544 99_566
Na1 Na1 Si3 95.615(5) 50_454 99_566
Na1 Na1 Si3 84.385(5) 26_444 99_566
Si2 Na1 Si3 113.078(5) 123 99_566
Si2 Na1 Si3 66.922(5) 27_544 99_566
Si3 Na1 Si3 112.508(6) 97 99_566
Si3 Na1 Si3 75.283(11) 105 99_566
Si3 Na1 Si3 104.717(11) 9 99_566
Si3 Na1 Si3 140.118(3) 101 99_566
Si3 Na1 Si3 39.882(3) 5 99_566
Si3 Na1 Si3 67.492(6) . 99_566
Si3 Na1 Si3 180.000(7) 3_544 99_566
Si3 Na1 Si3 48.779(11) 51_444 99_566
Si3 Na1 Si3 131.221(11) 147_565 99_566
Si1 Na1 Si3 113.078(5) 97 131_655
Si1 Na1 Si3 66.922(5) . 131_655
Si2 Na1 Si3 107.046(16) . 131_655
Si2 Na1 Si3 141.224(9) 172 131_655
Si2 Na1 Si3 38.776(9) 76_445 131_655
Si2 Na1 Si3 72.953(16) 97 131_655
Si2 Na1 Si3 112.069(6) 146 131_655
Si2 Na1 Si3 67.931(6) 50_454 131_655
Si3 Na1 Si3 72.271(15) 128 131_655
Si3 Na1 Si3 107.729(15) 32_544 131_655
Si3 Na1 Si3 71.893(13) 156 131_655
Si3 Na1 Si3 108.107(13) 60_454 131_655
Si3 Na1 Si3 109.752(4) 130 131_655
Si3 Na1 Si3 70.248(4) 34_544 131_655
Si3 Na1 Si3 44.846(13) 174 131_655
Si3 Na1 Si3 135.154(13) 78_445 131_655
Si3 Na1 Si3 175.878(5) 172 131_655
Si3 Na1 Si3 4.122(5) 76_445 131_655
Si3 Na1 Si3 138.865(7) 146 131_655
Si3 Na1 Si3 41.135(7) 50_454 131_655
Na1 Na1 Si3 75.815(5) 76_445 131_655
Na1 Na1 Si3 104.185(5) 52_444 131_655
Na1 Na1 Si3 144.383(5) 75_444 131_655
Na1 Na1 Si3 35.617(5) 27_544 131_655
Na1 Na1 Si3 95.615(5) 50_454 131_655
Na1 Na1 Si3 84.385(5) 26_444 131_655
Si2 Na1 Si3 113.078(5) 123 131_655
Si2 Na1 Si3 66.922(5) 27_544 131_655
Si3 Na1 Si3 75.283(11) 97 131_655
Si3 Na1 Si3 112.508(6) 105 131_655
Si3 Na1 Si3 67.492(6) 9 131_655
Si3 Na1 Si3 140.118(3) 101 131_655
Si3 Na1 Si3 39.882(3) 5 131_655
Si3 Na1 Si3 104.717(11) . 131_655
Si3 Na1 Si3 110.797(12) 3_544 131_655
Si3 Na1 Si3 74.364(6) 51_444 131_655
Si3 Na1 Si3 105.636(6) 147_565 131_655
Si3 Na1 Si3 69.203(12) 99_566 131_655
Si1 Na1 Si3 113.078(5) 97 107_665
Si1 Na1 Si3 66.922(5) . 107_665
Si2 Na1 Si3 38.776(9) . 107_665
Si2 Na1 Si3 72.953(16) 172 107_665
Si2 Na1 Si3 107.047(16) 76_445 107_665
Si2 Na1 Si3 141.224(9) 97 107_665
Si2 Na1 Si3 112.069(6) 146 107_665
Si2 Na1 Si3 67.931(6) 50_454 107_665
Si3 Na1 Si3 138.865(7) 128 107_665
Si3 Na1 Si3 41.135(7) 32_544 107_665
Si3 Na1 Si3 109.752(4) 156 107_665
Si3 Na1 Si3 70.248(4) 60_454 107_665
Si3 Na1 Si3 71.893(13) 130 107_665
Si3 Na1 Si3 108.107(13) 34_544 107_665
Si3 Na1 Si3 175.878(5) 174 107_665
Si3 Na1 Si3 4.122(5) 78_445 107_665
Si3 Na1 Si3 44.846(13) 172 107_665
Si3 Na1 Si3 135.154(13) 76_445 107_665
Si3 Na1 Si3 72.271(15) 146 107_665
Si3 Na1 Si3 107.729(15) 50_454 107_665
Na1 Na1 Si3 75.815(5) 76_445 107_665
Na1 Na1 Si3 104.185(5) 52_444 107_665
Na1 Na1 Si3 84.385(5) 75_444 107_665
Na1 Na1 Si3 95.615(5) 27_544 107_665
Na1 Na1 Si3 35.617(5) 50_454 107_665
Na1 Na1 Si3 144.383(5) 26_444 107_665
Si2 Na1 Si3 113.078(5) 123 107_665
Si2 Na1 Si3 66.922(5) 27_544 107_665
Si3 Na1 Si3 140.118(3) 97 107_665
Si3 Na1 Si3 112.508(6) 105 107_665
Si3 Na1 Si3 67.492(6) 9 107_665
Si3 Na1 Si3 75.283(11) 101 107_665
Si3 Na1 Si3 104.717(11) 5 107_665
Si3 Na1 Si3 39.881(3) . 107_665
Si3 Na1 Si3 74.364(6) 3_544 107_665
Si3 Na1 Si3 139.893(12) 51_444 107_665
Si3 Na1 Si3 40.107(12) 147_565 107_665
Si3 Na1 Si3 105.636(6) 99_566 107_665
Si3 Na1 Si3 131.221(11) 131_655 107_665
Si1 Na1 Si3 66.922(5) 97 35_444
Si1 Na1 Si3 113.078(5) . 35_444
Si2 Na1 Si3 72.954(16) . 35_444
Si2 Na1 Si3 38.776(9) 172 35_444
Si2 Na1 Si3 141.224(9) 76_445 35_444
Si2 Na1 Si3 107.047(16) 97 35_444
Si2 Na1 Si3 67.931(6) 146 35_444
Si2 Na1 Si3 112.069(6) 50_454 35_444
Si3 Na1 Si3 107.729(15) 128 35_444
Si3 Na1 Si3 72.271(15) 32_544 35_444
Si3 Na1 Si3 108.107(13) 156 35_444
Si3 Na1 Si3 71.893(13) 60_454 35_444
Si3 Na1 Si3 70.248(4) 130 35_444
Si3 Na1 Si3 109.752(4) 34_544 35_444
Si3 Na1 Si3 135.154(13) 174 35_444
Si3 Na1 Si3 44.846(13) 78_445 35_444
Si3 Na1 Si3 4.122(5) 172 35_444
Si3 Na1 Si3 175.878(5) 76_445 35_444
Si3 Na1 Si3 41.135(7) 146 35_444
Si3 Na1 Si3 138.865(7) 50_454 35_444
Na1 Na1 Si3 104.185(5) 76_445 35_444
Na1 Na1 Si3 75.815(5) 52_444 35_444
Na1 Na1 Si3 35.617(5) 75_444 35_444
Na1 Na1 Si3 144.383(5) 27_544 35_444
Na1 Na1 Si3 84.385(5) 50_454 35_444
Na1 Na1 Si3 95.615(5) 26_444 35_444
Si2 Na1 Si3 66.922(5) 123 35_444
Si2 Na1 Si3 113.078(5) 27_544 35_444
Si3 Na1 Si3 104.717(11) 97 35_444
Si3 Na1 Si3 67.492(6) 105 35_444
Si3 Na1 Si3 112.508(6) 9 35_444
Si3 Na1 Si3 39.882(3) 101 35_444
Si3 Na1 Si3 140.118(3) 5 35_444
Si3 Na1 Si3 75.283(11) . 35_444
Si3 Na1 Si3 69.203(12) 3_544 35_444
Si3 Na1 Si3 105.636(6) 51_444 35_444
Si3 Na1 Si3 74.364(6) 147_565 35_444
Si3 Na1 Si3 110.797(12) 99_566 35_444
Si3 Na1 Si3 180.000(7) 131_655 35_444
Si3 Na1 Si3 48.779(11) 107_665 35_444
Si1 Na1 Si3 66.922(5) 97 11_445
Si1 Na1 Si3 113.078(5) . 11_445
Si2 Na1 Si3 141.224(9) . 11_445
Si2 Na1 Si3 107.047(16) 172 11_445
Si2 Na1 Si3 72.953(16) 76_445 11_445
Si2 Na1 Si3 38.776(9) 97 11_445
Si2 Na1 Si3 67.931(6) 146 11_445
Si2 Na1 Si3 112.069(6) 50_454 11_445
Si3 Na1 Si3 41.135(7) 128 11_445
Si3 Na1 Si3 138.865(7) 32_544 11_445
Si3 Na1 Si3 70.248(4) 156 11_445
Si3 Na1 Si3 109.752(4) 60_454 11_445
Si3 Na1 Si3 108.107(13) 130 11_445
Si3 Na1 Si3 71.893(13) 34_544 11_445
Si3 Na1 Si3 4.122(5) 174 11_445
Si3 Na1 Si3 175.878(5) 78_445 11_445
Si3 Na1 Si3 135.154(13) 172 11_445
Si3 Na1 Si3 44.846(13) 76_445 11_445
Si3 Na1 Si3 107.729(15) 146 11_445
Si3 Na1 Si3 72.271(15) 50_454 11_445
Na1 Na1 Si3 104.185(5) 76_445 11_445
Na1 Na1 Si3 75.815(5) 52_444 11_445
Na1 Na1 Si3 95.615(5) 75_444 11_445
Na1 Na1 Si3 84.385(5) 27_544 11_445
Na1 Na1 Si3 144.383(5) 50_454 11_445
Na1 Na1 Si3 35.617(5) 26_444 11_445
Si2 Na1 Si3 66.922(5) 123 11_445
Si2 Na1 Si3 113.078(5) 27_544 11_445
Si3 Na1 Si3 39.882(3) 97 11_445
Si3 Na1 Si3 67.492(6) 105 11_445
Si3 Na1 Si3 112.508(6) 9 11_445
Si3 Na1 Si3 104.717(11) 101 11_445
Si3 Na1 Si3 75.283(11) 5 11_445
Si3 Na1 Si3 140.119(3) . 11_445
Si3 Na1 Si3 105.636(6) 3_544 11_445
Si3 Na1 Si3 40.107(12) 51_444 11_445
Si3 Na1 Si3 139.893(12) 147_565 11_445
Si3 Na1 Si3 74.364(6) 99_566 11_445
Si3 Na1 Si3 48.779(11) 131_655 11_445
Si3 Na1 Si3 180.000(2) 107_665 11_445
Si3 Na1 Si3 131.221(11) 35_444 11_445
Si1 Na1 Si3 113.078(5) 97 175_556
Si1 Na1 Si3 66.922(5) . 175_556
Si2 Na1 Si3 38.776(9) . 175_556
Si2 Na1 Si3 112.069(6) 172 175_556
Si2 Na1 Si3 67.931(6) 76_445 175_556
Si2 Na1 Si3 141.224(9) 97 175_556
Si2 Na1 Si3 72.953(16) 146 175_556
Si2 Na1 Si3 107.047(16) 50_454 175_556
Si3 Na1 Si3 71.893(13) 128 175_556
Si3 Na1 Si3 108.107(13) 32_544 175_556
Si3 Na1 Si3 175.878(5) 156 175_556
Si3 Na1 Si3 4.122(5) 60_454 175_556
Si3 Na1 Si3 138.865(7) 130 175_556
Si3 Na1 Si3 41.135(7) 34_544 175_556
Si3 Na1 Si3 109.752(4) 174 175_556
Si3 Na1 Si3 70.248(4) 78_445 175_556
Si3 Na1 Si3 72.271(15) 172 175_556
Si3 Na1 Si3 107.729(15) 76_445 175_556
Si3 Na1 Si3 44.846(13) 146 175_556
Si3 Na1 Si3 135.154(13) 50_454 175_556
Na1 Na1 Si3 35.617(5) 76_445 175_556
Na1 Na1 Si3 144.383(5) 52_444 175_556
Na1 Na1 Si3 84.385(5) 75_444 175_556
Na1 Na1 Si3 95.615(5) 27_544 175_556
Na1 Na1 Si3 75.815(5) 50_454 175_556
Na1 Na1 Si3 104.185(5) 26_444 175_556
Si2 Na1 Si3 113.078(5) 123 175_556
Si2 Na1 Si3 66.922(5) 27_544 175_556
Si3 Na1 Si3 140.118(3) 97 175_556
Si3 Na1 Si3 75.283(11) 105 175_556
Si3 Na1 Si3 104.717(11) 9 175_556
Si3 Na1 Si3 112.508(6) 101 175_556
Si3 Na1 Si3 67.492(6) 5 175_556
Si3 Na1 Si3 39.881(3) . 175_556
Si3 Na1 Si3 139.893(12) 3_544 175_556
Si3 Na1 Si3 74.364(6) 51_444 175_556
Si3 Na1 Si3 105.636(6) 147_565 175_556
Si3 Na1 Si3 40.107(12) 99_566 175_556
Si3 Na1 Si3 105.636(6) 131_655 175_556
Si3 Na1 Si3 69.203(12) 107_665 175_556
Si3 Na1 Si3 74.364(6) 35_444 175_556
Si3 Na1 Si3 110.797(12) 11_445 175_556
Si1 Na1 Si3 113.078(5) 97 103_656
Si1 Na1 Si3 66.922(5) . 103_656
Si2 Na1 Si3 107.046(16) . 103_656
Si2 Na1 Si3 112.069(6) 172 103_656
Si2 Na1 Si3 67.931(6) 76_445 103_656
Si2 Na1 Si3 72.953(16) 97 103_656
Si2 Na1 Si3 141.224(9) 146 103_656
Si2 Na1 Si3 38.776(9) 50_454 103_656
Si3 Na1 Si3 109.752(4) 128 103_656
Si3 Na1 Si3 70.248(4) 32_544 103_656
Si3 Na1 Si3 44.846(13) 156 103_656
Si3 Na1 Si3 135.154(13) 60_454 103_656
Si3 Na1 Si3 72.271(15) 130 103_656
Si3 Na1 Si3 107.729(15) 34_544 103_656
Si3 Na1 Si3 71.893(13) 174 103_656
Si3 Na1 Si3 108.107(13) 78_445 103_656
Si3 Na1 Si3 138.865(7) 172 103_656
Si3 Na1 Si3 41.135(7) 76_445 103_656
Si3 Na1 Si3 175.878(5) 146 103_656
Si3 Na1 Si3 4.122(5) 50_454 103_656
Na1 Na1 Si3 95.615(5) 76_445 103_656
Na1 Na1 Si3 84.385(5) 52_444 103_656
Na1 Na1 Si3 144.383(5) 75_444 103_656
Na1 Na1 Si3 35.617(5) 27_544 103_656
Na1 Na1 Si3 75.815(5) 50_454 103_656
Na1 Na1 Si3 104.185(5) 26_444 103_656
Si2 Na1 Si3 113.078(5) 123 103_656
Si2 Na1 Si3 66.922(5) 27_544 103_656
Si3 Na1 Si3 75.283(11) 97 103_656
Si3 Na1 Si3 140.118(3) 105 103_656
Si3 Na1 Si3 39.882(3) 9 103_656
Si3 Na1 Si3 112.508(6) 101 103_656
Si3 Na1 Si3 67.492(6) 5 103_656
Si3 Na1 Si3 104.717(11) . 103_656
Si3 Na1 Si3 74.364(6) 3_544 103_656
Si3 Na1 Si3 110.797(12) 51_444 103_656
Si3 Na1 Si3 69.203(12) 147_565 103_656
Si3 Na1 Si3 105.636(6) 99_566 103_656
Si3 Na1 Si3 40.107(12) 131_655 103_656
Si3 Na1 Si3 105.636(6) 107_665 103_656
Si3 Na1 Si3 139.893(12) 35_444 103_656
Si3 Na1 Si3 74.364(6) 11_445 103_656
Si3 Na1 Si3 131.221(11) 175_556 103_656
Si1 Na1 Si3 66.922(5) 97 79_444
Si1 Na1 Si3 113.078(5) . 79_444
Si2 Na1 Si3 141.224(9) . 79_444
Si2 Na1 Si3 67.931(6) 172 79_444
Si2 Na1 Si3 112.069(6) 76_445 79_444
Si2 Na1 Si3 38.776(9) 97 79_444
Si2 Na1 Si3 107.047(16) 146 79_444
Si2 Na1 Si3 72.953(16) 50_454 79_444
Si3 Na1 Si3 108.107(13) 128 79_444
Si3 Na1 Si3 71.893(13) 32_544 79_444
Si3 Na1 Si3 4.122(5) 156 79_444
Si3 Na1 Si3 175.878(5) 60_454 79_444
Si3 Na1 Si3 41.135(7) 130 79_444
Si3 Na1 Si3 138.865(7) 34_544 79_444
Si3 Na1 Si3 70.248(4) 174 79_444
Si3 Na1 Si3 109.752(4) 78_445 79_444
Si3 Na1 Si3 107.729(15) 172 79_444
Si3 Na1 Si3 72.271(15) 76_445 79_444
Si3 Na1 Si3 135.154(13) 146 79_444
Si3 Na1 Si3 44.846(13) 50_454 79_444
Na1 Na1 Si3 144.383(5) 76_445 79_444
Na1 Na1 Si3 35.617(5) 52_444 79_444
Na1 Na1 Si3 95.615(5) 75_444 79_444
Na1 Na1 Si3 84.385(5) 27_544 79_444
Na1 Na1 Si3 104.185(5) 50_454 79_444
Na1 Na1 Si3 75.815(5) 26_444 79_444
Si2 Na1 Si3 66.922(5) 123 79_444
Si2 Na1 Si3 113.078(5) 27_544 79_444
Si3 Na1 Si3 39.882(3) 97 79_444
Si3 Na1 Si3 104.717(11) 105 79_444
Si3 Na1 Si3 75.283(11) 9 79_444
Si3 Na1 Si3 67.492(6) 101 79_444
Si3 Na1 Si3 112.508(6) 5 79_444
Si3 Na1 Si3 140.119(3) . 79_444
Si3 Na1 Si3 40.107(12) 3_544 79_444
Si3 Na1 Si3 105.636(6) 51_444 79_444
Si3 Na1 Si3 74.364(6) 147_565 79_444
Si3 Na1 Si3 139.893(12) 99_566 79_444
Si3 Na1 Si3 74.364(6) 131_655 79_444
Si3 Na1 Si3 110.797(12) 107_665 79_444
Si3 Na1 Si3 105.636(6) 35_444 79_444
Si3 Na1 Si3 69.203(12) 11_445 79_444
Si3 Na1 Si3 180.000(13) 175_556 79_444
Si3 Na1 Si3 48.779(11) 103_656 79_444
Si1 Na1 Si3 66.922(5) 97 7_454
Si1 Na1 Si3 113.078(5) . 7_454
Si2 Na1 Si3 72.954(16) . 7_454
Si2 Na1 Si3 67.931(6) 172 7_454
Si2 Na1 Si3 112.069(6) 76_445 7_454
Si2 Na1 Si3 107.047(16) 97 7_454
Si2 Na1 Si3 38.776(9) 146 7_454
Si2 Na1 Si3 141.224(9) 50_454 7_454
Si3 Na1 Si3 70.248(4) 128 7_454
Si3 Na1 Si3 109.752(4) 32_544 7_454
Si3 Na1 Si3 135.154(13) 156 7_454
Si3 Na1 Si3 44.846(13) 60_454 7_454
Si3 Na1 Si3 107.729(15) 130 7_454
Si3 Na1 Si3 72.271(15) 34_544 7_454
Si3 Na1 Si3 108.107(13) 174 7_454
Si3 Na1 Si3 71.893(13) 78_445 7_454
Si3 Na1 Si3 41.135(7) 172 7_454
Si3 Na1 Si3 138.865(7) 76_445 7_454
Si3 Na1 Si3 4.122(5) 146 7_454
Si3 Na1 Si3 175.878(5) 50_454 7_454
Na1 Na1 Si3 84.385(5) 76_445 7_454
Na1 Na1 Si3 95.615(5) 52_444 7_454
Na1 Na1 Si3 35.617(5) 75_444 7_454
Na1 Na1 Si3 144.383(5) 27_544 7_454
Na1 Na1 Si3 104.185(5) 50_454 7_454
Na1 Na1 Si3 75.815(5) 26_444 7_454
Si2 Na1 Si3 66.922(5) 123 7_454
Si2 Na1 Si3 113.078(5) 27_544 7_454
Si3 Na1 Si3 104.717(11) 97 7_454
Si3 Na1 Si3 39.882(3) 105 7_454
Si3 Na1 Si3 140.118(3) 9 7_454
Si3 Na1 Si3 67.492(6) 101 7_454
Si3 Na1 Si3 112.508(6) 5 7_454
Si3 Na1 Si3 75.283(11) . 7_454
Si3 Na1 Si3 105.636(6) 3_544 7_454
Si3 Na1 Si3 69.203(12) 51_444 7_454
Si3 Na1 Si3 110.797(12) 147_565 7_454
Si3 Na1 Si3 74.364(6) 99_566 7_454
Si3 Na1 Si3 139.893(12) 131_655 7_454
Si3 Na1 Si3 74.364(6) 107_665 7_454
Si3 Na1 Si3 40.107(12) 35_444 7_454
Si3 Na1 Si3 105.636(6) 11_445 7_454
Si3 Na1 Si3 48.779(11) 175_556 7_454
Si3 Na1 Si3 180.000(2) 103_656 7_454
Si3 Na1 Si3 131.221(11) 79_444 7_454
Si1 Na1 Na2 98.56(12) 97 107_665
Si1 Na1 Na2 81.44(12) . 107_665
Si2 Na1 Na2 38.60(12) . 107_665
Si2 Na1 Na2 76.87(10) 172 107_665
Si2 Na1 Na2 103.13(10) 76_445 107_665
Si2 Na1 Na2 141.41(12) 97 107_665
Si2 Na1 Na2 76.87(10) 146 107_665
Si2 Na1 Na2 103.13(10) 50_454 107_665
Si3 Na1 Na2 100.17(4) 128 107_665
Si3 Na1 Na2 79.83(4) 32_544 107_665
Si3 Na1 Na2 141.86(4) 156 107_665
Si3 Na1 Na2 38.14(4) 60_454 107_665
Si3 Na1 Na2 100.17(4) 130 107_665
Si3 Na1 Na2 79.83(4) 34_544 107_665
Si3 Na1 Na2 141.86(4) 174 107_665
Si3 Na1 Na2 38.14(4) 78_445 107_665
Si3 Na1 Na2 35.12(10) 172 107_665
Si3 Na1 Na2 144.88(10) 76_445 107_665
Si3 Na1 Na2 35.12(10) 146 107_665
Si3 Na1 Na2 144.88(10) 50_454 107_665
Na1 Na1 Na2 65.99(10) 76_445 107_665
Na1 Na1 Na2 114.01(10) 52_444 107_665
Na1 Na1 Na2 63.29(12) 75_444 107_665
Na1 Na1 Na2 116.71(12) 27_544 107_665
Na1 Na1 Na2 65.99(10) 50_454 107_665
Na1 Na1 Na2 114.01(10) 26_444 107_665
Si2 Na1 Na2 98.56(12) 123 107_665
Si2 Na1 Na2 81.44(12) 27_544 107_665
Si3 Na1 Na2 138.91(12) 97 107_665
Si3 Na1 Na2 78.07(10) 105 107_665
Si3 Na1 Na2 101.93(10) 9 107_665
Si3 Na1 Na2 78.07(10) 101 107_665
Si3 Na1 Na2 101.93(10) 5 107_665
Si3 Na1 Na2 41.09(12) . 107_665
Si3 Na1 Na2 100.76(5) 3_544 107_665
Si3 Na1 Na2 100.76(5) 51_444 107_665
Si3 Na1 Na2 79.24(5) 147_565 107_665
Si3 Na1 Na2 79.24(5) 99_566 107_665
Si3 Na1 Na2 141.80(10) 131_655 107_665
Si3 Na1 Na2 39.28(5) 107_665 107_665
Si3 Na1 Na2 38.20(10) 35_444 107_665
Si3 Na1 Na2 140.72(5) 11_445 107_665
Si3 Na1 Na2 39.28(5) 175_556 107_665
Si3 Na1 Na2 141.80(10) 103_656 107_665
Si3 Na1 Na2 140.72(5) 79_444 107_665
Si3 Na1 Na2 38.20(10) 7_454 107_665
Si1 Na1 Na2 81.44(12) 97 11_445
Si1 Na1 Na2 98.56(12) . 11_445
Si2 Na1 Na2 141.40(12) . 11_445
Si2 Na1 Na2 103.13(10) 172 11_445
Si2 Na1 Na2 76.87(10) 76_445 11_445
Si2 Na1 Na2 38.59(12) 97 11_445
Si2 Na1 Na2 103.13(10) 146 11_445
Si2 Na1 Na2 76.87(10) 50_454 11_445
Si3 Na1 Na2 79.83(4) 128 11_445
Si3 Na1 Na2 100.17(4) 32_544 11_445
Si3 Na1 Na2 38.14(4) 156 11_445
Si3 Na1 Na2 141.86(4) 60_454 11_445
Si3 Na1 Na2 79.83(4) 130 11_445
Si3 Na1 Na2 100.17(4) 34_544 11_445
Si3 Na1 Na2 38.14(4) 174 11_445
Si3 Na1 Na2 141.86(4) 78_445 11_445
Si3 Na1 Na2 144.88(10) 172 11_445
Si3 Na1 Na2 35.12(10) 76_445 11_445
Si3 Na1 Na2 144.88(10) 146 11_445
Si3 Na1 Na2 35.12(10) 50_454 11_445
Na1 Na1 Na2 114.01(10) 76_445 11_445
Na1 Na1 Na2 65.99(10) 52_444 11_445
Na1 Na1 Na2 116.71(12) 75_444 11_445
Na1 Na1 Na2 63.29(12) 27_544 11_445
Na1 Na1 Na2 114.01(10) 50_454 11_445
Na1 Na1 Na2 65.99(10) 26_444 11_445
Si2 Na1 Na2 81.44(12) 123 11_445
Si2 Na1 Na2 98.56(12) 27_544 11_445
Si3 Na1 Na2 41.09(12) 97 11_445
Si3 Na1 Na2 101.93(10) 105 11_445
Si3 Na1 Na2 78.07(10) 9 11_445
Si3 Na1 Na2 101.93(10) 101 11_445
Si3 Na1 Na2 78.07(10) 5 11_445
Si3 Na1 Na2 138.91(12) . 11_445
Si3 Na1 Na2 79.24(5) 3_544 11_445
Si3 Na1 Na2 79.24(5) 51_444 11_445
Si3 Na1 Na2 100.76(5) 147_565 11_445
Si3 Na1 Na2 100.76(5) 99_566 11_445
Si3 Na1 Na2 38.20(10) 131_655 11_445
Si3 Na1 Na2 140.72(5) 107_665 11_445
Si3 Na1 Na2 141.80(10) 35_444 11_445
Si3 Na1 Na2 39.28(5) 11_445 11_445
Si3 Na1 Na2 140.72(5) 175_556 11_445
Si3 Na1 Na2 38.20(10) 103_656 11_445
Si3 Na1 Na2 39.28(5) 79_444 11_445
Si3 Na1 Na2 141.80(10) 7_454 11_445
Na2 Na1 Na2 180.0 107_665 11_445
Si1 Na1 Na2 98.56(12) 97 103_656
Si1 Na1 Na2 81.44(12) . 103_656
Si2 Na1 Na2 103.13(10) . 103_656
Si2 Na1 Na2 76.87(10) 172 103_656
Si2 Na1 Na2 103.13(10) 76_445 103_656
Si2 Na1 Na2 76.87(10) 97 103_656
Si2 Na1 Na2 141.41(12) 146 103_656
Si2 Na1 Na2 38.59(12) 50_454 103_656
Si3 Na1 Na2 141.86(4) 128 103_656
Si3 Na1 Na2 38.14(4) 32_544 103_656
Si3 Na1 Na2 35.12(10) 156 103_656
Si3 Na1 Na2 144.88(10) 60_454 103_656
Si3 Na1 Na2 35.12(10) 130 103_656
Si3 Na1 Na2 144.88(10) 34_544 103_656
Si3 Na1 Na2 100.17(4) 174 103_656
Si3 Na1 Na2 79.83(4) 78_445 103_656
Si3 Na1 Na2 100.17(4) 172 103_656
Si3 Na1 Na2 79.83(4) 76_445 103_656
Si3 Na1 Na2 141.86(4) 146 103_656
Si3 Na1 Na2 38.14(4) 50_454 103_656
Na1 Na1 Na2 116.71(12) 76_445 103_656
Na1 Na1 Na2 63.29(12) 52_444 103_656
Na1 Na1 Na2 114.01(10) 75_444 103_656
Na1 Na1 Na2 65.99(10) 27_544 103_656
Na1 Na1 Na2 65.99(10) 50_454 103_656
Na1 Na1 Na2 114.01(10) 26_444 103_656
Si2 Na1 Na2 98.56(12) 123 103_656
Si2 Na1 Na2 81.44(12) 27_544 103_656
Si3 Na1 Na2 78.07(10) 97 103_656
Si3 Na1 Na2 138.91(12) 105 103_656
Si3 Na1 Na2 41.09(12) 9 103_656
Si3 Na1 Na2 78.07(10) 101 103_656
Si3 Na1 Na2 101.93(10) 5 103_656
Si3 Na1 Na2 101.93(10) . 103_656
Si3 Na1 Na2 38.20(10) 3_544 103_656
Si3 Na1 Na2 140.72(5) 51_444 103_656
Si3 Na1 Na2 39.28(5) 147_565 103_656
Si3 Na1 Na2 141.80(10) 99_566 103_656
Si3 Na1 Na2 79.24(5) 131_655 103_656
Si3 Na1 Na2 79.24(5) 107_665 103_656
Si3 Na1 Na2 100.76(5) 35_444 103_656
Si3 Na1 Na2 100.76(5) 11_445 103_656
Si3 Na1 Na2 141.80(10) 175_556 103_656
Si3 Na1 Na2 39.28(5) 103_656 103_656
Si3 Na1 Na2 38.20(10) 79_444 103_656
Si3 Na1 Na2 140.72(5) 7_454 103_656
Na2 Na1 Na2 117.83(6) 107_665 103_656
Na2 Na1 Na2 62.17(6) 11_445 103_656
Si1 Na1 Na2 81.44(12) 97 7_454
Si1 Na1 Na2 98.56(12) . 7_454
Si2 Na1 Na2 76.87(10) . 7_454
Si2 Na1 Na2 103.13(10) 172 7_454
Si2 Na1 Na2 76.87(10) 76_445 7_454
Si2 Na1 Na2 103.13(10) 97 7_454
Si2 Na1 Na2 38.59(12) 146 7_454
Si2 Na1 Na2 141.41(12) 50_454 7_454
Si3 Na1 Na2 38.14(4) 128 7_454
Si3 Na1 Na2 141.86(4) 32_544 7_454
Si3 Na1 Na2 144.88(10) 156 7_454
Si3 Na1 Na2 35.12(10) 60_454 7_454
Si3 Na1 Na2 144.88(10) 130 7_454
Si3 Na1 Na2 35.12(10) 34_544 7_454
Si3 Na1 Na2 79.83(4) 174 7_454
Si3 Na1 Na2 100.17(4) 78_445 7_454
Si3 Na1 Na2 79.83(4) 172 7_454
Si3 Na1 Na2 100.17(4) 76_445 7_454
Si3 Na1 Na2 38.14(4) 146 7_454
Si3 Na1 Na2 141.86(4) 50_454 7_454
Na1 Na1 Na2 63.29(12) 76_445 7_454
Na1 Na1 Na2 116.71(12) 52_444 7_454
Na1 Na1 Na2 65.99(10) 75_444 7_454
Na1 Na1 Na2 114.01(10) 27_544 7_454
Na1 Na1 Na2 114.01(10) 50_454 7_454
Na1 Na1 Na2 65.99(10) 26_444 7_454
Si2 Na1 Na2 81.44(12) 123 7_454
Si2 Na1 Na2 98.56(12) 27_544 7_454
Si3 Na1 Na2 101.93(10) 97 7_454
Si3 Na1 Na2 41.09(12) 105 7_454
Si3 Na1 Na2 138.91(12) 9 7_454
Si3 Na1 Na2 101.93(10) 101 7_454
Si3 Na1 Na2 78.07(10) 5 7_454
Si3 Na1 Na2 78.07(10) . 7_454
Si3 Na1 Na2 141.80(10) 3_544 7_454
Si3 Na1 Na2 39.28(5) 51_444 7_454
Si3 Na1 Na2 140.72(5) 147_565 7_454
Si3 Na1 Na2 38.20(10) 99_566 7_454
Si3 Na1 Na2 100.76(5) 131_655 7_454
Si3 Na1 Na2 100.76(5) 107_665 7_454
Si3 Na1 Na2 79.24(5) 35_444 7_454
Si3 Na1 Na2 79.24(5) 11_445 7_454
Si3 Na1 Na2 38.20(10) 175_556 7_454
Si3 Na1 Na2 140.72(5) 103_656 7_454
Si3 Na1 Na2 141.80(10) 79_444 7_454
Si3 Na1 Na2 39.28(5) 7_454 7_454
Na2 Na1 Na2 62.17(6) 107_665 7_454
Na2 Na1 Na2 117.83(6) 11_445 7_454
Na2 Na1 Na2 180.0(2) 103_656 7_454

loop_
_geom_bond_atom_site_label_1
_geom_bond_atom_site_label_2
_geom_bond_distance
_geom_bond_site_symmetry_2
Si3 Si3 2.3498(6) 177
Si3 Si3 2.3498(6) 125
Si3 Si2 2.3603(7) .
Si3 Si3 2.3922(11) 27_544
Si3 Na1 3.3584(4) 76_445
Si3 Na1 3.3584(4) 50_454
Si3 Na2 3.58(3) 81_455
Si3 Na2 3.747(18) 125
Si3 Na2 3.747(18) 97_565
Si3 Si2 3.7508(6) 122_655
Si3 Si2 3.7508(6) 148_565
Si3 Si1 3.7970(6) .
Si3 Si2 3.8406(7) 27_544
Si3 Na2 3.849(4) .
Si3 Na2 3.849(4) 29_554
Si3 Si3 3.8538(3) 107_665
Si3 Si3 3.8538(3) 175_556
Si3 Si3 3.8538(3) 106_566
Si3 Si3 3.8538(3) 152_565
Si3 Si3 3.9002(10) 60_454
Si3 Si3 3.9002(10) 78_445
Si3 Na2 3.994(2) 107_665
Si3 Na2 3.998(8) 79_454
Si3 Na2 3.998(8) 27_544
Si3 Na2 4.004(3) 177
Si3 Si3 4.0667(10) 29_554
Si3 Si3 4.0667(10) 81_455
Si3 Na2 4.24(2) 175_556
Si3 Na2 4.24(2) 123_565
Si3 Na2 4.24(3) 11_455
Si1 Si2 2.3498(10) .
Si1 Si2 2.3498(10) 27_544
Si1 Si2 2.3498(10) 76_445
Si1 Si2 2.3498(10) 50_454
Si1 Na1 3.17182(15) .
Si1 Na1 3.17182(16) 76_445
Si1 Na1 3.17182(15) 27_544
Si1 Na1 3.17182(15) 50_454
Si1 Si3 3.7969(6) 83_445
Si1 Si3 3.7969(6) 55_454
Si1 Si3 3.7969(6) 27_544
Si1 Si3 3.7969(6) 50_454
Si1 Si3 3.7969(6) 60_454
Si1 Si3 3.7969(6) 76_445
Si1 Si3 3.7969(6) 34_544
Si1 Si3 3.7969(6) 32_544
Si1 Si3 3.7969(6) 78_445
Si1 Si3 3.7969(6) 9
Si1 Si3 3.7969(6) 5
Si1 Si3 5.3162(3) 98_656
Si1 Si3 5.3162(3) 102_665
Si1 Si3 5.3162(3) 124_655
Si1 Si3 5.3162(3) 146
Si1 Si3 5.3162(3) 172
Si1 Si3 5.3162(3) 128
Si1 Si3 5.3162(3) 174
Si1 Si3 5.3162(3) 152_565
Si1 Si3 5.3162(3) 180_556
Si1 Si3 5.3162(3) 156
Si2 Si3 2.3602(7) 60_454
Si2 Si3 2.3602(7) 78_445
Si2 Na1 3.2578(4) .
Si2 Na1 3.2578(4) 76_445
Si2 Na1 3.2578(4) 50_454
Si2 Si3 3.7508(6) 172
Si2 Si3 3.7508(6) 146
Si2 Si3 3.7508(6) 125
Si2 Si3 3.7508(6) 177
Si2 Si3 3.7508(6) 107_665
Si2 Si3 3.7508(6) 175_556
Si2 Na2 3.805(14) 107_665
Si2 Na2 3.805(14) 125
Si2 Na2 3.805(14) 97_565
Si2 Si2 3.8372(17) 27_544
Si2 Si2 3.8372(17) 76_445
Si2 Si2 3.8372(17) 50_454
Si2 Si3 3.8406(7) 27_544
Si2 Si3 3.8406(7) 34_544
Si2 Si3 3.8406(7) 32_544
Si2 Na2 4.203(17) 175_556
Si2 Na2 4.203(17) 123_565
Si2 Na2 4.203(17) 177
Si2 Si2 5.2658(3) 172
Si2 Si2 5.2658(3) 146
Si2 Si2 5.2658(3) 122_655
Si2 Si2 5.2658(3) 148_565
Si2 Si2 5.2658(3) 147_565
Na2 Na2 0.49(4) 11_455
Na2 Na2 0.49(4) 79_454
Na2 Na2 0.49(4) 81_455
Na2 Na2 0.49(4) 29_554
Na2 Na2 0.69(5) 27_544
Na2 Si3 3.58(3) 29_554
Na2 Si3 3.58(3) 79_454
Na2 Si3 3.747(18) 97_565
Na2 Si3 3.747(18) 177
Na2 Si3 3.747(18) 156_565
Na2 Si3 3.747(18) 122_655
Na2 Si2 3.805(14) 122_655
Na2 Si2 3.805(14) 97_565
Na2 Si3 3.849(4) 81_455
Na2 Si3 3.849(4) 36_554
Na2 Si3 3.849(4) 50_464
Na2 Si3 3.994(2) 152_565
Na2 Si3 3.994(2) 174_565
Na2 Si3 3.998(8) 58_554
Na2 Si3 3.998(8) 76_455
Na2 Si3 3.998(8) 11_455
Na2 Si3 3.998(8) 27_544
Na2 Si3 4.004(3) 103_666
Na2 Si3 4.004(3) 125
Na2 Si2 4.203(17) 171_566
Na2 Si2 4.203(17) 148_565
Na2 Si3 4.24(2) 131_665
Na2 Si3 4.24(2) 171_566
Na2 Si3 4.24(2) 106_566
Na2 Si3 4.24(2) 148_565
Na2 Si3 4.24(3) 8
Na2 Si3 4.24(3) 54_455
Na2 Na1 5.76(2) 52_454
Na2 Na1 5.76(2) 3_554
Na2 Si2 5.94(3) 52_454
Na2 Si2 5.94(3) 3_554
Na2 Na2 5.95(3) 125
Na2 Na2 5.95(3) 177
Na2 Na2 5.95(3) 103_666
Na2 Na2 5.95(3) 179_665
Na2 Na2 5.97(3) 97_565
Na2 Na2 5.97(3) 169_565
Na2 Na1 5.978(7) 26_454
Na2 Na1 5.978(7) 50_454
Na2 Na1 5.978(7) 73
Na2 Na1 5.978(7) 1_565
Na2 Si3 6.136(19) 123_565
Na2 Si3 6.136(19) 107_665
Na2 Si3 6.136(19) 100_665
Na1 Si1 3.17182(15) 97
Na1 Si2 3.2578(4) 172
Na1 Si2 3.2578(4) 76_445
Na1 Si2 3.2578(4) 97
Na1 Si2 3.2578(4) 146
Na1 Si2 3.2578(4) 50_454
Na1 Si3 3.3584(4) 128
Na1 Si3 3.3584(4) 32_544
Na1 Si3 3.3584(4) 156
Na1 Si3 3.3584(4) 60_454
Na1 Si3 3.3584(4) 130
Na1 Si3 3.3584(4) 34_544
Na1 Si3 3.3584(4) 174
Na1 Si3 3.3584(4) 78_445
Na1 Si3 3.3584(4) 172
Na1 Si3 3.3584(4) 76_445
Na1 Si3 3.3584(4) 146
Na1 Si3 3.3584(4) 50_454
Na1 Na1 5.1796(3) 76_445
Na1 Na1 5.1796(3) 52_444
Na1 Na1 5.1796(3) 75_444
Na1 Na1 5.1796(3) 27_544
Na1 Na1 5.1796(3) 50_454
Na1 Na1 5.1796(3) 26_444
Na1 Si2 5.5216(11) 123
Na1 Si2 5.5216(11) 27_544
Na1 Si3 5.6107(6) 97
Na1 Si3 5.6107(6) 105
Na1 Si3 5.6107(6) 9
Na1 Si3 5.6107(6) 101
Na1 Si3 5.6107(6) 5
Na1 Si3 5.6871(4) 3_544
Na1 Si3 5.6871(4) 51_444
Na1 Si3 5.6871(4) 147_565
Na1 Si3 5.6871(4) 99_566
Na1 Si3 5.6871(4) 131_655
Na1 Si3 5.6871(4) 107_665
Na1 Si3 5.6871(4) 35_444
Na1 Si3 5.6871(4) 11_445
Na1 Si3 5.6871(4) 175_556
Na1 Si3 5.6871(4) 103_656
Na1 Si3 5.6871(4) 79_444
Na1 Si3 5.6871(4) 7_454
Na1 Na2 5.76(2) 107_665
Na1 Na2 5.76(2) 11_445
Na1 Na2 5.76(2) 103_656
Na1 Na2 5.76(2) 7_454
